data_7015481
loop_
_publ_author_name
'Gao, F.'
'Li, C.'
'Heaton, B. T.'
'Zacchini, S.'
'Zarra, S.'
'Longoni, G.'
'Garland, M.'

_publ_section_title
;
 The inter-conversions of platinum carbonyl dianionic clusters,
 [Pt3(CO)6](n)2- (n = 2-5), in THF and acetonitrile. A combined in situ
 FTIR spectroscopic and BTEM study leading to the characterization of
 the new [H(4-x)Pt15(CO)19]x- (x = 2-4) clusters.
;
_journal_issue 18
_journal_name_full 'Dalton transactions (Cambridge, England : 2003)'
_journal_page_first 5002
_journal_page_last 5008
_journal_paper_doi 10.1039/c0dt01654c
_journal_volume 40
_journal_year 2011
_chemical_formula_sum 'C53 H83 N5 O19 Pt15'
_chemical_formula_weight 4020.59
_chemical_name_systematic
;
?
;
_space_group_IT_number 2
_symmetry_cell_setting triclinic
_symmetry_space_group_name_Hall '-P 1'
_symmetry_space_group_name_H-M 'P -1'
_atom_sites_solution_hydrogens geom
_atom_sites_solution_primary direct
_atom_sites_solution_secondary difmap
_audit_creation_method SHELXL-97
_cell_angle_alpha 84.783(4)
_cell_angle_beta 88.519(4)
_cell_angle_gamma 64.047(4)
_cell_formula_units_Z 2
_cell_length_a 12.930(4)
_cell_length_b 14.224(4)
_cell_length_c 22.326(6)
_cell_measurement_reflns_used 9892
_cell_measurement_temperature 100(2)
_cell_measurement_theta_max 26.8555
_cell_measurement_theta_min 2.341
_cell_volume 3676.3(18)
_computing_structure_refinement 'SHELXL-97 (Sheldrick, 1997)'
_computing_structure_solution 'SHELXS-97 (Sheldrick, 1990)'
_diffrn_ambient_temperature 100(2)
_diffrn_measured_fraction_theta_full 0.973
_diffrn_measured_fraction_theta_max 0.973
_diffrn_measurement_device_type 'CCD area detector'
_diffrn_measurement_method 'phi and omega scans'
_diffrn_radiation_monochromator graphite
_diffrn_radiation_source 'fine-focus sealed tube'
_diffrn_radiation_type MoK\a
_diffrn_radiation_wavelength 0.71073
_diffrn_reflns_av_R_equivalents 0.0750
_diffrn_reflns_av_sigmaI/netI 0.0840
_diffrn_reflns_limit_h_max 15
_diffrn_reflns_limit_h_min -15
_diffrn_reflns_limit_k_max 16
_diffrn_reflns_limit_k_min -16
_diffrn_reflns_limit_l_max 26
_diffrn_reflns_limit_l_min -26
_diffrn_reflns_number 33171
_diffrn_reflns_theta_full 25.03
_diffrn_reflns_theta_max 25.03
_diffrn_reflns_theta_min 1.75
_exptl_absorpt_coefficient_mu 28.473
_exptl_absorpt_correction_T_max 0.1314
_exptl_absorpt_correction_T_min 0.0657
_exptl_absorpt_correction_type numerical
_exptl_crystal_colour brown
_exptl_crystal_density_diffrn 3.632
_exptl_crystal_density_method 'not measured'
_exptl_crystal_description plate
_exptl_crystal_F_000 3516
_exptl_crystal_size_max 0.21
_exptl_crystal_size_mid 0.15
_exptl_crystal_size_min 0.12
_refine_diff_density_max 2.838
_refine_diff_density_min -2.637
_refine_diff_density_rms 0.401
_refine_ls_extinction_method none
_refine_ls_goodness_of_fit_ref 0.975
_refine_ls_hydrogen_treatment constr
_refine_ls_matrix_type full
_refine_ls_number_parameters 770
_refine_ls_number_reflns 12642
_refine_ls_number_restraints 277
_refine_ls_restrained_S_all 0.973
_refine_ls_R_factor_all 0.0856
_refine_ls_R_factor_gt 0.0593
_refine_ls_shift/su_max 0.001
_refine_ls_shift/su_mean 0.000
_refine_ls_structure_factor_coef Fsqd
_refine_ls_weighting_details 'calc w=1/[\s^2^(Fo^2^)+(0.0895P)^2^+0.0000P] where P=(Fo^2^+2Fc^2^)/3'
_refine_ls_weighting_scheme calc
_refine_ls_wR_factor_gt 0.1459
_refine_ls_wR_factor_ref 0.1637
_reflns_number_gt 8762
_reflns_number_total 12642
_reflns_threshold_expression >2sigma(I)
_cod_data_source_file c0dt01654c.txt
_cod_data_source_block p-1
_cod_original_cell_volume 3676.4(19)
_cod_original_sg_symbol_H-M P-1
_cod_database_code 7015481

loop_
_symmetry_equiv_pos_as_xyz
'x, y, z'
'-x, -y, -z'

loop_
_atom_site_label
_atom_site_type_symbol
_atom_site_fract_x
_atom_site_fract_y
_atom_site_fract_z
_atom_site_U_iso_or_equiv
_atom_site_adp_type
_atom_site_occupancy
_atom_site_symmetry_multiplicity
_atom_site_calc_flag
_atom_site_refinement_flags
_atom_site_disorder_assembly
_atom_site_disorder_group
Pt1 Pt 0.73646(6) 0.82340(6) 0.25222(3) 0.04230(19) Uani 1 1 d . A .
Pt2 Pt 0.95005(6) 0.67341(6) 0.20604(4) 0.0441(2) Uani 1 1 d . A .
Pt3 Pt 0.72488(6) 0.67465(6) 0.33429(3) 0.04247(19) Uani 1 1 d . . .
Pt4 Pt 0.72626(6) 0.65082(6) 0.21533(4) 0.0439(2) Uani 1 1 d . A .
Pt5 Pt 0.92274(6) 0.87171(6) 0.25121(4) 0.0454(2) Uani 1 1 d . . .
Pt6 Pt 0.90183(6) 0.73210(6) 0.33932(4) 0.0438(2) Uani 1 1 d . A .
Pt7 Pt 0.93369(6) 0.54005(6) 0.29071(4) 0.0439(2) Uani 1 1 d . A .
Pt8 Pt 0.72897(7) 0.80331(6) 0.13085(4) 0.0460(2) Uani 1 1 d . . .
Pt9 Pt 0.53460(6) 0.81626(6) 0.27510(4) 0.0436(2) Uani 1 1 d . A .
Pt10 Pt 0.74817(6) 0.96709(6) 0.17224(4) 0.0459(2) Uani 1 1 d . A .
Pt11 Pt 0.66248(6) 0.87002(6) 0.36511(4) 0.0435(2) Uani 1 1 d . A .
Pt12 Pt 0.54283(6) 0.96907(6) 0.19429(4) 0.0469(2) Uani 1 1 d . A .
Pt13 Pt 0.94631(7) 0.81817(6) 0.12269(4) 0.0490(2) Uani 1 1 d . A .
Pt14 Pt 0.68453(7) 1.01766(6) 0.28460(4) 0.0481(2) Uani 1 1 d . A .
Pt21 Pt 0.83458(7) 0.46944(7) 0.37691(4) 0.0503(3) Uani 0.972(3) 1 d P A 1
Pt22 Pt 0.7413(16) 0.4817(15) 0.2857(9) 0.024(7) Uiso 0.028(3) 1 d P A 2
C1 C 0.4640(18) 1.087(2) 0.1400(10) 0.057(6) Uani 1 1 d . . .
C2 C 0.671(2) 1.146(2) 0.2694(11) 0.065(6) Uani 1 1 d . . .
C3 C 0.4105(18) 0.9451(17) 0.2301(9) 0.048(5) Uani 1 1 d . . .
C4 C 0.6261(17) 1.0233(13) 0.3689(9) 0.039(4) Uani 1 1 d . . .
C5 C 0.4376(17) 0.7636(16) 0.3139(10) 0.048(5) Uani 1 1 d . . .
C6 C 0.6229(16) 0.8403(15) 0.4434(9) 0.043(4) Uani 1 1 d U . .
C7 C 0.771(2) 1.0675(19) 0.1225(11) 0.069(7) Uani 1 1 d . . .
C8 C 0.710(2) 0.8507(15) 0.0493(8) 0.047(5) Uani 1 1 d . A .
C9 C 1.0059(17) 0.952(2) 0.2278(13) 0.064(7) Uani 1 1 d . A .
C10 C 0.983(2) 0.8760(16) 0.0533(9) 0.053(6) Uani 1 1 d . . .
C11 C 1.0439(17) 0.6640(17) 0.1331(9) 0.051(5) Uani 1 1 d . . .
C12 C 1.065(2) 0.5316(17) 0.2384(10) 0.056(5) Uani 1 1 d . . .
C13 C 0.7461(15) 0.6575(15) 0.1245(9) 0.041(4) Uani 1 1 d U A .
C14 C 1.0208(16) 0.7856(16) 0.3229(10) 0.044(5) Uani 1 1 d . A .
C15 C 0.696(2) 0.535(2) 0.2254(12) 0.064(4) Uani 1 1 d U . .
C16 C 0.949(2) 0.6746(17) 0.4184(12) 0.060(6) Uani 1 1 d . . .
C17 C 0.9932(16) 0.4016(15) 0.3329(8) 0.040(4) Uani 1 1 d . . .
C18 C 0.6741(17) 0.5989(15) 0.3948(9) 0.045(4) Uani 1 1 d U A .
C19 C 0.8481(19) 0.3503(18) 0.4238(11) 0.058(5) Uani 1 1 d U . .
O1 O 0.4248(14) 1.1543(14) 0.1053(8) 0.075(5) Uani 1 1 d . A .
O2 O 0.6647(19) 1.2350(19) 0.2602(11) 0.103(7) Uani 1 1 d U A .
O3 O 0.3112(12) 0.9886(12) 0.2272(8) 0.066(4) Uani 1 1 d . A .
O4 O 0.5842(13) 1.0860(11) 0.4045(7) 0.054(4) Uani 1 1 d . A .
O5 O 0.3807(13) 0.7343(12) 0.3361(7) 0.054(4) Uani 1 1 d . A .
O6 O 0.5947(13) 0.8204(12) 0.4876(7) 0.063(4) Uani 1 1 d . A .
O7 O 0.7783(18) 1.1295(17) 0.0906(11) 0.095(6) Uani 1 1 d U A .
O8 O 0.7050(18) 0.8836(16) 0.0008(8) 0.083(5) Uani 1 1 d . . .
O9 O 1.0524(17) 0.9954(14) 0.2067(9) 0.074(5) Uani 1 1 d . . .
O10 O 1.0123(17) 0.8902(7) 0.0096(7) 0.073(5) Uani 1 1 d D A .
O11 O 1.1197(13) 0.5997(11) 0.1084(7) 0.059(4) Uani 1 1 d . A .
O12 O 1.1622(12) 0.4746(11) 0.2318(7) 0.056(4) Uani 1 1 d . A .
O13 O 0.7604(13) 0.6008(12) 0.0872(7) 0.058(4) Uani 1 1 d . . .
O14 O 1.1080(12) 0.7718(12) 0.3416(7) 0.054(4) Uani 1 1 d . . .
O15 O 0.6784(13) 0.4637(13) 0.2255(8) 0.065(4) Uani 1 1 d U A .
O16 O 0.9784(14) 0.6416(14) 0.4623(10) 0.074(5) Uani 1 1 d . A .
O17 O 1.0702(14) 0.3147(13) 0.3330(7) 0.064(4) Uani 1 1 d . A .
O18 O 0.5936(11) 0.6077(11) 0.4251(7) 0.053(4) Uani 1 1 d . . .
O19 O 0.8644(14) 0.2721(14) 0.4513(8) 0.072(4) Uani 1 1 d U A .
N1 N 0.7903(9) 0.0000(9) 0.5656(5) 0.042(4) Uani 1 1 d D . .
C101 C 0.6950(14) 0.0145(12) 0.6072(8) 0.053(4) Uani 1 1 d DU . .
H10A H 0.6221 0.0650 0.5868 0.063 Uiso 1 1 calc R . .
H10B H 0.7055 0.0467 0.6426 0.063 Uiso 1 1 calc R . .
C102 C 0.6827(17) -0.0852(13) 0.6294(10) 0.052(4) Uani 1 1 d DU . .
H10C H 0.6163 -0.0670 0.6559 0.078 Uiso 1 1 calc R . .
H10D H 0.7526 -0.1345 0.6516 0.078 Uiso 1 1 calc R . .
H10E H 0.6713 -0.1177 0.5948 0.078 Uiso 1 1 calc R . .
C103 C 0.9030(12) -0.0702(14) 0.5944(8) 0.056(5) Uani 1 1 d DU . .
H10F H 0.9644 -0.0728 0.5662 0.067 Uiso 1 1 calc R . .
H10G H 0.9082 -0.1419 0.6008 0.067 Uiso 1 1 calc R . .
C104 C 0.9263(18) -0.0389(19) 0.6544(8) 0.057(5) Uani 1 1 d DU . .
H10H H 1.0017 -0.0905 0.6704 0.086 Uiso 1 1 calc R . .
H10I H 0.8665 -0.0365 0.6830 0.086 Uiso 1 1 calc R . .
H10J H 0.9256 0.0305 0.6484 0.086 Uiso 1 1 calc R . .
C105 C 0.7847(13) 0.1054(10) 0.5503(8) 0.045(4) Uani 1 1 d DU . .
H10K H 0.8521 0.0970 0.5253 0.055 Uiso 1 1 calc R . .
H10L H 0.7934 0.1326 0.5881 0.055 Uiso 1 1 calc R . .
C106 C 0.6776(15) 0.1891(14) 0.5172(9) 0.053(4) Uani 1 1 d DU . .
H10M H 0.6854 0.2547 0.5102 0.079 Uiso 1 1 calc R . .
H10N H 0.6097 0.2009 0.5417 0.079 Uiso 1 1 calc R . .
H10O H 0.6689 0.1655 0.4786 0.079 Uiso 1 1 calc R . .
C107 C 0.7788(14) -0.0467(15) 0.5111(6) 0.050(4) Uani 1 1 d DU . .
H10P H 0.7003 -0.0049 0.4940 0.061 Uiso 1 1 calc R . .
H10Q H 0.7874 -0.1186 0.5230 0.061 Uiso 1 1 calc R . .
C108 C 0.8657(16) -0.0525(18) 0.4622(8) 0.058(5) Uani 1 1 d DU . .
H10R H 0.8518 -0.0834 0.4276 0.087 Uiso 1 1 calc R . .
H10S H 0.9438 -0.0961 0.4780 0.087 Uiso 1 1 calc R . .
H10T H 0.8573 0.0184 0.4495 0.087 Uiso 1 1 calc R . .
N2 N 0.3446(9) 0.4320(9) 0.3780(5) 0.045(4) Uani 1 1 d D . .
C201 C 0.4121(15) 0.3204(10) 0.3665(8) 0.052(4) Uani 1 1 d DU . .
H20A H 0.4036 0.2757 0.4011 0.063 Uiso 1 1 calc R . .
H20B H 0.4945 0.3051 0.3641 0.063 Uiso 1 1 calc R . .
C202 C 0.3767(17) 0.2907(16) 0.3090(8) 0.053(4) Uani 1 1 d DU . .
H20C H 0.4254 0.2164 0.3042 0.080 Uiso 1 1 calc R . .
H20D H 0.3859 0.3338 0.2743 0.080 Uiso 1 1 calc R . .
H20E H 0.2960 0.3030 0.3116 0.080 Uiso 1 1 calc R . .
C203 C 0.3540(14) 0.5028(14) 0.3277(8) 0.058(5) Uani 1 1 d DU . .
H20F H 0.3115 0.5759 0.3385 0.070 Uiso 1 1 calc R . .
H20G H 0.3149 0.4958 0.2920 0.070 Uiso 1 1 calc R . .
C204 C 0.4755(15) 0.4851(17) 0.3100(11) 0.063(5) Uani 1 1 d DU . .
H20H H 0.4716 0.5363 0.2766 0.095 Uiso 1 1 calc R . .
H20I H 0.5181 0.4139 0.2976 0.095 Uiso 1 1 calc R . .
H20J H 0.5150 0.4937 0.3445 0.095 Uiso 1 1 calc R . .
C205 C 0.3967(15) 0.4434(13) 0.4335(6) 0.052(4) Uani 1 1 d DU . .
H20K H 0.4803 0.4183 0.4272 0.063 Uiso 1 1 calc R . .
H20L H 0.3869 0.3966 0.4664 0.063 Uiso 1 1 calc R . .
C206 C 0.349(2) 0.5540(14) 0.4541(10) 0.062(5) Uani 1 1 d DU . .
H20M H 0.3894 0.5526 0.4909 0.093 Uiso 1 1 calc R . .
H20N H 0.2666 0.5792 0.4621 0.093 Uiso 1 1 calc R . .
H20O H 0.3601 0.6011 0.4225 0.093 Uiso 1 1 calc R . .
C207 C 0.2208(11) 0.4605(15) 0.3846(9) 0.054(4) Uani 1 1 d DU . .
H20P H 0.1920 0.4476 0.3470 0.065 Uiso 1 1 calc R . .
H20Q H 0.1798 0.5368 0.3890 0.065 Uiso 1 1 calc R . .
C208 C 0.1897(18) 0.4020(18) 0.4375(10) 0.063(5) Uani 1 1 d DU . .
H20R H 0.1062 0.4265 0.4382 0.094 Uiso 1 1 calc R . .
H20S H 0.2160 0.4154 0.4751 0.094 Uiso 1 1 calc R . .
H20T H 0.2272 0.3265 0.4329 0.094 Uiso 1 1 calc R . .
N3 N 0.0302(10) 0.3061(10) 0.1237(6) 0.056(5) Uani 1 1 d D . .
C301 C -0.0502(17) 0.3445(14) 0.1738(8) 0.064(5) Uani 1 1 d DU . .
H30A H -0.1223 0.4031 0.1574 0.077 Uiso 1 1 calc R . .
H30B H -0.0161 0.3729 0.2022 0.077 Uiso 1 1 calc R . .
C302 C -0.080(2) 0.2621(17) 0.2086(11) 0.068(5) Uani 1 1 d DU . .
H30C H -0.1328 0.2942 0.2410 0.102 Uiso 1 1 calc R . .
H30D H -0.0095 0.2041 0.2258 0.102 Uiso 1 1 calc R . .
H30E H -0.1169 0.2353 0.1813 0.102 Uiso 1 1 calc R . .
C303 C 0.1389(15) 0.2197(13) 0.1472(9) 0.064(5) Uani 1 1 d DU . .
H30F H 0.1941 0.1995 0.1138 0.076 Uiso 1 1 calc R . .
H30G H 0.1240 0.1584 0.1603 0.076 Uiso 1 1 calc R . .
C304 C 0.1960(17) 0.2423(18) 0.1996(8) 0.071(6) Uani 1 1 d DU . .
H30H H 0.2658 0.1792 0.2125 0.106 Uiso 1 1 calc RD . .
H30I H 0.1427 0.2623 0.2332 0.106 Uiso 1 1 calc R . .
H30J H 0.2163 0.2997 0.1866 0.106 Uiso 1 1 calc RD . .
C305 C 0.0491(17) 0.3972(13) 0.0990(9) 0.061(5) Uani 1 1 d DU . .
H30K H 0.0800 0.4202 0.1320 0.073 Uiso 1 1 calc R . .
H30L H -0.0268 0.4552 0.0871 0.073 Uiso 1 1 calc R . .
C306 C 0.1290(18) 0.3830(19) 0.0454(9) 0.063(5) Uani 1 1 d DU . .
H30M H 0.1343 0.4489 0.0339 0.095 Uiso 1 1 calc R . .
H30N H 0.0983 0.3636 0.0114 0.095 Uiso 1 1 calc R . .
H30O H 0.2057 0.3275 0.0565 0.095 Uiso 1 1 calc R . .
C307 C -0.0159(16) 0.2637(15) 0.0789(9) 0.068(5) Uani 1 1 d DU . .
H30P H -0.0228 0.2013 0.0982 0.081 Uiso 1 1 calc R . .
H30Q H 0.0403 0.2399 0.0461 0.081 Uiso 1 1 calc R . .
C308 C -0.1327(16) 0.3405(17) 0.0511(10) 0.067(5) Uani 1 1 d DU . .
H30R H -0.1570 0.3056 0.0224 0.100 Uiso 1 1 calc R . .
H30S H -0.1264 0.4014 0.0302 0.100 Uiso 1 1 calc R . .
H30T H -0.1897 0.3638 0.0830 0.100 Uiso 1 1 calc R . .
N4 N 0.3571(13) 0.7570(13) 0.1010(7) 0.070(6) Uani 1 1 d D . .
C401 C 0.448(2) 0.793(3) 0.0920(13) 0.125(11) Uiso 1 1 d DU . .
H40A H 0.5195 0.7401 0.1122 0.150 Uiso 1 1 calc R . .
H40B H 0.4243 0.8594 0.1112 0.150 Uiso 1 1 calc R . .
C402 C 0.471(3) 0.811(3) 0.0256(14) 0.128(11) Uiso 1 1 d DU . .
H40C H 0.5214 0.8470 0.0218 0.192 Uiso 1 1 calc R . .
H40D H 0.3985 0.8549 0.0041 0.192 Uiso 1 1 calc R . .
H40E H 0.5093 0.7436 0.0083 0.192 Uiso 1 1 calc R . .
C403 C 0.388(2) 0.6574(17) 0.0744(15) 0.127(10) Uiso 1 1 d DU . .
H40F H 0.3873 0.6697 0.0301 0.152 Uiso 1 1 calc R . .
H40G H 0.3298 0.6315 0.0855 0.152 Uiso 1 1 calc R . .
C404 C 0.507(2) 0.5736(18) 0.096(2) 0.125(10) Uiso 1 1 d DU . .
H40H H 0.5226 0.5073 0.0795 0.187 Uiso 1 1 calc R . .
H40I H 0.5092 0.5636 0.1400 0.187 Uiso 1 1 calc R . .
H40J H 0.5657 0.5965 0.0822 0.187 Uiso 1 1 calc R . .
C405 C 0.353(2) 0.741(2) 0.1671(8) 0.082(7) Uiso 1 1 d DU . .
H40K H 0.3385 0.8085 0.1831 0.098 Uiso 1 1 calc R . .
H40L H 0.4306 0.6895 0.1814 0.098 Uiso 1 1 calc R . .
C406 C 0.267(2) 0.705(2) 0.1962(13) 0.082(7) Uiso 1 1 d DU . .
H40M H 0.2801 0.6932 0.2398 0.123 Uiso 1 1 calc R . .
H40N H 0.2771 0.6398 0.1802 0.123 Uiso 1 1 calc R . .
H40O H 0.1886 0.7594 0.1872 0.123 Uiso 1 1 calc R . .
C407 C 0.2459(18) 0.8350(13) 0.0745(13) 0.100(8) Uiso 1 1 d DU . .
H40P H 0.1851 0.8153 0.0902 0.120 Uiso 1 1 calc R . .
H40Q H 0.2486 0.8302 0.0304 0.120 Uiso 1 1 calc R . .
C408 C 0.2107(16) 0.9489(13) 0.0858(12) 0.113(9) Uiso 1 1 d DU . .
H40R H 0.1358 0.9936 0.0665 0.170 Uiso 1 1 calc R . .
H40S H 0.2684 0.9708 0.0691 0.170 Uiso 1 1 calc R . .
H40T H 0.2052 0.9557 0.1292 0.170 Uiso 1 1 calc R . .
C501 C 0.3877(16) 0.3788(13) 0.1382(12) 0.167(15) Uiso 1 1 d RDU . .
H50A H 0.3769 0.4294 0.1675 0.251 Uiso 1 1 calc R . .
H50B H 0.4615 0.3170 0.1461 0.251 Uiso 1 1 calc R . .
H50C H 0.3251 0.3574 0.1416 0.251 Uiso 1 1 calc RD . .
C502 C 0.3870(16) 0.4290(13) 0.0753(12) 0.170(15) Uiso 1 1 d RDU . .
N503 N 0.3911(16) 0.4359(13) 0.0280(12) 0.157(14) Uiso 1 1 d RD . .

loop_
_atom_site_aniso_label
_atom_site_aniso_U_11
_atom_site_aniso_U_22
_atom_site_aniso_U_33
_atom_site_aniso_U_23
_atom_site_aniso_U_13
_atom_site_aniso_U_12
Pt1 0.0395(4) 0.0452(4) 0.0381(4) -0.0038(3) 0.0028(3) -0.0148(3)
Pt2 0.0409(4) 0.0463(4) 0.0399(4) -0.0043(3) 0.0054(3) -0.0145(3)
Pt3 0.0402(4) 0.0452(4) 0.0371(4) -0.0038(3) 0.0028(3) -0.0143(3)
Pt4 0.0421(4) 0.0483(4) 0.0377(4) -0.0057(3) 0.0037(3) -0.0164(3)
Pt5 0.0435(4) 0.0487(4) 0.0421(4) -0.0063(3) 0.0042(3) -0.0181(3)
Pt6 0.0405(4) 0.0464(4) 0.0407(4) -0.0052(3) 0.0019(3) -0.0154(3)
Pt7 0.0413(4) 0.0446(4) 0.0409(4) -0.0045(3) 0.0043(3) -0.0144(3)
Pt8 0.0451(4) 0.0515(4) 0.0377(4) -0.0038(3) 0.0024(3) -0.0178(3)
Pt9 0.0393(4) 0.0485(4) 0.0385(4) -0.0041(3) 0.0024(3) -0.0152(3)
Pt10 0.0445(4) 0.0472(4) 0.0410(4) -0.0027(3) 0.0046(3) -0.0159(3)
Pt11 0.0416(4) 0.0467(4) 0.0378(4) -0.0066(3) 0.0036(3) -0.0150(3)
Pt12 0.0415(4) 0.0498(4) 0.0420(4) -0.0005(3) 0.0018(3) -0.0139(3)
Pt13 0.0467(4) 0.0521(5) 0.0438(5) -0.0052(4) 0.0062(3) -0.0175(3)
Pt14 0.0480(4) 0.0467(4) 0.0458(5) -0.0074(3) 0.0081(3) -0.0171(3)
Pt21 0.0481(5) 0.0471(5) 0.0486(5) -0.0021(4) 0.0081(4) -0.0151(4)
C1 0.047(11) 0.077(16) 0.043(12) -0.001(12) -0.011(10) -0.024(11)
C2 0.068(14) 0.081(17) 0.040(12) -0.011(11) 0.009(11) -0.026(13)
C3 0.050(12) 0.070(13) 0.029(10) 0.002(9) 0.014(8) -0.033(10)
C4 0.058(11) 0.027(9) 0.038(10) -0.013(8) 0.018(9) -0.023(8)
C5 0.035(10) 0.044(11) 0.047(12) -0.006(9) -0.001(9) 0.001(8)
C6 0.044(6) 0.041(6) 0.039(6) 0.001(4) 0.008(4) -0.017(4)
C7 0.106(19) 0.053(13) 0.046(13) 0.014(11) 0.016(13) -0.037(13)
C8 0.086(14) 0.046(11) 0.011(8) -0.006(8) 0.013(9) -0.030(10)
C9 0.033(10) 0.066(15) 0.09(2) -0.027(13) -0.009(11) -0.019(10)
C10 0.082(14) 0.046(11) 0.022(10) 0.001(8) 0.026(10) -0.021(10)
C11 0.039(10) 0.063(13) 0.039(11) 0.007(10) 0.007(9) -0.012(10)
C12 0.064(14) 0.052(12) 0.045(12) -0.010(10) 0.012(10) -0.019(11)
C13 0.041(6) 0.044(6) 0.036(6) -0.001(4) 0.000(4) -0.017(4)
C14 0.037(10) 0.056(12) 0.059(13) 0.010(9) -0.010(9) -0.040(9)
C15 0.065(5) 0.064(5) 0.063(5) -0.005(5) 0.012(4) -0.028(4)
C16 0.066(14) 0.041(12) 0.061(16) 0.002(11) -0.024(12) -0.012(10)
C17 0.046(10) 0.044(11) 0.028(9) -0.001(8) 0.007(8) -0.018(9)
C18 0.048(6) 0.045(6) 0.039(6) -0.005(4) 0.002(4) -0.017(4)
C19 0.058(7) 0.058(7) 0.055(7) 0.000(5) 0.010(5) -0.023(5)
O1 0.063(9) 0.067(10) 0.071(12) 0.028(9) 0.001(9) -0.013(8)
O2 0.104(8) 0.101(8) 0.102(8) -0.009(5) 0.010(5) -0.044(5)
O3 0.043(8) 0.063(9) 0.084(12) 0.012(8) -0.011(8) -0.018(7)
O4 0.064(9) 0.053(8) 0.042(8) 0.000(7) -0.002(7) -0.025(7)
O5 0.055(8) 0.068(10) 0.041(8) -0.004(7) 0.011(7) -0.029(8)
O6 0.057(8) 0.068(10) 0.049(9) -0.006(8) 0.013(7) -0.014(7)
O7 0.097(7) 0.091(7) 0.097(8) -0.003(5) 0.005(5) -0.042(5)
O8 0.117(15) 0.094(13) 0.043(10) -0.012(9) 0.005(10) -0.049(12)
O9 0.087(12) 0.082(12) 0.081(13) -0.014(10) 0.005(10) -0.062(11)
O10 0.123(15) 0.065(10) 0.036(9) -0.017(7) 0.020(9) -0.043(10)
O11 0.055(8) 0.052(8) 0.064(10) 0.000(7) 0.012(8) -0.021(7)
O12 0.047(8) 0.053(8) 0.058(10) -0.006(7) 0.006(7) -0.012(7)
O13 0.074(10) 0.063(9) 0.044(9) -0.017(7) 0.007(7) -0.034(8)
O14 0.054(8) 0.071(10) 0.046(9) -0.006(7) 0.003(7) -0.035(7)
O15 0.066(5) 0.064(5) 0.064(5) -0.004(4) 0.011(4) -0.028(4)
O16 0.054(9) 0.071(11) 0.090(14) 0.013(10) -0.009(9) -0.025(8)
O17 0.064(9) 0.066(10) 0.059(10) 0.009(8) 0.008(8) -0.027(8)
O18 0.044(7) 0.060(9) 0.049(9) -0.006(7) 0.008(6) -0.017(6)
O19 0.071(6) 0.069(6) 0.073(6) -0.003(4) 0.011(4) -0.029(4)
N1 0.043(8) 0.045(9) 0.040(9) -0.007(7) 0.001(7) -0.020(7)
C101 0.049(9) 0.053(10) 0.051(10) -0.005(8) 0.007(8) -0.017(8)
C102 0.047(9) 0.055(10) 0.050(10) -0.002(8) 0.012(8) -0.020(8)
C103 0.048(9) 0.075(12) 0.057(11) -0.008(9) -0.009(8) -0.036(9)
C104 0.052(9) 0.076(11) 0.054(11) -0.007(9) -0.016(8) -0.037(9)
C105 0.046(8) 0.056(10) 0.033(8) -0.010(7) 0.005(7) -0.020(7)
C106 0.055(9) 0.059(10) 0.038(9) -0.001(8) -0.002(8) -0.020(8)
C107 0.050(9) 0.066(11) 0.028(8) -0.007(8) 0.002(7) -0.019(8)
C108 0.052(9) 0.070(11) 0.036(9) -0.005(8) 0.005(7) -0.013(8)
N2 0.042(8) 0.053(10) 0.036(9) 0.002(7) -0.001(7) -0.019(7)
C201 0.054(9) 0.043(9) 0.061(11) -0.003(8) 0.009(8) -0.022(8)
C202 0.051(9) 0.048(9) 0.062(11) -0.008(8) 0.006(8) -0.023(8)
C203 0.066(10) 0.040(9) 0.056(11) 0.005(8) 0.010(9) -0.013(8)
C204 0.070(11) 0.045(9) 0.059(11) 0.004(8) 0.014(9) -0.013(8)
C205 0.063(10) 0.072(11) 0.032(9) -0.002(8) 0.005(8) -0.039(9)
C206 0.070(10) 0.073(11) 0.046(10) 0.000(9) 0.007(8) -0.035(9)
C207 0.048(9) 0.063(10) 0.053(10) 0.001(8) 0.002(8) -0.028(8)
C208 0.056(10) 0.070(11) 0.055(11) 0.002(9) 0.003(8) -0.022(9)
N3 0.055(10) 0.065(11) 0.041(10) -0.013(9) 0.007(8) -0.017(9)
C301 0.060(10) 0.069(12) 0.053(11) 0.002(9) 0.011(9) -0.019(9)
C302 0.063(11) 0.073(12) 0.059(11) 0.006(10) 0.004(9) -0.024(9)
C303 0.077(12) 0.062(11) 0.046(10) -0.014(9) 0.002(9) -0.023(9)
C304 0.080(12) 0.071(11) 0.046(10) -0.015(9) -0.001(9) -0.016(10)
C305 0.047(9) 0.079(12) 0.054(11) -0.008(9) 0.019(8) -0.027(9)
C306 0.054(9) 0.077(12) 0.053(11) -0.007(9) 0.017(8) -0.024(9)
C307 0.086(12) 0.071(12) 0.050(11) -0.030(9) 0.024(10) -0.034(10)
C308 0.087(12) 0.071(12) 0.043(11) -0.031(9) 0.021(10) -0.032(10)
N4 0.058(11) 0.106(17) 0.055(12) -0.005(11) 0.003(9) -0.044(11)

loop_
_atom_type_symbol
_atom_type_description
_atom_type_scat_dispersion_real
_atom_type_scat_dispersion_imag
_atom_type_scat_source
C C 0.0033 0.0016 'International Tables Vol C Tables 4.2.6.8 and 6.1.1.4'
H H 0.0000 0.0000 'International Tables Vol C Tables 4.2.6.8 and 6.1.1.4'
N N 0.0061 0.0033 'International Tables Vol C Tables 4.2.6.8 and 6.1.1.4'
O O 0.0106 0.0060 'International Tables Vol C Tables 4.2.6.8 and 6.1.1.4'
Pt Pt -1.7033 8.3905 'International Tables Vol C Tables 4.2.6.8 and 6.1.1.4'

loop_
_geom_angle_atom_site_label_1
_geom_angle_atom_site_label_2
_geom_angle_atom_site_label_3
_geom_angle
_geom_angle_site_symmetry_1
_geom_angle_site_symmetry_3
_geom_angle_publ_flag
Pt10 Pt1 Pt9 120.64(3) . . ?
Pt10 Pt1 Pt14 60.17(3) . . ?
Pt9 Pt1 Pt14 99.66(3) . . ?
Pt10 Pt1 Pt11 121.02(4) . . ?
Pt9 Pt1 Pt11 67.17(3) . . ?
Pt14 Pt1 Pt11 60.93(3) . . ?
Pt10 Pt1 Pt6 119.17(4) . . ?
Pt9 Pt1 Pt6 116.42(4) . . ?
Pt14 Pt1 Pt6 91.89(4) . . ?
Pt11 Pt1 Pt6 65.31(3) . . ?
Pt10 Pt1 Pt12 59.92(3) . . ?
Pt9 Pt1 Pt12 60.74(3) . . ?
Pt14 Pt1 Pt12 69.10(3) . . ?
Pt11 Pt1 Pt12 96.40(4) . . ?
Pt6 Pt1 Pt12 158.91(4) . . ?
Pt10 Pt1 Pt4 120.09(4) . . ?
Pt9 Pt1 Pt4 66.36(3) . . ?
Pt14 Pt1 Pt4 164.53(4) . . ?
Pt11 Pt1 Pt4 115.69(4) . . ?
Pt6 Pt1 Pt4 100.21(4) . . ?
Pt12 Pt1 Pt4 97.24(4) . . ?
Pt10 Pt1 Pt3 179.74(4) . . ?
Pt9 Pt1 Pt3 59.44(3) . . ?
Pt14 Pt1 Pt3 120.08(4) . . ?
Pt11 Pt1 Pt3 59.24(3) . . ?
Pt6 Pt1 Pt3 60.85(3) . . ?
Pt12 Pt1 Pt3 120.17(4) . . ?
Pt4 Pt1 Pt3 59.68(3) . . ?
Pt10 Pt1 Pt8 59.77(3) . . ?
Pt9 Pt1 Pt8 94.47(3) . . ?
Pt14 Pt1 Pt8 116.84(4) . . ?
Pt11 Pt1 Pt8 159.63(4) . . ?
Pt6 Pt1 Pt8 134.02(4) . . ?
Pt12 Pt1 Pt8 65.71(3) . . ?
Pt4 Pt1 Pt8 60.38(3) . . ?
Pt3 Pt1 Pt8 120.01(4) . . ?
Pt10 Pt1 Pt5 58.99(3) . . ?
Pt9 Pt1 Pt5 164.30(4) . . ?
Pt14 Pt1 Pt5 65.98(3) . . ?
Pt11 Pt1 Pt5 99.03(4) . . ?
Pt6 Pt1 Pt5 60.33(3) . . ?
Pt12 Pt1 Pt5 116.03(4) . . ?
Pt4 Pt1 Pt5 128.63(4) . . ?
Pt3 Pt1 Pt5 121.02(4) . . ?
Pt8 Pt1 Pt5 97.77(3) . . ?
Pt10 Pt1 Pt2 88.12(3) . . ?
Pt9 Pt1 Pt2 131.90(4) . . ?
Pt14 Pt1 Pt2 128.45(4) . . ?
Pt11 Pt1 Pt2 132.74(4) . . ?
Pt6 Pt1 Pt2 68.03(3) . . ?
Pt12 Pt1 Pt2 130.85(4) . . ?
Pt4 Pt1 Pt2 65.82(3) . . ?
Pt3 Pt1 Pt2 91.66(3) . . ?
Pt8 Pt1 Pt2 65.98(3) . . ?
Pt5 Pt1 Pt2 62.81(3) . . ?
C11 Pt2 C12 90.1(9) . . ?
C11 Pt2 Pt7 136.0(6) . . ?
C12 Pt2 Pt7 49.2(6) . . ?
C11 Pt2 Pt13 48.6(6) . . ?
C12 Pt2 Pt13 136.1(6) . . ?
Pt7 Pt2 Pt13 174.74(4) . . ?
C11 Pt2 Pt1 137.2(6) . . ?
C12 Pt2 Pt1 132.8(6) . . ?
Pt7 Pt2 Pt1 85.24(3) . . ?
Pt13 Pt2 Pt1 89.72(4) . . ?
C11 Pt2 Pt5 103.0(7) . . ?
C12 Pt2 Pt5 124.1(7) . . ?
Pt7 Pt2 Pt5 113.15(4) . . ?
Pt13 Pt2 Pt5 64.90(4) . . ?
Pt1 Pt2 Pt5 56.78(3) . . ?
C11 Pt2 Pt4 126.9(7) . . ?
C12 Pt2 Pt4 102.2(7) . . ?
Pt7 Pt2 Pt4 61.55(3) . . ?
Pt13 Pt2 Pt4 114.11(3) . . ?
Pt1 Pt2 Pt4 54.39(3) . . ?
Pt5 Pt2 Pt4 111.17(3) . . ?
C11 Pt2 Pt8 90.2(6) . . ?
C12 Pt2 Pt8 147.4(7) . . ?
Pt7 Pt2 Pt8 114.85(4) . . ?
Pt13 Pt2 Pt8 60.69(3) . . ?
Pt1 Pt2 Pt8 55.00(3) . . ?
Pt5 Pt2 Pt8 87.52(3) . . ?
Pt4 Pt2 Pt8 53.43(3) . . ?
C11 Pt2 Pt6 148.0(7) . . ?
C12 Pt2 Pt6 87.8(6) . . ?
Pt7 Pt2 Pt6 59.37(3) . . ?
Pt13 Pt2 Pt6 118.39(4) . . ?
Pt1 Pt2 Pt6 53.36(2) . . ?
Pt5 Pt2 Pt6 53.79(3) . . ?
Pt4 Pt2 Pt6 84.68(3) . . ?
Pt8 Pt2 Pt6 108.36(3) . . ?
C18 Pt3 Pt9 106.2(6) . . ?
C18 Pt3 Pt11 109.4(6) . . ?
Pt9 Pt3 Pt11 67.60(3) . . ?
C18 Pt3 Pt4 123.5(6) . . ?
Pt9 Pt3 Pt4 66.59(3) . . ?
Pt11 Pt3 Pt4 116.84(4) . . ?
C18 Pt3 Pt21 51.7(6) . . ?
Pt9 Pt3 Pt21 142.94(4) . . ?
Pt11 Pt3 Pt21 142.48(4) . . ?
Pt4 Pt3 Pt21 99.14(4) . . ?
C18 Pt3 Pt1 164.2(6) . . ?
Pt9 Pt3 Pt1 59.67(3) . . ?
Pt11 Pt3 Pt1 60.10(3) . . ?
Pt4 Pt3 Pt1 60.04(3) . . ?
Pt21 Pt3 Pt1 143.94(4) . . ?
C18 Pt3 Pt7 109.5(6) . . ?
Pt9 Pt3 Pt7 130.01(4) . . ?
Pt11 Pt3 Pt7 127.57(4) . . ?
Pt4 Pt3 Pt7 64.80(3) . . ?
Pt21 Pt3 Pt7 57.86(3) . . ?
Pt1 Pt3 Pt7 86.09(3) . . ?
C18 Pt3 Pt6 129.5(6) . . ?
Pt9 Pt3 Pt6 115.29(4) . . ?
Pt11 Pt3 Pt6 65.08(3) . . ?
Pt4 Pt3 Pt6 99.46(3) . . ?
Pt21 Pt3 Pt6 100.37(4) . . ?
Pt1 Pt3 Pt6 59.41(3) . . ?
Pt7 Pt3 Pt6 63.26(4) . . ?
C18 Pt3 Pt22 71.3(7) . . ?
Pt9 Pt3 Pt22 99.3(4) . . ?
Pt11 Pt3 Pt22 166.7(4) . . ?
Pt4 Pt3 Pt22 56.3(4) . . ?
Pt21 Pt3 Pt22 48.6(4) . . ?
Pt1 Pt3 Pt22 116.0(4) . . ?
Pt7 Pt3 Pt22 62.1(4) . . ?
Pt6 Pt3 Pt22 125.4(4) . . ?
C15 Pt4 C13 98.9(10) . . ?
C15 Pt4 Pt22 31.9(10) . . ?
C13 Pt4 Pt22 125.4(7) . . ?
C15 Pt4 Pt3 94.8(8) . . ?
C13 Pt4 Pt3 165.8(6) . . ?
Pt22 Pt4 Pt3 66.7(5) . . ?
C15 Pt4 Pt1 154.0(8) . . ?
C13 Pt4 Pt1 106.5(6) . . ?
Pt22 Pt4 Pt1 126.5(5) . . ?
Pt3 Pt4 Pt1 60.29(3) . . ?
C15 Pt4 Pt8 143.0(8) . . ?
C13 Pt4 Pt8 46.6(6) . . ?
Pt22 Pt4 Pt8 171.4(4) . . ?
Pt3 Pt4 Pt8 120.81(4) . . ?
Pt1 Pt4 Pt8 60.58(3) . . ?
C15 Pt4 Pt7 90.3(8) . . ?
C13 Pt4 Pt7 117.7(5) . . ?
Pt22 Pt4 Pt7 63.4(4) . . ?
Pt3 Pt4 Pt7 58.37(3) . . ?
Pt1 Pt4 Pt7 82.89(3) . . ?
Pt8 Pt4 Pt7 115.77(4) . . ?
C15 Pt4 Pt9 104.9(7) . . ?
C13 Pt4 Pt9 122.5(5) . . ?
Pt22 Pt4 Pt9 99.3(4) . . ?
Pt3 Pt4 Pt9 56.34(3) . . ?
Pt1 Pt4 Pt9 56.40(3) . . ?
Pt8 Pt4 Pt9 88.83(4) . . ?
Pt7 Pt4 Pt9 113.73(4) . . ?
C15 Pt4 Pt2 132.4(7) . . ?
C13 Pt4 Pt2 79.5(5) . . ?
Pt22 Pt4 Pt2 114.1(4) . . ?
Pt3 Pt4 Pt2 88.59(3) . . ?
Pt1 Pt4 Pt2 59.79(3) . . ?
Pt8 Pt4 Pt2 63.81(3) . . ?
Pt7 Pt4 Pt2 52.10(3) . . ?
Pt9 Pt4 Pt2 115.99(4) . . ?
C9 Pt5 C14 98.4(9) . . ?
C9 Pt5 Pt10 98.0(8) . . ?
C14 Pt5 Pt10 162.8(5) . . ?
C9 Pt5 Pt6 144.4(8) . . ?
C14 Pt5 Pt6 46.5(5) . . ?
Pt10 Pt5 Pt6 116.52(4) . . ?
C9 Pt5 Pt1 155.6(7) . . ?
C14 Pt5 Pt1 105.2(5) . . ?
Pt10 Pt5 Pt1 57.97(3) . . ?
Pt6 Pt5 Pt1 58.69(3) . . ?
C9 Pt5 Pt2 127.7(7) . . ?
C14 Pt5 Pt2 87.9(6) . . ?
Pt10 Pt5 Pt2 86.21(4) . . ?
Pt6 Pt5 Pt2 66.50(3) . . ?
Pt1 Pt5 Pt2 60.41(3) . . ?
C9 Pt5 Pt14 109.0(6) . . ?
C14 Pt5 Pt14 112.8(6) . . ?
Pt10 Pt5 Pt14 56.25(3) . . ?
Pt6 Pt5 Pt14 85.25(3) . . ?
Pt1 Pt5 Pt14 55.85(3) . . ?
Pt2 Pt5 Pt14 115.99(4) . . ?
C9 Pt5 Pt13 85.9(8) . . ?
C14 Pt5 Pt13 128.0(6) . . ?
Pt10 Pt5 Pt13 58.56(3) . . ?
Pt6 Pt5 Pt13 118.57(4) . . ?
Pt1 Pt5 Pt13 84.56(3) . . ?
Pt2 Pt5 Pt13 52.37(3) . . ?
Pt14 Pt5 Pt13 114.41(4) . . ?
C16 Pt6 C14 97.2(10) . . ?
C16 Pt6 Pt1 151.2(8) . . ?
C14 Pt6 Pt1 107.8(6) . . ?
C16 Pt6 Pt3 96.0(8) . . ?
C14 Pt6 Pt3 166.7(6) . . ?
Pt1 Pt6 Pt3 59.74(3) . . ?
C16 Pt6 Pt5 141.7(8) . . ?
C14 Pt6 Pt5 46.8(6) . . ?
Pt1 Pt6 Pt5 60.99(3) . . ?
Pt3 Pt6 Pt5 120.56(4) . . ?
C16 Pt6 Pt7 97.0(7) . . ?
C14 Pt6 Pt7 118.7(6) . . ?
Pt1 Pt6 Pt7 83.65(3) . . ?
Pt3 Pt6 Pt7 58.36(3) . . ?
Pt5 Pt6 Pt7 111.18(4) . . ?
C16 Pt6 Pt11 97.3(8) . . ?
C14 Pt6 Pt11 122.6(6) . . ?
Pt1 Pt6 Pt11 57.24(3) . . ?
Pt3 Pt6 Pt11 56.31(3) . . ?
Pt5 Pt6 Pt11 94.38(3) . . ?
Pt7 Pt6 Pt11 114.10(4) . . ?
C16 Pt6 Pt2 141.0(7) . . ?
C14 Pt6 Pt2 83.1(6) . . ?
Pt1 Pt6 Pt2 58.61(3) . . ?
Pt3 Pt6 Pt2 85.97(3) . . ?
Pt5 Pt6 Pt2 59.71(3) . . ?
Pt7 Pt6 Pt2 51.47(2) . . ?
Pt11 Pt6 Pt2 115.44(3) . . ?
C17 Pt7 C12 102.6(8) . . ?
C17 Pt7 Pt2 150.8(5) . . ?
C12 Pt7 Pt2 48.8(6) . . ?
C17 Pt7 Pt21 52.0(5) . . ?
C12 Pt7 Pt21 154.3(6) . . ?
Pt2 Pt7 Pt21 156.95(4) . . ?
C17 Pt7 Pt3 112.3(5) . . ?
C12 Pt7 Pt3 144.3(6) . . ?
Pt2 Pt7 Pt3 96.89(4) . . ?
Pt21 Pt7 Pt3 60.37(3) . . ?
C17 Pt7 Pt6 126.9(6) . . ?
C12 Pt7 Pt6 94.8(7) . . ?
Pt2 Pt7 Pt6 69.16(4) . . ?
Pt21 Pt7 Pt6 98.70(4) . . ?
Pt3 Pt7 Pt6 58.37(3) . . ?
C17 Pt7 Pt4 129.2(6) . . ?
C12 Pt7 Pt4 106.0(7) . . ?
Pt2 Pt7 Pt4 66.35(3) . . ?
Pt21 Pt7 Pt4 95.46(4) . . ?
Pt3 Pt7 Pt4 56.82(3) . . ?
Pt6 Pt7 Pt4 91.55(3) . . ?
C17 Pt7 Pt22 76.1(7) . . ?
C12 Pt7 Pt22 137.0(8) . . ?
Pt2 Pt7 Pt22 119.2(4) . . ?
Pt21 Pt7 Pt22 49.2(4) . . ?
Pt3 Pt7 Pt22 62.4(4) . . ?
Pt6 Pt7 Pt22 120.8(4) . . ?
Pt4 Pt7 Pt22 54.3(4) . . ?
C8 Pt8 C13 98.9(8) . . ?
C8 Pt8 Pt10 98.0(6) . . ?
C13 Pt8 Pt10 161.1(5) . . ?
C8 Pt8 Pt4 144.7(6) . . ?
C13 Pt8 Pt4 47.5(6) . . ?
Pt10 Pt8 Pt4 116.96(4) . . ?
C8 Pt8 Pt1 155.1(6) . . ?
C13 Pt8 Pt1 105.9(6) . . ?
Pt10 Pt8 Pt1 57.96(3) . . ?
Pt4 Pt8 Pt1 59.04(3) . . ?
C8 Pt8 Pt13 85.8(7) . . ?
C13 Pt8 Pt13 113.2(5) . . ?
Pt10 Pt8 Pt13 59.68(3) . . ?
Pt4 Pt8 Pt13 114.82(3) . . ?
Pt1 Pt8 Pt13 86.83(3) . . ?
C8 Pt8 Pt12 106.3(6) . . ?
C13 Pt8 Pt12 125.9(5) . . ?
Pt10 Pt8 Pt12 56.14(3) . . ?
Pt4 Pt8 Pt12 90.73(4) . . ?
Pt1 Pt8 Pt12 56.44(3) . . ?
Pt13 Pt8 Pt12 115.68(4) . . ?
C8 Pt8 Pt2 130.2(7) . . ?
C13 Pt8 Pt2 79.2(5) . . ?
Pt10 Pt8 Pt2 83.42(4) . . ?
Pt4 Pt8 Pt2 62.76(3) . . ?
Pt1 Pt8 Pt2 59.02(3) . . ?
Pt13 Pt8 Pt2 52.07(3) . . ?
Pt12 Pt8 Pt2 114.86(4) . . ?
C5 Pt9 C3 97.6(7) . . ?
C5 Pt9 Pt3 94.2(6) . . ?
C3 Pt9 Pt3 166.4(6) . . ?
C5 Pt9 Pt1 155.1(6) . . ?
C3 Pt9 Pt1 107.1(5) . . ?
Pt3 Pt9 Pt1 60.89(3) . . ?
C5 Pt9 Pt12 144.8(5) . . ?
C3 Pt9 Pt12 47.4(5) . . ?
Pt3 Pt9 Pt12 120.96(4) . . ?
Pt1 Pt9 Pt12 60.08(3) . . ?
C5 Pt9 Pt4 111.2(6) . . ?
C3 Pt9 Pt4 123.6(5) . . ?
Pt3 Pt9 Pt4 57.07(3) . . ?
Pt1 Pt9 Pt4 57.24(3) . . ?
Pt12 Pt9 Pt4 91.37(4) . . ?
C5 Pt9 Pt11 110.6(7) . . ?
C3 Pt9 Pt11 112.7(6) . . ?
Pt3 Pt9 Pt11 56.20(3) . . ?
Pt1 Pt9 Pt11 56.69(3) . . ?
Pt12 Pt9 Pt11 89.85(4) . . ?
Pt4 Pt9 Pt11 101.15(4) . . ?
C7 Pt10 Pt1 172.6(9) . . ?
C7 Pt10 Pt5 109.8(9) . . ?
Pt1 Pt10 Pt5 63.04(3) . . ?
C7 Pt10 Pt12 124.5(9) . . ?
Pt1 Pt10 Pt12 61.40(3) . . ?
Pt5 Pt10 Pt12 121.25(4) . . ?
C7 Pt10 Pt14 115.4(8) . . ?
Pt1 Pt10 Pt14 61.09(3) . . ?
Pt5 Pt10 Pt14 67.83(3) . . ?
Pt12 Pt10 Pt14 70.04(3) . . ?
C7 Pt10 Pt8 123.0(9) . . ?
Pt1 Pt10 Pt8 62.27(4) . . ?
Pt5 Pt10 Pt8 102.10(4) . . ?
Pt12 Pt10 Pt8 67.17(3) . . ?
Pt14 Pt10 Pt8 120.06(4) . . ?
C7 Pt10 Pt13 86.9(8) . . ?
Pt1 Pt10 Pt13 91.56(4) . . ?
Pt5 Pt10 Pt13 66.78(3) . . ?
Pt12 Pt10 Pt13 130.98(4) . . ?
Pt14 Pt10 Pt13 134.00(4) . . ?
Pt8 Pt10 Pt13 64.01(3) . . ?
C6 Pt11 C4 99.3(8) . . ?
C6 Pt11 Pt3 93.8(6) . . ?
C4 Pt11 Pt3 166.8(5) . . ?
C6 Pt11 Pt1 154.5(6) . . ?
C4 Pt11 Pt1 106.2(5) . . ?
Pt3 Pt11 Pt1 60.67(3) . . ?
C6 Pt11 Pt14 146.0(6) . . ?
C4 Pt11 Pt14 46.7(5) . . ?
Pt3 Pt11 Pt14 120.09(4) . . ?
Pt1 Pt11 Pt14 59.50(3) . . ?
C6 Pt11 Pt6 111.8(6) . . ?
C4 Pt11 Pt6 115.3(5) . . ?
Pt3 Pt11 Pt6 58.61(3) . . ?
Pt1 Pt11 Pt6 57.45(3) . . ?
Pt14 Pt11 Pt6 86.72(3) . . ?
C6 Pt11 Pt9 110.5(6) . . ?
C4 Pt11 Pt9 118.2(6) . . ?
Pt3 Pt11 Pt9 56.20(3) . . ?
Pt1 Pt11 Pt9 56.14(3) . . ?
Pt14 Pt11 Pt9 91.93(4) . . ?
Pt6 Pt11 Pt9 101.98(4) . . ?
C1 Pt12 C3 100.9(9) . . ?
C1 Pt12 Pt10 93.8(7) . . ?
C3 Pt12 Pt10 164.8(6) . . ?
C1 Pt12 Pt1 152.4(7) . . ?
C3 Pt12 Pt1 106.5(6) . . ?
Pt10 Pt12 Pt1 58.68(3) . . ?
C1 Pt12 Pt9 148.4(7) . . ?
C3 Pt12 Pt9 47.7(6) . . ?
Pt10 Pt12 Pt9 117.84(3) . . ?
Pt1 Pt12 Pt9 59.18(3) . . ?
C1 Pt12 Pt8 109.7(7) . . ?
C3 Pt12 Pt8 120.6(6) . . ?
Pt10 Pt12 Pt8 56.69(3) . . ?
Pt1 Pt12 Pt8 57.85(3) . . ?
Pt9 Pt12 Pt8 88.99(4) . . ?
C1 Pt12 Pt14 110.1(7) . . ?
C3 Pt12 Pt14 114.9(6) . . ?
Pt10 Pt12 Pt14 55.06(3) . . ?
Pt1 Pt12 Pt14 55.30(3) . . ?
Pt9 Pt12 Pt14 90.27(4) . . ?
Pt8 Pt12 Pt14 100.74(4) . . ?
C10 Pt13 C11 110.6(8) . . ?
C10 Pt13 Pt2 159.0(6) . . ?
C11 Pt13 Pt2 48.5(6) . . ?
C10 Pt13 Pt10 110.2(6) . . ?
C11 Pt13 Pt10 138.3(6) . . ?
Pt2 Pt13 Pt10 90.34(4) . . ?
C10 Pt13 Pt8 120.2(8) . . ?
C11 Pt13 Pt8 95.1(6) . . ?
Pt2 Pt13 Pt8 67.24(3) . . ?
Pt10 Pt13 Pt8 56.31(3) . . ?
C10 Pt13 Pt5 132.9(7) . . ?
C11 Pt13 Pt5 101.0(6) . . ?
Pt2 Pt13 Pt5 62.73(3) . . ?
Pt10 Pt13 Pt5 54.66(3) . . ?
Pt8 Pt13 Pt5 89.62(3) . . ?
C2 Pt14 C4 100.8(9) . . ?
C2 Pt14 Pt10 93.4(7) . . ?
C4 Pt14 Pt10 164.7(5) . . ?
C2 Pt14 Pt1 152.1(7) . . ?
C4 Pt14 Pt1 107.0(5) . . ?
Pt10 Pt14 Pt1 58.74(3) . . ?
C2 Pt14 Pt11 148.3(7) . . ?
C4 Pt14 Pt11 47.5(5) . . ?
Pt10 Pt14 Pt11 118.23(4) . . ?
Pt1 Pt14 Pt11 59.57(3) . . ?
C2 Pt14 Pt5 106.9(8) . . ?
C4 Pt14 Pt5 123.4(6) . . ?
Pt10 Pt14 Pt5 55.92(3) . . ?
Pt1 Pt14 Pt5 58.17(3) . . ?
Pt11 Pt14 Pt5 93.35(3) . . ?
C2 Pt14 Pt12 111.3(8) . . ?
C4 Pt14 Pt12 113.8(6) . . ?
Pt10 Pt14 Pt12 54.90(3) . . ?
Pt1 Pt14 Pt12 55.60(3) . . ?
Pt11 Pt14 Pt12 87.82(4) . . ?
Pt5 Pt14 Pt12 100.48(4) . . ?
C19 Pt21 C17 97.7(8) . . ?
C19 Pt21 C18 109.5(9) . . ?
C17 Pt21 C18 152.8(7) . . ?
C19 Pt21 Pt7 143.7(7) . . ?
C17 Pt21 Pt7 46.2(5) . . ?
C18 Pt21 Pt7 106.7(5) . . ?
C19 Pt21 Pt3 154.4(7) . . ?
C17 Pt21 Pt3 107.9(5) . . ?
C18 Pt21 Pt3 44.9(5) . . ?
Pt7 Pt21 Pt3 61.77(3) . . ?
Pt4 Pt22 Pt7 62.3(4) . . ?
Pt4 Pt22 Pt3 57.0(4) . . ?
Pt7 Pt22 Pt3 55.5(4) . . ?
O1 C1 Pt12 175(2) . . ?
O2 C2 Pt14 178(2) . . ?
O3 C3 Pt12 136.2(17) . . ?
O3 C3 Pt9 138.8(16) . . ?
Pt12 C3 Pt9 85.0(8) . . ?
O4 C4 Pt14 138.6(14) . . ?
O4 C4 Pt11 135.6(14) . . ?
Pt14 C4 Pt11 85.8(7) . . ?
O5 C5 Pt9 179.2(19) . . ?
O6 C6 Pt11 175(2) . . ?
O7 C7 Pt10 175(3) . . ?
O8 C8 Pt8 173(2) . . ?
O9 C9 Pt5 171(2) . . ?
O10 C10 Pt13 165.7(18) . . ?
O11 C11 Pt2 138.7(17) . . ?
O11 C11 Pt13 138.4(16) . . ?
Pt2 C11 Pt13 82.9(8) . . ?
O12 C12 Pt2 138.7(18) . . ?
O12 C12 Pt7 139.1(18) . . ?
Pt2 C12 Pt7 82.1(8) . . ?
O13 C13 Pt8 138.3(16) . . ?
O13 C13 Pt4 135.9(16) . . ?
Pt8 C13 Pt4 85.9(8) . . ?
O14 C14 Pt6 138.7(16) . . ?
O14 C14 Pt5 134.5(14) . . ?
Pt6 C14 Pt5 86.7(7) . . ?
O15 C15 Pt4 173(2) . . ?
O16 C16 Pt6 178(2) . . ?
O17 C17 Pt7 142.8(15) . . ?
O17 C17 Pt21 134.9(14) . . ?
Pt7 C17 Pt21 81.8(7) . . ?
O18 C18 Pt3 142.2(16) . . ?
O18 C18 Pt21 134.1(15) . . ?
Pt3 C18 Pt21 83.4(7) . . ?
O19 C19 Pt21 175(2) . . ?
C101 N1 C105 106.1(10) . . ?
C101 N1 C107 111.0(11) . . ?
C105 N1 C107 111.1(12) . . ?
C101 N1 C103 111.3(12) . . ?
C105 N1 C103 109.5(11) . . ?
C107 N1 C103 107.9(11) . . ?
N1 C101 C102 115.8(12) . . ?
N1 C101 H10A 108.3 . . ?
C102 C101 H10A 108.3 . . ?
N1 C101 H10B 108.3 . . ?
C102 C101 H10B 108.3 . . ?
H10A C101 H10B 107.4 . . ?
C101 C102 H10C 109.5 . . ?
C101 C102 H10D 109.5 . . ?
H10C C102 H10D 109.5 . . ?
C101 C102 H10E 109.5 . . ?
H10C C102 H10E 109.5 . . ?
H10D C102 H10E 109.5 . . ?
N1 C103 C104 115.4(13) . . ?
N1 C103 H10F 108.4 . . ?
C104 C103 H10F 108.4 . . ?
N1 C103 H10G 108.4 . . ?
C104 C103 H10G 108.4 . . ?
H10F C103 H10G 107.5 . . ?
C103 C104 H10H 109.5 . . ?
C103 C104 H10I 109.5 . . ?
H10H C104 H10I 109.5 . . ?
C103 C104 H10J 109.5 . . ?
H10H C104 H10J 109.5 . . ?
H10I C104 H10J 109.5 . . ?
N1 C105 C106 118.3(13) . . ?
N1 C105 H10K 107.7 . . ?
C106 C105 H10K 107.7 . . ?
N1 C105 H10L 107.7 . . ?
C106 C105 H10L 107.7 . . ?
H10K C105 H10L 107.1 . . ?
C105 C106 H10M 109.5 . . ?
C105 C106 H10N 109.5 . . ?
H10M C106 H10N 109.5 . . ?
C105 C106 H10O 109.5 . . ?
H10M C106 H10O 109.5 . . ?
H10N C106 H10O 109.5 . . ?
N1 C107 C108 114.5(13) . . ?
N1 C107 H10P 108.6 . . ?
C108 C107 H10P 108.6 . . ?
N1 C107 H10Q 108.6 . . ?
C108 C107 H10Q 108.6 . . ?
H10P C107 H10Q 107.6 . . ?
C107 C108 H10R 109.5 . . ?
C107 C108 H10S 109.5 . . ?
H10R C108 H10S 109.5 . . ?
C107 C108 H10T 109.5 . . ?
H10R C108 H10T 109.5 . . ?
H10S C108 H10T 109.5 . . ?
C207 N2 C203 106.4(10) . . ?
C207 N2 C205 112.2(12) . . ?
C203 N2 C205 110.4(13) . . ?
C207 N2 C201 112.2(12) . . ?
C203 N2 C201 111.2(12) . . ?
C205 N2 C201 104.6(10) . . ?
N2 C201 C202 114.1(13) . . ?
N2 C201 H20A 108.7 . . ?
C202 C201 H20A 108.7 . . ?
N2 C201 H20B 108.7 . . ?
C202 C201 H20B 108.7 . . ?
H20A C201 H20B 107.6 . . ?
C201 C202 H20C 109.5 . . ?
C201 C202 H20D 109.5 . . ?
H20C C202 H20D 109.5 . . ?
C201 C202 H20E 109.5 . . ?
H20C C202 H20E 109.5 . . ?
H20D C202 H20E 109.5 . . ?
N2 C203 C204 116.4(13) . . ?
N2 C203 H20F 108.2 . . ?
C204 C203 H20F 108.2 . . ?
N2 C203 H20G 108.2 . . ?
C204 C203 H20G 108.2 . . ?
H20F C203 H20G 107.3 . . ?
C203 C204 H20H 109.5 . . ?
C203 C204 H20I 109.5 . . ?
H20H C204 H20I 109.5 . . ?
C203 C204 H20J 109.5 . . ?
H20H C204 H20J 109.5 . . ?
H20I C204 H20J 109.5 . . ?
N2 C205 C206 116.3(14) . . ?
N2 C205 H20K 108.2 . . ?
C206 C205 H20K 108.2 . . ?
N2 C205 H20L 108.2 . . ?
C206 C205 H20L 108.2 . . ?
H20K C205 H20L 107.4 . . ?
C205 C206 H20M 109.5 . . ?
C205 C206 H20N 109.5 . . ?
H20M C206 H20N 109.5 . . ?
C205 C206 H20O 109.5 . . ?
H20M C206 H20O 109.5 . . ?
H20N C206 H20O 109.5 . . ?
N2 C207 C208 115.5(13) . . ?
N2 C207 H20P 108.4 . . ?
C208 C207 H20P 108.4 . . ?
N2 C207 H20Q 108.4 . . ?
C208 C207 H20Q 108.4 . . ?
H20P C207 H20Q 107.5 . . ?
C207 C208 H20R 109.5 . . ?
C207 C208 H20S 109.5 . . ?
H20R C208 H20S 109.5 . . ?
C207 C208 H20T 109.5 . . ?
H20R C208 H20T 109.5 . . ?
H20S C208 H20T 109.5 . . ?
C303 N3 C307 107.0(11) . . ?
C303 N3 C301 109.3(13) . . ?
C307 N3 C301 111.5(13) . . ?
C303 N3 C305 110.6(13) . . ?
C307 N3 C305 113.4(14) . . ?
C301 N3 C305 105.0(10) . . ?
N3 C301 C302 115.1(14) . . ?
N3 C301 H30A 108.5 . . ?
C302 C301 H30A 108.5 . . ?
N3 C301 H30B 108.5 . . ?
C302 C301 H30B 108.5 . . ?
H30A C301 H30B 107.5 . . ?
C301 C302 H30C 109.5 . . ?
C301 C302 H30D 109.5 . . ?
H30C C302 H30D 109.5 . . ?
C301 C302 H30E 109.5 . . ?
H30C C302 H30E 109.5 . . ?
H30D C302 H30E 109.5 . . ?
N3 C303 C304 116.2(14) . . ?
N3 C303 H30F 108.2 . . ?
C304 C303 H30F 108.2 . . ?
N3 C303 H30G 108.2 . . ?
C304 C303 H30G 108.2 . . ?
H30F C303 H30G 107.4 . . ?
C303 C304 H30H 109.5 . . ?
C303 C304 H30I 109.5 . . ?
H30H C304 H30I 109.5 . . ?
C303 C304 H30J 109.5 . . ?
H30H C304 H30J 109.5 . . ?
H30I C304 H30J 109.5 . . ?
N3 C305 C306 118.0(14) . . ?
N3 C305 H30K 107.8 . . ?
C306 C305 H30K 107.8 . . ?
N3 C305 H30L 107.8 . . ?
C306 C305 H30L 107.8 . . ?
H30K C305 H30L 107.1 . . ?
C305 C306 H30M 109.5 . . ?
C305 C306 H30N 109.5 . . ?
H30M C306 H30N 109.5 . . ?
C305 C306 H30O 109.5 . . ?
H30M C306 H30O 109.5 . . ?
H30N C306 H30O 109.5 . . ?
N3 C307 C308 115.1(14) . . ?
N3 C307 H30P 108.5 . . ?
C308 C307 H30P 108.5 . . ?
N3 C307 H30Q 108.5 . . ?
C308 C307 H30Q 108.5 . . ?
H30P C307 H30Q 107.5 . . ?
C307 C308 H30R 109.5 . . ?
C307 C308 H30S 109.5 . . ?
H30R C308 H30S 109.5 . . ?
C307 C308 H30T 109.5 . . ?
H30R C308 H30T 109.5 . . ?
H30S C308 H30T 109.5 . . ?
C403 N4 C401 111.7(17) . . ?
C403 N4 C407 108.2(14) . . ?
C401 N4 C407 111.9(16) . . ?
C403 N4 C405 110.1(16) . . ?
C401 N4 C405 102.8(14) . . ?
C407 N4 C405 112.2(16) . . ?
N4 C401 C402 112.7(18) . . ?
N4 C401 H40A 109.1 . . ?
C402 C401 H40A 109.1 . . ?
N4 C401 H40B 109.1 . . ?
C402 C401 H40B 109.1 . . ?
H40A C401 H40B 107.8 . . ?
C401 C402 H40C 109.5 . . ?
C401 C402 H40D 109.5 . . ?
H40C C402 H40D 109.5 . . ?
C401 C402 H40E 109.5 . . ?
H40C C402 H40E 109.5 . . ?
H40D C402 H40E 109.5 . . ?
N4 C403 C404 111.8(17) . . ?
N4 C403 H40F 109.2 . . ?
C404 C403 H40F 109.2 . . ?
N4 C403 H40G 109.2 . . ?
C404 C403 H40G 109.2 . . ?
H40F C403 H40G 107.9 . . ?
C403 C404 H40H 109.5 . . ?
C403 C404 H40I 109.5 . . ?
H40H C404 H40I 109.5 . . ?
C403 C404 H40J 109.5 . . ?
H40H C404 H40J 109.5 . . ?
H40I C404 H40J 109.5 . . ?
N4 C405 C406 120.2(16) . . ?
N4 C405 H40K 107.3 . . ?
C406 C405 H40K 107.3 . . ?
N4 C405 H40L 107.3 . . ?
C406 C405 H40L 107.3 . . ?
H40K C405 H40L 106.9 . . ?
C405 C406 H40M 109.5 . . ?
C405 C406 H40N 109.5 . . ?
H40M C406 H40N 109.5 . . ?
C405 C406 H40O 109.5 . . ?
H40M C406 H40O 109.5 . . ?
H40N C406 H40O 109.5 . . ?
N4 C407 C408 116.3(15) . . ?
N4 C407 H40P 108.2 . . ?
C408 C407 H40P 108.2 . . ?
N4 C407 H40Q 108.2 . . ?
C408 C407 H40Q 108.2 . . ?
H40P C407 H40Q 107.4 . . ?
C407 C408 H40R 109.5 . . ?
C407 C408 H40S 109.5 . . ?
H40R C408 H40S 109.5 . . ?
C407 C408 H40T 109.5 . . ?
H40R C408 H40T 109.5 . . ?
H40S C408 H40T 109.5 . . ?
C502 C501 H50A 109.5 . . ?
C502 C501 H50B 109.5 . . ?
H50A C501 H50B 109.5 . . ?
C502 C501 H50C 109.5 . . ?
H50A C501 H50C 109.5 . . ?
H50B C501 H50C 109.5 . . ?
N503 C502 C501 158.6 . . ?

loop_
_geom_bond_atom_site_label_1
_geom_bond_atom_site_label_2
_geom_bond_distance
_geom_bond_site_symmetry_2
_geom_bond_publ_flag
Pt1 Pt10 2.6421(12) . ?
Pt1 Pt9 2.6904(13) . ?
Pt1 Pt14 2.7059(14) . ?
Pt1 Pt11 2.7078(13) . ?
Pt1 Pt6 2.7139(12) . ?
Pt1 Pt12 2.7155(12) . ?
Pt1 Pt4 2.7164(13) . ?
Pt1 Pt3 2.7231(12) . ?
Pt1 Pt8 2.7589(14) . ?
Pt1 Pt5 2.7780(13) . ?
Pt1 Pt2 2.8875(11) . ?
Pt2 C11 1.99(2) . ?
Pt2 C12 1.99(2) . ?
Pt2 Pt7 2.6258(12) . ?
Pt2 Pt13 2.6316(12) . ?
Pt2 Pt5 2.9537(14) . ?
Pt2 Pt4 3.0481(14) . ?
Pt2 Pt8 3.0764(13) . ?
Pt2 Pt6 3.1369(14) . ?
Pt3 C18 1.93(2) . ?
Pt3 Pt9 2.6839(11) . ?
Pt3 Pt11 2.6841(13) . ?
Pt3 Pt4 2.7064(13) . ?
Pt3 Pt21 2.7163(13) . ?
Pt3 Pt7 2.7532(11) . ?
Pt3 Pt6 2.7536(13) . ?
Pt3 Pt22 2.96(2) . ?
Pt4 C15 1.85(3) . ?
Pt4 C13 2.04(2) . ?
Pt4 Pt22 2.69(2) . ?
Pt4 Pt8 2.7536(12) . ?
Pt4 Pt7 2.9259(12) . ?
Pt4 Pt9 2.9589(12) . ?
Pt5 C9 1.91(3) . ?
Pt5 C14 2.02(2) . ?
Pt5 Pt10 2.6710(12) . ?
Pt5 Pt6 2.7601(12) . ?
Pt5 Pt14 2.9864(12) . ?
Pt5 Pt13 3.0091(14) . ?
Pt6 C16 1.87(3) . ?
Pt6 C14 2.006(16) . ?
Pt6 Pt7 2.8880(14) . ?
Pt6 Pt11 2.9253(12) . ?
Pt7 C17 1.931(18) . ?
Pt7 C12 2.01(2) . ?
Pt7 Pt21 2.6462(12) . ?
Pt7 Pt22 2.95(2) . ?
Pt8 C8 1.866(17) . ?
Pt8 C13 2.01(2) . ?
Pt8 Pt10 2.6930(14) . ?
Pt8 Pt13 2.9090(14) . ?
Pt8 Pt12 2.9701(12) . ?
Pt9 C5 1.88(3) . ?
Pt9 C3 2.03(2) . ?
Pt9 Pt12 2.7332(12) . ?
Pt9 Pt11 2.9860(13) . ?
Pt10 C7 1.85(2) . ?
Pt10 Pt12 2.6761(13) . ?
Pt10 Pt14 2.6815(13) . ?
Pt10 Pt13 2.7936(12) . ?
Pt11 C6 1.87(2) . ?
Pt11 C4 2.029(17) . ?
Pt11 Pt14 2.7446(12) . ?
Pt12 C1 1.88(2) . ?
Pt12 C3 2.018(18) . ?
Pt12 Pt14 3.0745(14) . ?
Pt13 C10 1.838(18) . ?
Pt13 C11 1.99(2) . ?
Pt14 C2 1.76(3) . ?
Pt14 C4 2.004(18) . ?
Pt21 C19 1.85(2) . ?
Pt21 C17 2.107(18) . ?
Pt21 C18 2.145(19) . ?
C1 O1 1.11(3) . ?
C2 O2 1.22(3) . ?
C3 O3 1.16(2) . ?
C4 O4 1.19(2) . ?
C5 O5 1.08(2) . ?
C6 O6 1.10(2) . ?
C7 O7 1.12(3) . ?
C8 O8 1.13(2) . ?
C9 O9 1.11(3) . ?
C10 O10 1.07(2) . ?
C11 O11 1.17(2) . ?
C12 O12 1.17(2) . ?
C13 O13 1.17(2) . ?
C14 O14 1.14(2) . ?
C15 O15 1.13(3) . ?
C16 O16 1.05(3) . ?
C17 O17 1.20(2) . ?
C18 O18 1.19(2) . ?
C19 O19 1.16(3) . ?
N1 C101 1.475(8) . ?
N1 C105 1.477(8) . ?
N1 C107 1.478(8) . ?
N1 C103 1.480(8) . ?
C101 C102 1.532(8) . ?
C101 H10A 0.9900 . ?
C101 H10B 0.9900 . ?
C102 H10C 0.9800 . ?
C102 H10D 0.9800 . ?
C102 H10E 0.9800 . ?
C103 C104 1.528(9) . ?
C103 H10F 0.9900 . ?
C103 H10G 0.9900 . ?
C104 H10H 0.9800 . ?
C104 H10I 0.9800 . ?
C104 H10J 0.9800 . ?
C105 C106 1.526(8) . ?
C105 H10K 0.9900 . ?
C105 H10L 0.9900 . ?
C106 H10M 0.9800 . ?
C106 H10N 0.9800 . ?
C106 H10O 0.9800 . ?
C107 C108 1.528(8) . ?
C107 H10P 0.9900 . ?
C107 H10Q 0.9900 . ?
C108 H10R 0.9800 . ?
C108 H10S 0.9800 . ?
C108 H10T 0.9800 . ?
N2 C207 1.477(8) . ?
N2 C203 1.477(8) . ?
N2 C205 1.479(8) . ?
N2 C201 1.482(8) . ?
C201 C202 1.529(9) . ?
C201 H20A 0.9900 . ?
C201 H20B 0.9900 . ?
C202 H20C 0.9800 . ?
C202 H20D 0.9800 . ?
C202 H20E 0.9800 . ?
C203 C204 1.527(9) . ?
C203 H20F 0.9900 . ?
C203 H20G 0.9900 . ?
C204 H20H 0.9800 . ?
C204 H20I 0.9800 . ?
C204 H20J 0.9800 . ?
C205 C206 1.528(9) . ?
C205 H20K 0.9900 . ?
C205 H20L 0.9900 . ?
C206 H20M 0.9800 . ?
C206 H20N 0.9800 . ?
C206 H20O 0.9800 . ?
C207 C208 1.529(8) . ?
C207 H20P 0.9900 . ?
C207 H20Q 0.9900 . ?
C208 H20R 0.9800 . ?
C208 H20S 0.9800 . ?
C208 H20T 0.9800 . ?
N3 C303 1.473(8) . ?
N3 C307 1.474(8) . ?
N3 C301 1.478(8) . ?
N3 C305 1.478(8) . ?
C301 C302 1.530(9) . ?
C301 H30A 0.9900 . ?
C301 H30B 0.9900 . ?
C302 H30C 0.9800 . ?
C302 H30D 0.9800 . ?
C302 H30E 0.9800 . ?
C303 C304 1.529(9) . ?
C303 H30F 0.9900 . ?
C303 H30G 0.9900 . ?
C304 H30H 0.9800 . ?
C304 H30I 0.9800 . ?
C304 H30J 0.9800 . ?
C305 C306 1.529(8) . ?
C305 H30K 0.9900 . ?
C305 H30L 0.9900 . ?
C306 H30M 0.9800 . ?
C306 H30N 0.9800 . ?
C306 H30O 0.9800 . ?
C307 C308 1.530(9) . ?
C307 H30P 0.9900 . ?
C307 H30Q 0.9900 . ?
C308 H30R 0.9800 . ?
C308 H30S 0.9800 . ?
C308 H30T 0.9800 . ?
N4 C403 1.471(8) . ?
N4 C407 1.475(8) . ?
N4 C405 1.476(8) . ?
C401 H40A 0.9900 . ?
C401 H40B 0.9900 . ?
C402 H40C 0.9800 . ?
C402 H40D 0.9800 . ?
C402 H40E 0.9800 . ?
C403 H40F 0.9900 . ?
C403 H40G 0.9900 . ?
C404 H40H 0.9800 . ?
C404 H40I 0.9800 . ?
C404 H40J 0.9800 . ?
C405 H40K 0.9900 . ?
C405 H40L 0.9900 . ?
C406 H40M 0.9800 . ?
C406 H40N 0.9800 . ?
C406 H40O 0.9800 . ?
C407 C408 1.524(9) . ?
C407 H40P 0.9900 . ?
C407 H40Q 0.9900 . ?
C408 H40R 0.9800 . ?
C408 H40S 0.9800 . ?
C408 H40T 0.9800 . ?
C501 C502 1.5148 . ?
C501 H50A 0.9800 . ?
C501 H50B 0.9800 . ?
C501 H50C 0.9800 . ?
C502 N503 1.0538 . ?

loop_
_geom_torsion_atom_site_label_1
_geom_torsion_atom_site_label_2
_geom_torsion_atom_site_label_3
_geom_torsion_atom_site_label_4
_geom_torsion
_geom_torsion_site_symmetry_1
_geom_torsion_site_symmetry_2
_geom_torsion_site_symmetry_3
_geom_torsion_site_symmetry_4
_geom_torsion_publ_flag
Pt10 Pt1 Pt2 C11 -16.1(10) . . . . ?
Pt9 Pt1 Pt2 C11 114.9(10) . . . . ?
Pt14 Pt1 Pt2 C11 -64.7(10) . . . . ?
Pt11 Pt1 Pt2 C11 -148.3(10) . . . . ?
Pt6 Pt1 Pt2 C11 -138.7(10) . . . . ?
Pt12 Pt1 Pt2 C11 30.2(10) . . . . ?
Pt4 Pt1 Pt2 C11 108.3(10) . . . . ?
Pt3 Pt1 Pt2 C11 163.8(10) . . . . ?
Pt8 Pt1 Pt2 C11 41.4(10) . . . . ?
Pt5 Pt1 Pt2 C11 -71.9(10) . . . . ?
Pt10 Pt1 Pt2 C12 163.7(10) . . . . ?
Pt9 Pt1 Pt2 C12 -65.4(10) . . . . ?
Pt14 Pt1 Pt2 C12 115.1(10) . . . . ?
Pt11 Pt1 Pt2 C12 31.5(10) . . . . ?
Pt6 Pt1 Pt2 C12 41.0(10) . . . . ?
Pt12 Pt1 Pt2 C12 -150.1(10) . . . . ?
Pt4 Pt1 Pt2 C12 -72.0(10) . . . . ?
Pt3 Pt1 Pt2 C12 -16.5(10) . . . . ?
Pt8 Pt1 Pt2 C12 -138.8(10) . . . . ?
Pt5 Pt1 Pt2 C12 107.9(10) . . . . ?
Pt10 Pt1 Pt2 Pt7 177.50(4) . . . . ?
Pt9 Pt1 Pt2 Pt7 -51.54(5) . . . . ?
Pt14 Pt1 Pt2 Pt7 128.92(5) . . . . ?
Pt11 Pt1 Pt2 Pt7 45.31(6) . . . . ?
Pt6 Pt1 Pt2 Pt7 54.88(3) . . . . ?
Pt12 Pt1 Pt2 Pt7 -136.24(5) . . . . ?
Pt4 Pt1 Pt2 Pt7 -58.11(3) . . . . ?
Pt3 Pt1 Pt2 Pt7 -2.63(3) . . . . ?
Pt8 Pt1 Pt2 Pt7 -124.97(4) . . . . ?
Pt5 Pt1 Pt2 Pt7 121.74(4) . . . . ?
Pt10 Pt1 Pt2 Pt13 -3.98(3) . . . . ?
Pt9 Pt1 Pt2 Pt13 126.97(5) . . . . ?
Pt14 Pt1 Pt2 Pt13 -52.57(5) . . . . ?
Pt11 Pt1 Pt2 Pt13 -136.18(5) . . . . ?
Pt6 Pt1 Pt2 Pt13 -126.61(4) . . . . ?
Pt12 Pt1 Pt2 Pt13 42.27(6) . . . . ?
Pt4 Pt1 Pt2 Pt13 120.40(4) . . . . ?
Pt3 Pt1 Pt2 Pt13 175.88(3) . . . . ?
Pt8 Pt1 Pt2 Pt13 53.54(3) . . . . ?
Pt5 Pt1 Pt2 Pt13 -59.74(4) . . . . ?
Pt10 Pt1 Pt2 Pt5 55.76(3) . . . . ?
Pt9 Pt1 Pt2 Pt5 -173.28(5) . . . . ?
Pt14 Pt1 Pt2 Pt5 7.18(4) . . . . ?
Pt11 Pt1 Pt2 Pt5 -76.44(5) . . . . ?
Pt6 Pt1 Pt2 Pt5 -66.87(3) . . . . ?
Pt12 Pt1 Pt2 Pt5 102.01(5) . . . . ?
Pt4 Pt1 Pt2 Pt5 -179.86(4) . . . . ?
Pt3 Pt1 Pt2 Pt5 -124.38(4) . . . . ?
Pt8 Pt1 Pt2 Pt5 113.29(4) . . . . ?
Pt10 Pt1 Pt2 Pt4 -124.38(4) . . . . ?
Pt9 Pt1 Pt2 Pt4 6.57(4) . . . . ?
Pt14 Pt1 Pt2 Pt4 -172.96(5) . . . . ?
Pt11 Pt1 Pt2 Pt4 103.42(5) . . . . ?
Pt6 Pt1 Pt2 Pt4 112.99(3) . . . . ?
Pt12 Pt1 Pt2 Pt4 -78.13(5) . . . . ?
Pt3 Pt1 Pt2 Pt4 55.48(3) . . . . ?
Pt8 Pt1 Pt2 Pt4 -66.85(3) . . . . ?
Pt5 Pt1 Pt2 Pt4 179.86(4) . . . . ?
Pt10 Pt1 Pt2 Pt8 -57.53(3) . . . . ?
Pt9 Pt1 Pt2 Pt8 73.43(5) . . . . ?
Pt14 Pt1 Pt2 Pt8 -106.11(5) . . . . ?
Pt11 Pt1 Pt2 Pt8 170.27(6) . . . . ?
Pt6 Pt1 Pt2 Pt8 179.85(4) . . . . ?
Pt12 Pt1 Pt2 Pt8 -11.28(5) . . . . ?
Pt4 Pt1 Pt2 Pt8 66.85(3) . . . . ?
Pt3 Pt1 Pt2 Pt8 122.33(4) . . . . ?
Pt5 Pt1 Pt2 Pt8 -113.29(4) . . . . ?
Pt10 Pt1 Pt2 Pt6 122.63(4) . . . . ?
Pt9 Pt1 Pt2 Pt6 -106.42(5) . . . . ?
Pt14 Pt1 Pt2 Pt6 74.04(5) . . . . ?
Pt11 Pt1 Pt2 Pt6 -9.57(4) . . . . ?
Pt12 Pt1 Pt2 Pt6 168.88(6) . . . . ?
Pt4 Pt1 Pt2 Pt6 -112.99(3) . . . . ?
Pt3 Pt1 Pt2 Pt6 -57.51(3) . . . . ?
Pt8 Pt1 Pt2 Pt6 -179.85(4) . . . . ?
Pt5 Pt1 Pt2 Pt6 66.87(3) . . . . ?
Pt10 Pt1 Pt3 C18 -135(10) . . . . ?
Pt9 Pt1 Pt3 C18 -29(2) . . . . ?
Pt14 Pt1 Pt3 C18 55(2) . . . . ?
Pt11 Pt1 Pt3 C18 51(2) . . . . ?
Pt6 Pt1 Pt3 C18 128(2) . . . . ?
Pt12 Pt1 Pt3 C18 -27(2) . . . . ?
Pt4 Pt1 Pt3 C18 -107(2) . . . . ?
Pt8 Pt1 Pt3 C18 -105(2) . . . . ?
Pt5 Pt1 Pt3 C18 133(2) . . . . ?
Pt2 Pt1 Pt3 C18 -168(2) . . . . ?
Pt10 Pt1 Pt3 Pt9 -107(10) . . . . ?
Pt14 Pt1 Pt3 Pt9 83.28(4) . . . . ?
Pt11 Pt1 Pt3 Pt9 80.04(3) . . . . ?
Pt6 Pt1 Pt3 Pt9 157.05(4) . . . . ?
Pt12 Pt1 Pt3 Pt9 1.34(4) . . . . ?
Pt4 Pt1 Pt3 Pt9 -78.80(3) . . . . ?
Pt8 Pt1 Pt3 Pt9 -76.31(4) . . . . ?
Pt5 Pt1 Pt3 Pt9 161.71(5) . . . . ?
Pt2 Pt1 Pt3 Pt9 -139.35(4) . . . . ?
Pt10 Pt1 Pt3 Pt11 173(100) . . . . ?
Pt9 Pt1 Pt3 Pt11 -80.04(3) . . . . ?
Pt14 Pt1 Pt3 Pt11 3.24(4) . . . . ?
Pt6 Pt1 Pt3 Pt11 77.01(3) . . . . ?
Pt12 Pt1 Pt3 Pt11 -78.70(4) . . . . ?
Pt4 Pt1 Pt3 Pt11 -158.84(4) . . . . ?
Pt8 Pt1 Pt3 Pt11 -156.35(4) . . . . ?
Pt5 Pt1 Pt3 Pt11 81.67(4) . . . . ?
Pt2 Pt1 Pt3 Pt11 140.61(4) . . . . ?
Pt10 Pt1 Pt3 Pt4 -28(10) . . . . ?
Pt9 Pt1 Pt3 Pt4 78.80(3) . . . . ?
Pt14 Pt1 Pt3 Pt4 162.09(4) . . . . ?
Pt11 Pt1 Pt3 Pt4 158.84(4) . . . . ?
Pt6 Pt1 Pt3 Pt4 -124.14(4) . . . . ?
Pt12 Pt1 Pt3 Pt4 80.15(4) . . . . ?
Pt8 Pt1 Pt3 Pt4 2.49(3) . . . . ?
Pt5 Pt1 Pt3 Pt4 -119.49(4) . . . . ?
Pt2 Pt1 Pt3 Pt4 -60.55(3) . . . . ?
Pt10 Pt1 Pt3 Pt21 33(10) . . . . ?
Pt9 Pt1 Pt3 Pt21 140.10(7) . . . . ?
Pt14 Pt1 Pt3 Pt21 -136.61(6) . . . . ?
Pt11 Pt1 Pt3 Pt21 -139.86(7) . . . . ?
Pt6 Pt1 Pt3 Pt21 -62.84(7) . . . . ?
Pt12 Pt1 Pt3 Pt21 141.45(6) . . . . ?
Pt4 Pt1 Pt3 Pt21 61.30(7) . . . . ?
Pt8 Pt1 Pt3 Pt21 63.79(8) . . . . ?
Pt5 Pt1 Pt3 Pt21 -58.19(8) . . . . ?
Pt2 Pt1 Pt3 Pt21 0.76(7) . . . . ?
Pt10 Pt1 Pt3 Pt7 35(10) . . . . ?
Pt9 Pt1 Pt3 Pt7 141.86(4) . . . . ?
Pt14 Pt1 Pt3 Pt7 -134.86(4) . . . . ?
Pt11 Pt1 Pt3 Pt7 -138.10(4) . . . . ?
Pt6 Pt1 Pt3 Pt7 -61.09(3) . . . . ?
Pt12 Pt1 Pt3 Pt7 143.20(4) . . . . ?
Pt4 Pt1 Pt3 Pt7 63.06(3) . . . . ?
Pt8 Pt1 Pt3 Pt7 65.55(4) . . . . ?
Pt5 Pt1 Pt3 Pt7 -56.43(5) . . . . ?
Pt2 Pt1 Pt3 Pt7 2.51(3) . . . . ?
Pt10 Pt1 Pt3 Pt6 96(10) . . . . ?
Pt9 Pt1 Pt3 Pt6 -157.05(4) . . . . ?
Pt14 Pt1 Pt3 Pt6 -73.77(4) . . . . ?
Pt11 Pt1 Pt3 Pt6 -77.01(3) . . . . ?
Pt12 Pt1 Pt3 Pt6 -155.71(5) . . . . ?
Pt4 Pt1 Pt3 Pt6 124.14(4) . . . . ?
Pt8 Pt1 Pt3 Pt6 126.63(4) . . . . ?
Pt5 Pt1 Pt3 Pt6 4.66(4) . . . . ?
Pt2 Pt1 Pt3 Pt6 63.60(4) . . . . ?
Pt10 Pt1 Pt3 Pt22 -21(10) . . . . ?
Pt9 Pt1 Pt3 Pt22 85.6(4) . . . . ?
Pt14 Pt1 Pt3 Pt22 168.8(4) . . . . ?
Pt11 Pt1 Pt3 Pt22 165.6(4) . . . . ?
Pt6 Pt1 Pt3 Pt22 -117.4(4) . . . . ?
Pt12 Pt1 Pt3 Pt22 86.9(4) . . . . ?
Pt4 Pt1 Pt3 Pt22 6.8(4) . . . . ?
Pt8 Pt1 Pt3 Pt22 9.2(4) . . . . ?
Pt5 Pt1 Pt3 Pt22 -112.7(4) . . . . ?
Pt2 Pt1 Pt3 Pt22 -53.8(4) . . . . ?
C18 Pt3 Pt4 C15 -10.2(10) . . . . ?
Pt9 Pt3 Pt4 C15 -104.7(8) . . . . ?
Pt11 Pt3 Pt4 C15 -151.5(8) . . . . ?
Pt21 Pt3 Pt4 C15 39.5(8) . . . . ?
Pt1 Pt3 Pt4 C15 -172.0(7) . . . . ?
Pt7 Pt3 Pt4 C15 87.4(8) . . . . ?
Pt6 Pt3 Pt4 C15 141.8(8) . . . . ?
Pt22 Pt3 Pt4 C15 15.3(9) . . . . ?
C18 Pt3 Pt4 C13 -175(2) . . . . ?
Pt9 Pt3 Pt4 C13 90(2) . . . . ?
Pt11 Pt3 Pt4 C13 43(2) . . . . ?
Pt21 Pt3 Pt4 C13 -126(2) . . . . ?
Pt1 Pt3 Pt4 C13 23(2) . . . . ?
Pt7 Pt3 Pt4 C13 -78(2) . . . . ?
Pt6 Pt3 Pt4 C13 -23(2) . . . . ?
Pt22 Pt3 Pt4 C13 -150(2) . . . . ?
C18 Pt3 Pt4 Pt22 -25.5(8) . . . . ?
Pt9 Pt3 Pt4 Pt22 -120.0(4) . . . . ?
Pt11 Pt3 Pt4 Pt22 -166.8(4) . . . . ?
Pt21 Pt3 Pt4 Pt22 24.2(4) . . . . ?
Pt1 Pt3 Pt4 Pt22 172.7(4) . . . . ?
Pt7 Pt3 Pt4 Pt22 72.1(4) . . . . ?
Pt6 Pt3 Pt4 Pt22 126.5(4) . . . . ?
C18 Pt3 Pt4 Pt1 161.8(7) . . . . ?
Pt9 Pt3 Pt4 Pt1 67.33(4) . . . . ?
Pt11 Pt3 Pt4 Pt1 20.53(4) . . . . ?
Pt21 Pt3 Pt4 Pt1 -148.47(4) . . . . ?
Pt7 Pt3 Pt4 Pt1 -100.62(4) . . . . ?
Pt6 Pt3 Pt4 Pt1 -46.24(3) . . . . ?
Pt22 Pt3 Pt4 Pt1 -172.7(4) . . . . ?
C18 Pt3 Pt4 Pt8 159.3(7) . . . . ?
Pt9 Pt3 Pt4 Pt8 64.81(4) . . . . ?
Pt11 Pt3 Pt4 Pt8 18.01(5) . . . . ?
Pt21 Pt3 Pt4 Pt8 -150.98(4) . . . . ?
Pt1 Pt3 Pt4 Pt8 -2.52(3) . . . . ?
Pt7 Pt3 Pt4 Pt8 -103.13(4) . . . . ?
Pt6 Pt3 Pt4 Pt8 -48.76(4) . . . . ?
Pt22 Pt3 Pt4 Pt8 -175.2(4) . . . . ?
C18 Pt3 Pt4 Pt7 -97.6(7) . . . . ?
Pt9 Pt3 Pt4 Pt7 167.94(4) . . . . ?
Pt11 Pt3 Pt4 Pt7 121.14(4) . . . . ?
Pt21 Pt3 Pt4 Pt7 -47.85(3) . . . . ?
Pt1 Pt3 Pt4 Pt7 100.62(4) . . . . ?
Pt6 Pt3 Pt4 Pt7 54.37(4) . . . . ?
Pt22 Pt3 Pt4 Pt7 -72.1(4) . . . . ?
C18 Pt3 Pt4 Pt9 94.5(7) . . . . ?
Pt11 Pt3 Pt4 Pt9 -46.80(4) . . . . ?
Pt21 Pt3 Pt4 Pt9 144.21(4) . . . . ?
Pt1 Pt3 Pt4 Pt9 -67.33(4) . . . . ?
Pt7 Pt3 Pt4 Pt9 -167.94(4) . . . . ?
Pt6 Pt3 Pt4 Pt9 -113.57(4) . . . . ?
Pt22 Pt3 Pt4 Pt9 120.0(4) . . . . ?
C18 Pt3 Pt4 Pt2 -142.6(7) . . . . ?
Pt9 Pt3 Pt4 Pt2 122.89(4) . . . . ?
Pt11 Pt3 Pt4 Pt2 76.09(4) . . . . ?
Pt21 Pt3 Pt4 Pt2 -92.90(4) . . . . ?
Pt1 Pt3 Pt4 Pt2 55.56(3) . . . . ?
Pt7 Pt3 Pt4 Pt2 -45.05(3) . . . . ?
Pt6 Pt3 Pt4 Pt2 9.32(3) . . . . ?
Pt22 Pt3 Pt4 Pt2 -117.1(4) . . . . ?
Pt10 Pt1 Pt4 C15 -161.7(18) . . . . ?
Pt9 Pt1 Pt4 C15 -48.8(18) . . . . ?
Pt14 Pt1 Pt4 C15 -75.2(18) . . . . ?
Pt11 Pt1 Pt4 C15 -1.7(18) . . . . ?
Pt6 Pt1 Pt4 C15 65.7(18) . . . . ?
Pt12 Pt1 Pt4 C15 -102.4(18) . . . . ?
Pt3 Pt1 Pt4 C15 18.4(18) . . . . ?
Pt8 Pt1 Pt4 C15 -159.1(18) . . . . ?
Pt5 Pt1 Pt4 C15 125.7(18) . . . . ?
Pt2 Pt1 Pt4 C15 125.9(18) . . . . ?
Pt10 Pt1 Pt4 C13 5.6(5) . . . . ?
Pt9 Pt1 Pt4 C13 118.5(5) . . . . ?
Pt14 Pt1 Pt4 C13 92.0(5) . . . . ?
Pt11 Pt1 Pt4 C13 165.6(5) . . . . ?
Pt6 Pt1 Pt4 C13 -127.0(5) . . . . ?
Pt12 Pt1 Pt4 C13 64.9(5) . . . . ?
Pt3 Pt1 Pt4 C13 -174.3(5) . . . . ?
Pt8 Pt1 Pt4 C13 8.2(5) . . . . ?
Pt5 Pt1 Pt4 C13 -67.0(5) . . . . ?
Pt2 Pt1 Pt4 C13 -66.9(5) . . . . ?
Pt10 Pt1 Pt4 Pt22 171.5(5) . . . . ?
Pt9 Pt1 Pt4 Pt22 -75.6(5) . . . . ?
Pt14 Pt1 Pt4 Pt22 -102.0(5) . . . . ?
Pt11 Pt1 Pt4 Pt22 -28.5(5) . . . . ?
Pt6 Pt1 Pt4 Pt22 38.9(5) . . . . ?
Pt12 Pt1 Pt4 Pt22 -129.2(5) . . . . ?
Pt3 Pt1 Pt4 Pt22 -8.3(5) . . . . ?
Pt8 Pt1 Pt4 Pt22 174.1(5) . . . . ?
Pt5 Pt1 Pt4 Pt22 98.9(5) . . . . ?
Pt2 Pt1 Pt4 Pt22 99.1(5) . . . . ?
Pt10 Pt1 Pt4 Pt3 179.86(4) . . . . ?
Pt9 Pt1 Pt4 Pt3 -67.24(3) . . . . ?
Pt14 Pt1 Pt4 Pt3 -93.65(15) . . . . ?
Pt11 Pt1 Pt4 Pt3 -20.13(4) . . . . ?
Pt6 Pt1 Pt4 Pt3 47.26(3) . . . . ?
Pt12 Pt1 Pt4 Pt3 -120.83(4) . . . . ?
Pt8 Pt1 Pt4 Pt3 -177.52(3) . . . . ?
Pt5 Pt1 Pt4 Pt3 107.27(5) . . . . ?
Pt2 Pt1 Pt4 Pt3 107.43(3) . . . . ?
Pt10 Pt1 Pt4 Pt8 -2.62(3) . . . . ?
Pt9 Pt1 Pt4 Pt8 110.28(3) . . . . ?
Pt14 Pt1 Pt4 Pt8 83.87(15) . . . . ?
Pt11 Pt1 Pt4 Pt8 157.39(4) . . . . ?
Pt6 Pt1 Pt4 Pt8 -135.22(4) . . . . ?
Pt12 Pt1 Pt4 Pt8 56.69(3) . . . . ?
Pt3 Pt1 Pt4 Pt8 177.52(3) . . . . ?
Pt5 Pt1 Pt4 Pt8 -75.21(5) . . . . ?
Pt2 Pt1 Pt4 Pt8 -75.05(3) . . . . ?
Pt10 Pt1 Pt4 Pt7 122.36(4) . . . . ?
Pt9 Pt1 Pt4 Pt7 -124.73(4) . . . . ?
Pt14 Pt1 Pt4 Pt7 -151.15(15) . . . . ?
Pt11 Pt1 Pt4 Pt7 -77.63(4) . . . . ?
Pt6 Pt1 Pt4 Pt7 -10.24(3) . . . . ?
Pt12 Pt1 Pt4 Pt7 -178.33(3) . . . . ?
Pt3 Pt1 Pt4 Pt7 -57.50(3) . . . . ?
Pt8 Pt1 Pt4 Pt7 124.98(3) . . . . ?
Pt5 Pt1 Pt4 Pt7 49.77(5) . . . . ?
Pt2 Pt1 Pt4 Pt7 49.93(3) . . . . ?
Pt10 Pt1 Pt4 Pt9 -112.91(4) . . . . ?
Pt14 Pt1 Pt4 Pt9 -26.42(14) . . . . ?
Pt11 Pt1 Pt4 Pt9 47.11(3) . . . . ?
Pt6 Pt1 Pt4 Pt9 114.50(4) . . . . ?
Pt12 Pt1 Pt4 Pt9 -53.60(3) . . . . ?
Pt3 Pt1 Pt4 Pt9 67.24(3) . . . . ?
Pt8 Pt1 Pt4 Pt9 -110.28(3) . . . . ?
Pt5 Pt1 Pt4 Pt9 174.50(5) . . . . ?
Pt2 Pt1 Pt4 Pt9 174.66(3) . . . . ?
Pt10 Pt1 Pt4 Pt2 72.43(4) . . . . ?
Pt9 Pt1 Pt4 Pt2 -174.66(3) . . . . ?
Pt14 Pt1 Pt4 Pt2 158.92(15) . . . . ?
Pt11 Pt1 Pt4 Pt2 -127.56(4) . . . . ?
Pt6 Pt1 Pt4 Pt2 -60.17(3) . . . . ?
Pt12 Pt1 Pt4 Pt2 131.74(4) . . . . ?
Pt3 Pt1 Pt4 Pt2 -107.43(3) . . . . ?
Pt8 Pt1 Pt4 Pt2 75.05(3) . . . . ?
Pt5 Pt1 Pt4 Pt2 -0.16(4) . . . . ?
C11 Pt2 Pt4 C15 82.6(14) . . . . ?
C12 Pt2 Pt4 C15 -16.8(13) . . . . ?
Pt7 Pt2 Pt4 C15 -45.5(11) . . . . ?
Pt13 Pt2 Pt4 C15 137.9(11) . . . . ?
Pt1 Pt2 Pt4 C15 -151.2(11) . . . . ?
Pt5 Pt2 Pt4 C15 -151.1(11) . . . . ?
Pt8 Pt2 Pt4 C15 139.1(11) . . . . ?
Pt6 Pt2 Pt4 C15 -103.3(11) . . . . ?
C11 Pt2 Pt4 C13 -9.9(9) . . . . ?
C12 Pt2 Pt4 C13 -109.3(9) . . . . ?
Pt7 Pt2 Pt4 C13 -138.0(5) . . . . ?
Pt13 Pt2 Pt4 C13 45.4(5) . . . . ?
Pt1 Pt2 Pt4 C13 116.3(5) . . . . ?
Pt5 Pt2 Pt4 C13 116.4(5) . . . . ?
Pt8 Pt2 Pt4 C13 46.6(5) . . . . ?
Pt6 Pt2 Pt4 C13 164.1(5) . . . . ?
C11 Pt2 Pt4 Pt22 114.3(9) . . . . ?
C12 Pt2 Pt4 Pt22 14.9(8) . . . . ?
Pt7 Pt2 Pt4 Pt22 -13.8(5) . . . . ?
Pt13 Pt2 Pt4 Pt22 169.6(5) . . . . ?
Pt1 Pt2 Pt4 Pt22 -119.5(5) . . . . ?
Pt5 Pt2 Pt4 Pt22 -119.4(5) . . . . ?
Pt8 Pt2 Pt4 Pt22 170.8(5) . . . . ?
Pt6 Pt2 Pt4 Pt22 -71.7(5) . . . . ?
C11 Pt2 Pt4 Pt3 177.9(8) . . . . ?
C12 Pt2 Pt4 Pt3 78.4(7) . . . . ?
Pt7 Pt2 Pt4 Pt3 49.79(3) . . . . ?
Pt13 Pt2 Pt4 Pt3 -126.88(4) . . . . ?
Pt1 Pt2 Pt4 Pt3 -55.98(3) . . . . ?
Pt5 Pt2 Pt4 Pt3 -55.86(4) . . . . ?
Pt8 Pt2 Pt4 Pt3 -125.67(4) . . . . ?
Pt6 Pt2 Pt4 Pt3 -8.10(3) . . . . ?
C11 Pt2 Pt4 Pt1 -126.2(8) . . . . ?
C12 Pt2 Pt4 Pt1 134.4(7) . . . . ?
Pt7 Pt2 Pt4 Pt1 105.77(4) . . . . ?
Pt13 Pt2 Pt4 Pt1 -70.90(4) . . . . ?
Pt5 Pt2 Pt4 Pt1 0.13(3) . . . . ?
Pt8 Pt2 Pt4 Pt1 -69.69(4) . . . . ?
Pt6 Pt2 Pt4 Pt1 47.89(3) . . . . ?
C11 Pt2 Pt4 Pt8 -56.5(8) . . . . ?
C12 Pt2 Pt4 Pt8 -155.9(7) . . . . ?
Pt7 Pt2 Pt4 Pt8 175.46(4) . . . . ?
Pt13 Pt2 Pt4 Pt8 -1.21(4) . . . . ?
Pt1 Pt2 Pt4 Pt8 69.69(4) . . . . ?
Pt5 Pt2 Pt4 Pt8 69.82(4) . . . . ?
Pt6 Pt2 Pt4 Pt8 117.57(4) . . . . ?
C11 Pt2 Pt4 Pt7 128.1(8) . . . . ?
C12 Pt2 Pt4 Pt7 28.7(7) . . . . ?
Pt13 Pt2 Pt4 Pt7 -176.67(4) . . . . ?
Pt1 Pt2 Pt4 Pt7 -105.77(4) . . . . ?
Pt5 Pt2 Pt4 Pt7 -105.65(4) . . . . ?
Pt8 Pt2 Pt4 Pt7 -175.46(4) . . . . ?
Pt6 Pt2 Pt4 Pt7 -57.89(3) . . . . ?
C11 Pt2 Pt4 Pt9 -131.1(8) . . . . ?
C12 Pt2 Pt4 Pt9 129.5(7) . . . . ?
Pt7 Pt2 Pt4 Pt9 100.83(4) . . . . ?
Pt13 Pt2 Pt4 Pt9 -75.84(5) . . . . ?
Pt1 Pt2 Pt4 Pt9 -4.94(3) . . . . ?
Pt5 Pt2 Pt4 Pt9 -4.81(5) . . . . ?
Pt8 Pt2 Pt4 Pt9 -74.63(4) . . . . ?
Pt6 Pt2 Pt4 Pt9 42.94(4) . . . . ?
Pt10 Pt1 Pt5 C9 11.4(18) . . . . ?
Pt9 Pt1 Pt5 C9 -81.9(18) . . . . ?
Pt14 Pt1 Pt5 C9 -57.0(18) . . . . ?
Pt11 Pt1 Pt5 C9 -109.5(18) . . . . ?
Pt6 Pt1 Pt5 C9 -164.2(18) . . . . ?
Pt12 Pt1 Pt5 C9 -7.7(18) . . . . ?
Pt4 Pt1 Pt5 C9 117.0(18) . . . . ?
Pt3 Pt1 Pt5 C9 -168.9(18) . . . . ?
Pt8 Pt1 Pt5 C9 59.0(18) . . . . ?
Pt2 Pt1 Pt5 C9 116.8(18) . . . . ?
Pt10 Pt1 Pt5 C14 176.0(7) . . . . ?
Pt9 Pt1 Pt5 C14 82.7(7) . . . . ?
Pt14 Pt1 Pt5 C14 107.6(7) . . . . ?
Pt11 Pt1 Pt5 C14 55.1(7) . . . . ?
Pt6 Pt1 Pt5 C14 0.4(7) . . . . ?
Pt12 Pt1 Pt5 C14 156.8(7) . . . . ?
Pt4 Pt1 Pt5 C14 -78.4(7) . . . . ?
Pt3 Pt1 Pt5 C14 -4.3(7) . . . . ?
Pt8 Pt1 Pt5 C14 -136.5(7) . . . . ?
Pt2 Pt1 Pt5 C14 -78.6(7) . . . . ?
Pt9 Pt1 Pt5 Pt10 -93.35(14) . . . . ?
Pt14 Pt1 Pt5 Pt10 -68.44(4) . . . . ?
Pt11 Pt1 Pt5 Pt10 -120.89(4) . . . . ?
Pt6 Pt1 Pt5 Pt10 -175.62(4) . . . . ?
Pt12 Pt1 Pt5 Pt10 -19.16(4) . . . . ?
Pt4 Pt1 Pt5 Pt10 105.58(5) . . . . ?
Pt3 Pt1 Pt5 Pt10 179.70(4) . . . . ?
Pt8 Pt1 Pt5 Pt10 47.54(3) . . . . ?
Pt2 Pt1 Pt5 Pt10 105.41(4) . . . . ?
Pt10 Pt1 Pt5 Pt6 175.62(4) . . . . ?
Pt9 Pt1 Pt5 Pt6 82.27(14) . . . . ?
Pt14 Pt1 Pt5 Pt6 107.18(4) . . . . ?
Pt11 Pt1 Pt5 Pt6 54.74(3) . . . . ?
Pt12 Pt1 Pt5 Pt6 156.46(4) . . . . ?
Pt4 Pt1 Pt5 Pt6 -78.80(5) . . . . ?
Pt3 Pt1 Pt5 Pt6 -4.68(4) . . . . ?
Pt8 Pt1 Pt5 Pt6 -136.83(4) . . . . ?
Pt2 Pt1 Pt5 Pt6 -78.97(4) . . . . ?
Pt10 Pt1 Pt5 Pt2 -105.41(4) . . . . ?
Pt9 Pt1 Pt5 Pt2 161.24(14) . . . . ?
Pt14 Pt1 Pt5 Pt2 -173.85(4) . . . . ?
Pt11 Pt1 Pt5 Pt2 133.71(3) . . . . ?
Pt6 Pt1 Pt5 Pt2 78.97(4) . . . . ?
Pt12 Pt1 Pt5 Pt2 -124.57(5) . . . . ?
Pt4 Pt1 Pt5 Pt2 0.17(4) . . . . ?
Pt3 Pt1 Pt5 Pt2 74.29(4) . . . . ?
Pt8 Pt1 Pt5 Pt2 -57.86(3) . . . . ?
Pt10 Pt1 Pt5 Pt14 68.44(4) . . . . ?
Pt9 Pt1 Pt5 Pt14 -24.91(14) . . . . ?
Pt11 Pt1 Pt5 Pt14 -52.45(3) . . . . ?
Pt6 Pt1 Pt5 Pt14 -107.18(4) . . . . ?
Pt12 Pt1 Pt5 Pt14 49.28(4) . . . . ?
Pt4 Pt1 Pt5 Pt14 174.02(5) . . . . ?
Pt3 Pt1 Pt5 Pt14 -111.86(5) . . . . ?
Pt8 Pt1 Pt5 Pt14 115.99(4) . . . . ?
Pt2 Pt1 Pt5 Pt14 173.85(4) . . . . ?
Pt10 Pt1 Pt5 Pt13 -56.05(3) . . . . ?
Pt9 Pt1 Pt5 Pt13 -149.40(14) . . . . ?
Pt14 Pt1 Pt5 Pt13 -124.49(3) . . . . ?
Pt11 Pt1 Pt5 Pt13 -176.93(3) . . . . ?
Pt6 Pt1 Pt5 Pt13 128.33(4) . . . . ?
Pt12 Pt1 Pt5 Pt13 -75.21(4) . . . . ?
Pt4 Pt1 Pt5 Pt13 49.53(5) . . . . ?
Pt3 Pt1 Pt5 Pt13 123.65(4) . . . . ?
Pt8 Pt1 Pt5 Pt13 -8.50(3) . . . . ?
Pt2 Pt1 Pt5 Pt13 49.36(3) . . . . ?
C11 Pt2 Pt5 C9 -13.7(11) . . . . ?
C12 Pt2 Pt5 C9 85.3(12) . . . . ?
Pt7 Pt2 Pt5 C9 140.6(10) . . . . ?
Pt13 Pt2 Pt5 C9 -44.7(10) . . . . ?
Pt1 Pt2 Pt5 C9 -152.2(10) . . . . ?
Pt4 Pt2 Pt5 C9 -152.3(10) . . . . ?
Pt8 Pt2 Pt5 C9 -103.3(10) . . . . ?
Pt6 Pt2 Pt5 C9 141.7(10) . . . . ?
C11 Pt2 Pt5 C14 -112.7(8) . . . . ?
C12 Pt2 Pt5 C14 -13.6(9) . . . . ?
Pt7 Pt2 Pt5 C14 41.6(5) . . . . ?
Pt13 Pt2 Pt5 C14 -143.7(5) . . . . ?
Pt1 Pt2 Pt5 C14 108.8(5) . . . . ?
Pt4 Pt2 Pt5 C14 108.7(5) . . . . ?
Pt8 Pt2 Pt5 C14 157.7(5) . . . . ?
Pt6 Pt2 Pt5 C14 42.7(5) . . . . ?
C11 Pt2 Pt5 Pt10 83.5(6) . . . . ?
C12 Pt2 Pt5 Pt10 -177.4(8) . . . . ?
Pt7 Pt2 Pt5 Pt10 -122.17(4) . . . . ?
Pt13 Pt2 Pt5 Pt10 52.48(3) . . . . ?
Pt1 Pt2 Pt5 Pt10 -54.99(3) . . . . ?
Pt4 Pt2 Pt5 Pt10 -55.12(4) . . . . ?
Pt8 Pt2 Pt5 Pt10 -6.13(3) . . . . ?
Pt6 Pt2 Pt5 Pt10 -121.12(4) . . . . ?
C11 Pt2 Pt5 Pt6 -155.4(6) . . . . ?
C12 Pt2 Pt5 Pt6 -56.3(8) . . . . ?
Pt7 Pt2 Pt5 Pt6 -1.05(3) . . . . ?
Pt13 Pt2 Pt5 Pt6 173.59(3) . . . . ?
Pt1 Pt2 Pt5 Pt6 66.12(3) . . . . ?
Pt4 Pt2 Pt5 Pt6 66.00(3) . . . . ?
Pt8 Pt2 Pt5 Pt6 114.98(3) . . . . ?
C11 Pt2 Pt5 Pt1 138.5(6) . . . . ?
C12 Pt2 Pt5 Pt1 -122.5(8) . . . . ?
Pt7 Pt2 Pt5 Pt1 -67.17(4) . . . . ?
Pt13 Pt2 Pt5 Pt1 107.47(3) . . . . ?
Pt4 Pt2 Pt5 Pt1 -0.12(3) . . . . ?
Pt8 Pt2 Pt5 Pt1 48.86(3) . . . . ?
Pt6 Pt2 Pt5 Pt1 -66.12(3) . . . . ?
C11 Pt2 Pt5 Pt14 132.8(6) . . . . ?
C12 Pt2 Pt5 Pt14 -128.1(8) . . . . ?
Pt7 Pt2 Pt5 Pt14 -72.84(4) . . . . ?
Pt13 Pt2 Pt5 Pt14 101.81(4) . . . . ?
Pt1 Pt2 Pt5 Pt14 -5.66(3) . . . . ?
Pt4 Pt2 Pt5 Pt14 -5.79(5) . . . . ?
Pt8 Pt2 Pt5 Pt14 43.20(4) . . . . ?
Pt6 Pt2 Pt5 Pt14 -71.78(4) . . . . ?
C11 Pt2 Pt5 Pt13 31.0(6) . . . . ?
C12 Pt2 Pt5 Pt13 130.1(8) . . . . ?
Pt7 Pt2 Pt5 Pt13 -174.64(4) . . . . ?
Pt1 Pt2 Pt5 Pt13 -107.47(3) . . . . ?
Pt4 Pt2 Pt5 Pt13 -107.60(4) . . . . ?
Pt8 Pt2 Pt5 Pt13 -58.61(3) . . . . ?
Pt6 Pt2 Pt5 Pt13 -173.59(3) . . . . ?
Pt10 Pt1 Pt6 C16 144.2(15) . . . . ?
Pt9 Pt1 Pt6 C16 -14.1(15) . . . . ?
Pt14 Pt1 Pt6 C16 87.6(15) . . . . ?
Pt11 Pt1 Pt6 C16 31.0(15) . . . . ?
Pt12 Pt1 Pt6 C16 62.7(15) . . . . ?
Pt4 Pt1 Pt6 C16 -82.7(15) . . . . ?
Pt3 Pt1 Pt6 C16 -36.1(15) . . . . ?
Pt8 Pt1 Pt6 C16 -141.0(15) . . . . ?
Pt5 Pt1 Pt6 C16 148.5(15) . . . . ?
Pt2 Pt1 Pt6 C16 -141.2(15) . . . . ?
Pt10 Pt1 Pt6 C14 -4.7(7) . . . . ?
Pt9 Pt1 Pt6 C14 -163.0(7) . . . . ?
Pt14 Pt1 Pt6 C14 -61.2(7) . . . . ?
Pt11 Pt1 Pt6 C14 -117.8(7) . . . . ?
Pt12 Pt1 Pt6 C14 -86.2(7) . . . . ?
Pt4 Pt1 Pt6 C14 128.5(7) . . . . ?
Pt3 Pt1 Pt6 C14 175.0(7) . . . . ?
Pt8 Pt1 Pt6 C14 70.1(7) . . . . ?
Pt5 Pt1 Pt6 C14 -0.4(7) . . . . ?
Pt2 Pt1 Pt6 C14 69.9(7) . . . . ?
Pt10 Pt1 Pt6 Pt3 -179.70(4) . . . . ?
Pt9 Pt1 Pt6 Pt3 22.02(4) . . . . ?
Pt14 Pt1 Pt6 Pt3 123.77(4) . . . . ?
Pt11 Pt1 Pt6 Pt3 67.16(3) . . . . ?
Pt12 Pt1 Pt6 Pt3 98.81(11) . . . . ?
Pt4 Pt1 Pt6 Pt3 -46.54(3) . . . . ?
Pt8 Pt1 Pt6 Pt3 -104.92(6) . . . . ?
Pt5 Pt1 Pt6 Pt3 -175.41(3) . . . . ?
Pt2 Pt1 Pt6 Pt3 -105.12(4) . . . . ?
Pt10 Pt1 Pt6 Pt5 -4.30(4) . . . . ?
Pt9 Pt1 Pt6 Pt5 -162.58(4) . . . . ?
Pt14 Pt1 Pt6 Pt5 -60.82(3) . . . . ?
Pt11 Pt1 Pt6 Pt5 -117.43(4) . . . . ?
Pt12 Pt1 Pt6 Pt5 -85.79(11) . . . . ?
Pt4 Pt1 Pt6 Pt5 128.86(4) . . . . ?
Pt3 Pt1 Pt6 Pt5 175.41(3) . . . . ?
Pt8 Pt1 Pt6 Pt5 70.49(6) . . . . ?
Pt2 Pt1 Pt6 Pt5 70.29(3) . . . . ?
Pt10 Pt1 Pt6 Pt7 -122.81(4) . . . . ?
Pt9 Pt1 Pt6 Pt7 78.91(4) . . . . ?
Pt14 Pt1 Pt6 Pt7 -179.33(3) . . . . ?
Pt11 Pt1 Pt6 Pt7 124.06(3) . . . . ?
Pt12 Pt1 Pt6 Pt7 155.70(11) . . . . ?
Pt4 Pt1 Pt6 Pt7 10.35(3) . . . . ?
Pt3 Pt1 Pt6 Pt7 56.90(3) . . . . ?
Pt8 Pt1 Pt6 Pt7 -48.02(5) . . . . ?
Pt5 Pt1 Pt6 Pt7 -118.51(3) . . . . ?
Pt2 Pt1 Pt6 Pt7 -48.22(3) . . . . ?
Pt10 Pt1 Pt6 Pt11 113.14(5) . . . . ?
Pt9 Pt1 Pt6 Pt11 -45.14(4) . . . . ?
Pt14 Pt1 Pt6 Pt11 56.61(3) . . . . ?
Pt12 Pt1 Pt6 Pt11 31.65(11) . . . . ?
Pt4 Pt1 Pt6 Pt11 -113.70(4) . . . . ?
Pt3 Pt1 Pt6 Pt11 -67.16(3) . . . . ?
Pt8 Pt1 Pt6 Pt11 -172.08(6) . . . . ?
Pt5 Pt1 Pt6 Pt11 117.43(4) . . . . ?
Pt2 Pt1 Pt6 Pt11 -172.27(4) . . . . ?
Pt10 Pt1 Pt6 Pt2 -74.59(4) . . . . ?
Pt9 Pt1 Pt6 Pt2 127.13(5) . . . . ?
Pt14 Pt1 Pt6 Pt2 -131.11(4) . . . . ?
Pt11 Pt1 Pt6 Pt2 172.27(4) . . . . ?
Pt12 Pt1 Pt6 Pt2 -156.08(11) . . . . ?
Pt4 Pt1 Pt6 Pt2 58.57(3) . . . . ?
Pt3 Pt1 Pt6 Pt2 105.12(4) . . . . ?
Pt8 Pt1 Pt6 Pt2 0.20(5) . . . . ?
Pt5 Pt1 Pt6 Pt2 -70.29(3) . . . . ?
C18 Pt3 Pt6 C16 -0.5(10) . . . . ?
Pt9 Pt3 Pt6 C16 141.5(7) . . . . ?
Pt11 Pt3 Pt6 C16 94.7(7) . . . . ?
Pt4 Pt3 Pt6 C16 -150.0(7) . . . . ?
Pt21 Pt3 Pt6 C16 -48.8(7) . . . . ?
Pt1 Pt3 Pt6 C16 163.4(7) . . . . ?
Pt7 Pt3 Pt6 C16 -94.5(7) . . . . ?
Pt22 Pt3 Pt6 C16 -94.8(9) . . . . ?
C18 Pt3 Pt6 C14 175(3) . . . . ?
Pt9 Pt3 Pt6 C14 -43(3) . . . . ?
Pt11 Pt3 Pt6 C14 -90(3) . . . . ?
Pt4 Pt3 Pt6 C14 26(3) . . . . ?
Pt21 Pt3 Pt6 C14 127(3) . . . . ?
Pt1 Pt3 Pt6 C14 -21(3) . . . . ?
Pt7 Pt3 Pt6 C14 81(3) . . . . ?
Pt22 Pt3 Pt6 C14 81(3) . . . . ?
C18 Pt3 Pt6 Pt1 -163.9(7) . . . . ?
Pt9 Pt3 Pt6 Pt1 -21.85(4) . . . . ?
Pt11 Pt3 Pt6 Pt1 -68.66(3) . . . . ?
Pt4 Pt3 Pt6 Pt1 46.63(3) . . . . ?
Pt21 Pt3 Pt6 Pt1 147.83(4) . . . . ?
Pt7 Pt3 Pt6 Pt1 102.07(4) . . . . ?
Pt22 Pt3 Pt6 Pt1 101.8(5) . . . . ?
C18 Pt3 Pt6 Pt5 -168.6(7) . . . . ?
Pt9 Pt3 Pt6 Pt5 -26.52(5) . . . . ?
Pt11 Pt3 Pt6 Pt5 -73.32(4) . . . . ?
Pt4 Pt3 Pt6 Pt5 41.97(5) . . . . ?
Pt21 Pt3 Pt6 Pt5 143.16(4) . . . . ?
Pt1 Pt3 Pt6 Pt5 -4.66(4) . . . . ?
Pt7 Pt3 Pt6 Pt5 97.41(4) . . . . ?
Pt22 Pt3 Pt6 Pt5 97.1(5) . . . . ?
C18 Pt3 Pt6 Pt7 94.0(7) . . . . ?
Pt9 Pt3 Pt6 Pt7 -123.92(5) . . . . ?
Pt11 Pt3 Pt6 Pt7 -170.73(4) . . . . ?
Pt4 Pt3 Pt6 Pt7 -55.44(3) . . . . ?
Pt21 Pt3 Pt6 Pt7 45.75(3) . . . . ?
Pt1 Pt3 Pt6 Pt7 -102.07(4) . . . . ?
Pt22 Pt3 Pt6 Pt7 -0.3(5) . . . . ?
C18 Pt3 Pt6 Pt11 -95.3(7) . . . . ?
Pt9 Pt3 Pt6 Pt11 46.81(4) . . . . ?
Pt4 Pt3 Pt6 Pt11 115.29(4) . . . . ?
Pt21 Pt3 Pt6 Pt11 -143.51(4) . . . . ?
Pt1 Pt3 Pt6 Pt11 68.66(3) . . . . ?
Pt7 Pt3 Pt6 Pt11 170.73(4) . . . . ?
Pt22 Pt3 Pt6 Pt11 170.5(5) . . . . ?
C18 Pt3 Pt6 Pt2 140.4(7) . . . . ?
Pt9 Pt3 Pt6 Pt2 -77.56(4) . . . . ?
Pt11 Pt3 Pt6 Pt2 -124.37(3) . . . . ?
Pt4 Pt3 Pt6 Pt2 -9.08(3) . . . . ?
Pt21 Pt3 Pt6 Pt2 92.12(4) . . . . ?
Pt1 Pt3 Pt6 Pt2 -55.71(3) . . . . ?
Pt7 Pt3 Pt6 Pt2 46.37(3) . . . . ?
Pt22 Pt3 Pt6 Pt2 46.1(5) . . . . ?
C9 Pt5 Pt6 C16 12.9(16) . . . . ?
C14 Pt5 Pt6 C16 24.5(15) . . . . ?
Pt10 Pt5 Pt6 C16 -151.9(12) . . . . ?
Pt1 Pt5 Pt6 C16 -156.0(12) . . . . ?
Pt2 Pt5 Pt6 C16 135.5(12) . . . . ?
Pt14 Pt5 Pt6 C16 -103.5(12) . . . . ?
Pt13 Pt5 Pt6 C16 141.2(12) . . . . ?
C9 Pt5 Pt6 C14 -11.6(14) . . . . ?
Pt10 Pt5 Pt6 C14 -176.4(9) . . . . ?
Pt1 Pt5 Pt6 C14 179.5(9) . . . . ?
Pt2 Pt5 Pt6 C14 110.9(9) . . . . ?
Pt14 Pt5 Pt6 C14 -128.0(9) . . . . ?
Pt13 Pt5 Pt6 C14 116.7(9) . . . . ?
C9 Pt5 Pt6 Pt1 168.9(12) . . . . ?
C14 Pt5 Pt6 Pt1 -179.5(9) . . . . ?
Pt10 Pt5 Pt6 Pt1 4.15(4) . . . . ?
Pt2 Pt5 Pt6 Pt1 -68.54(3) . . . . ?
Pt14 Pt5 Pt6 Pt1 52.50(3) . . . . ?
Pt13 Pt5 Pt6 Pt1 -62.77(4) . . . . ?
C9 Pt5 Pt6 Pt3 173.5(12) . . . . ?
C14 Pt5 Pt6 Pt3 -174.9(9) . . . . ?
Pt10 Pt5 Pt6 Pt3 8.75(6) . . . . ?
Pt1 Pt5 Pt6 Pt3 4.61(3) . . . . ?
Pt2 Pt5 Pt6 Pt3 -63.94(4) . . . . ?
Pt14 Pt5 Pt6 Pt3 57.11(5) . . . . ?
Pt13 Pt5 Pt6 Pt3 -58.16(5) . . . . ?
C9 Pt5 Pt6 Pt7 -121.7(12) . . . . ?
C14 Pt5 Pt6 Pt7 -110.0(9) . . . . ?
Pt10 Pt5 Pt6 Pt7 73.63(4) . . . . ?
Pt1 Pt5 Pt6 Pt7 69.49(4) . . . . ?
Pt2 Pt5 Pt6 Pt7 0.94(3) . . . . ?
Pt14 Pt5 Pt6 Pt7 121.99(4) . . . . ?
Pt13 Pt5 Pt6 Pt7 6.72(5) . . . . ?
C9 Pt5 Pt6 Pt11 120.4(12) . . . . ?
C14 Pt5 Pt6 Pt11 132.0(9) . . . . ?
Pt10 Pt5 Pt6 Pt11 -44.32(5) . . . . ?
Pt1 Pt5 Pt6 Pt11 -48.47(3) . . . . ?
Pt2 Pt5 Pt6 Pt11 -117.01(3) . . . . ?
Pt14 Pt5 Pt6 Pt11 4.03(3) . . . . ?
Pt13 Pt5 Pt6 Pt11 -111.24(4) . . . . ?
C9 Pt5 Pt6 Pt2 -122.6(12) . . . . ?
C14 Pt5 Pt6 Pt2 -110.9(9) . . . . ?
Pt10 Pt5 Pt6 Pt2 72.69(4) . . . . ?
Pt1 Pt5 Pt6 Pt2 68.54(3) . . . . ?
Pt14 Pt5 Pt6 Pt2 121.05(3) . . . . ?
Pt13 Pt5 Pt6 Pt2 5.77(3) . . . . ?
C11 Pt2 Pt6 C16 -86.4(17) . . . . ?
C12 Pt2 Pt6 C16 0.1(14) . . . . ?
Pt7 Pt2 Pt6 C16 42.6(13) . . . . ?
Pt13 Pt2 Pt6 C16 -142.8(13) . . . . ?
Pt1 Pt2 Pt6 C16 151.3(13) . . . . ?
Pt5 Pt2 Pt6 C16 -136.2(13) . . . . ?
Pt4 Pt2 Pt6 C16 102.6(13) . . . . ?
Pt8 Pt2 Pt6 C16 151.2(13) . . . . ?
C11 Pt2 Pt6 C14 6.5(12) . . . . ?
C12 Pt2 Pt6 C14 93.1(9) . . . . ?
Pt7 Pt2 Pt6 C14 135.6(6) . . . . ?
Pt13 Pt2 Pt6 C14 -49.9(6) . . . . ?
Pt1 Pt2 Pt6 C14 -115.7(6) . . . . ?
Pt5 Pt2 Pt6 C14 -43.3(6) . . . . ?
Pt4 Pt2 Pt6 C14 -164.5(6) . . . . ?
Pt8 Pt2 Pt6 C14 -115.9(6) . . . . ?
C11 Pt2 Pt6 Pt1 122.3(11) . . . . ?
C12 Pt2 Pt6 Pt1 -151.2(7) . . . . ?
Pt7 Pt2 Pt6 Pt1 -108.68(4) . . . . ?
Pt13 Pt2 Pt6 Pt1 65.85(4) . . . . ?
Pt5 Pt2 Pt6 Pt1 72.44(3) . . . . ?
Pt4 Pt2 Pt6 Pt1 -48.73(3) . . . . ?
Pt8 Pt2 Pt6 Pt1 -0.13(3) . . . . ?
C11 Pt2 Pt6 Pt3 179.0(11) . . . . ?
C12 Pt2 Pt6 Pt3 -94.5(7) . . . . ?
Pt7 Pt2 Pt6 Pt3 -51.97(3) . . . . ?
Pt13 Pt2 Pt6 Pt3 122.56(4) . . . . ?
Pt1 Pt2 Pt6 Pt3 56.71(4) . . . . ?
Pt5 Pt2 Pt6 Pt3 129.15(3) . . . . ?
Pt4 Pt2 Pt6 Pt3 7.98(3) . . . . ?
Pt8 Pt2 Pt6 Pt3 56.58(4) . . . . ?
C11 Pt2 Pt6 Pt5 49.8(11) . . . . ?
C12 Pt2 Pt6 Pt5 136.4(7) . . . . ?
Pt7 Pt2 Pt6 Pt5 178.88(3) . . . . ?
Pt13 Pt2 Pt6 Pt5 -6.60(4) . . . . ?
Pt1 Pt2 Pt6 Pt5 -72.44(3) . . . . ?
Pt4 Pt2 Pt6 Pt5 -121.18(3) . . . . ?
Pt8 Pt2 Pt6 Pt5 -72.58(4) . . . . ?
C11 Pt2 Pt6 Pt7 -129.1(11) . . . . ?
C12 Pt2 Pt6 Pt7 -42.5(7) . . . . ?
Pt13 Pt2 Pt6 Pt7 174.53(4) . . . . ?
Pt1 Pt2 Pt6 Pt7 108.68(4) . . . . ?
Pt5 Pt2 Pt6 Pt7 -178.88(3) . . . . ?
Pt4 Pt2 Pt6 Pt7 59.94(3) . . . . ?
Pt8 Pt2 Pt6 Pt7 108.54(4) . . . . ?
C11 Pt2 Pt6 Pt11 129.5(11) . . . . ?
C12 Pt2 Pt6 Pt11 -144.0(7) . . . . ?
Pt7 Pt2 Pt6 Pt11 -101.49(4) . . . . ?
Pt13 Pt2 Pt6 Pt11 73.04(5) . . . . ?
Pt1 Pt2 Pt6 Pt11 7.19(3) . . . . ?
Pt5 Pt2 Pt6 Pt11 79.64(4) . . . . ?
Pt4 Pt2 Pt6 Pt11 -41.54(4) . . . . ?
Pt8 Pt2 Pt6 Pt11 7.06(5) . . . . ?
C11 Pt2 Pt7 C17 14.1(16) . . . . ?
C12 Pt2 Pt7 C17 -12.6(15) . . . . ?
Pt13 Pt2 Pt7 C17 164.3(13) . . . . ?
Pt1 Pt2 Pt7 C17 -179.2(12) . . . . ?
Pt5 Pt2 Pt7 C17 -128.5(12) . . . . ?
Pt4 Pt2 Pt7 C17 129.1(12) . . . . ?
Pt8 Pt2 Pt7 C17 133.1(12) . . . . ?
Pt6 Pt2 Pt7 C17 -129.5(12) . . . . ?
C11 Pt2 Pt7 C12 26.8(14) . . . . ?
Pt13 Pt2 Pt7 C12 177.0(11) . . . . ?
Pt1 Pt2 Pt7 C12 -166.6(9) . . . . ?
Pt5 Pt2 Pt7 C12 -115.9(9) . . . . ?
Pt4 Pt2 Pt7 C12 141.7(9) . . . . ?
Pt8 Pt2 Pt7 C12 145.7(9) . . . . ?
Pt6 Pt2 Pt7 C12 -116.9(9) . . . . ?
C11 Pt2 Pt7 Pt21 -155.2(10) . . . . ?
C12 Pt2 Pt7 Pt21 178.1(9) . . . . ?
Pt13 Pt2 Pt7 Pt21 -4.9(6) . . . . ?
Pt1 Pt2 Pt7 Pt21 11.53(12) . . . . ?
Pt5 Pt2 Pt7 Pt21 62.22(12) . . . . ?
Pt4 Pt2 Pt7 Pt21 -40.20(11) . . . . ?
Pt8 Pt2 Pt7 Pt21 -36.18(13) . . . . ?
Pt6 Pt2 Pt7 Pt21 61.23(11) . . . . ?
C11 Pt2 Pt7 Pt3 -164.1(10) . . . . ?
C12 Pt2 Pt7 Pt3 169.2(9) . . . . ?
Pt13 Pt2 Pt7 Pt3 -13.8(5) . . . . ?
Pt1 Pt2 Pt7 Pt3 2.62(3) . . . . ?
Pt5 Pt2 Pt7 Pt3 53.31(4) . . . . ?
Pt4 Pt2 Pt7 Pt3 -49.11(3) . . . . ?
Pt8 Pt2 Pt7 Pt3 -45.09(4) . . . . ?
Pt6 Pt2 Pt7 Pt3 52.33(3) . . . . ?
C11 Pt2 Pt7 Pt6 143.6(10) . . . . ?
C12 Pt2 Pt7 Pt6 116.9(9) . . . . ?
Pt13 Pt2 Pt7 Pt6 -66.2(5) . . . . ?
Pt1 Pt2 Pt7 Pt6 -49.71(3) . . . . ?
Pt5 Pt2 Pt7 Pt6 0.98(3) . . . . ?
Pt4 Pt2 Pt7 Pt6 -101.43(3) . . . . ?
Pt8 Pt2 Pt7 Pt6 -97.42(4) . . . . ?
C11 Pt2 Pt7 Pt4 -115.0(10) . . . . ?
C12 Pt2 Pt7 Pt4 -141.7(9) . . . . ?
Pt13 Pt2 Pt7 Pt4 35.3(5) . . . . ?
Pt1 Pt2 Pt7 Pt4 51.73(3) . . . . ?
Pt5 Pt2 Pt7 Pt4 102.42(4) . . . . ?
Pt8 Pt2 Pt7 Pt4 4.02(3) . . . . ?
Pt6 Pt2 Pt7 Pt4 101.43(3) . . . . ?
C11 Pt2 Pt7 Pt22 -101.9(11) . . . . ?
C12 Pt2 Pt7 Pt22 -128.6(10) . . . . ?
Pt13 Pt2 Pt7 Pt22 48.3(7) . . . . ?
Pt1 Pt2 Pt7 Pt22 64.8(4) . . . . ?
Pt5 Pt2 Pt7 Pt22 115.5(4) . . . . ?
Pt4 Pt2 Pt7 Pt22 13.1(4) . . . . ?
Pt8 Pt2 Pt7 Pt22 17.1(4) . . . . ?
Pt6 Pt2 Pt7 Pt22 114.5(4) . . . . ?
C18 Pt3 Pt7 C17 -4.6(9) . . . . ?
Pt9 Pt3 Pt7 C17 -137.7(6) . . . . ?
Pt11 Pt3 Pt7 C17 131.3(6) . . . . ?
Pt4 Pt3 Pt7 C17 -123.2(6) . . . . ?
Pt21 Pt3 Pt7 C17 -3.0(6) . . . . ?
Pt1 Pt3 Pt7 C17 178.2(6) . . . . ?
Pt6 Pt3 Pt7 C17 120.6(6) . . . . ?
Pt22 Pt3 Pt7 C17 -59.6(8) . . . . ?
C18 Pt3 Pt7 C12 -171.5(14) . . . . ?
Pt9 Pt3 Pt7 C12 55.3(12) . . . . ?
Pt11 Pt3 Pt7 C12 -35.7(12) . . . . ?
Pt4 Pt3 Pt7 C12 69.8(12) . . . . ?
Pt21 Pt3 Pt7 C12 -170.0(12) . . . . ?
Pt1 Pt3 Pt7 C12 11.2(12) . . . . ?
Pt6 Pt3 Pt7 C12 -46.3(12) . . . . ?
Pt22 Pt3 Pt7 C12 133.4(13) . . . . ?
C18 Pt3 Pt7 Pt2 174.5(7) . . . . ?
Pt9 Pt3 Pt7 Pt2 41.32(6) . . . . ?
Pt11 Pt3 Pt7 Pt2 -49.70(5) . . . . ?
Pt4 Pt3 Pt7 Pt2 55.82(4) . . . . ?
Pt21 Pt3 Pt7 Pt2 176.00(4) . . . . ?
Pt1 Pt3 Pt7 Pt2 -2.78(3) . . . . ?
Pt6 Pt3 Pt7 Pt2 -60.32(4) . . . . ?
Pt22 Pt3 Pt7 Pt2 119.4(4) . . . . ?
C18 Pt3 Pt7 Pt21 -1.5(7) . . . . ?
Pt9 Pt3 Pt7 Pt21 -134.68(6) . . . . ?
Pt11 Pt3 Pt7 Pt21 134.30(5) . . . . ?
Pt4 Pt3 Pt7 Pt21 -120.18(4) . . . . ?
Pt1 Pt3 Pt7 Pt21 -178.78(4) . . . . ?
Pt6 Pt3 Pt7 Pt21 123.68(4) . . . . ?
Pt22 Pt3 Pt7 Pt21 -56.6(4) . . . . ?
C18 Pt3 Pt7 Pt6 -125.2(7) . . . . ?
Pt9 Pt3 Pt7 Pt6 101.64(5) . . . . ?
Pt11 Pt3 Pt7 Pt6 10.62(4) . . . . ?
Pt4 Pt3 Pt7 Pt6 116.13(3) . . . . ?
Pt21 Pt3 Pt7 Pt6 -123.68(4) . . . . ?
Pt1 Pt3 Pt7 Pt6 57.54(3) . . . . ?
Pt22 Pt3 Pt7 Pt6 179.8(4) . . . . ?
C18 Pt3 Pt7 Pt4 118.7(7) . . . . ?
Pt9 Pt3 Pt7 Pt4 -14.49(5) . . . . ?
Pt11 Pt3 Pt7 Pt4 -105.52(5) . . . . ?
Pt21 Pt3 Pt7 Pt4 120.18(4) . . . . ?
Pt1 Pt3 Pt7 Pt4 -58.60(3) . . . . ?
Pt6 Pt3 Pt7 Pt4 -116.13(3) . . . . ?
Pt22 Pt3 Pt7 Pt4 63.6(4) . . . . ?
C18 Pt3 Pt7 Pt22 55.0(8) . . . . ?
Pt9 Pt3 Pt7 Pt22 -78.1(4) . . . . ?
Pt11 Pt3 Pt7 Pt22 -169.1(4) . . . . ?
Pt4 Pt3 Pt7 Pt22 -63.6(4) . . . . ?
Pt21 Pt3 Pt7 Pt22 56.6(4) . . . . ?
Pt1 Pt3 Pt7 Pt22 -122.2(4) . . . . ?
Pt6 Pt3 Pt7 Pt22 -179.8(4) . . . . ?
C16 Pt6 Pt7 C17 -2.7(11) . . . . ?
C14 Pt6 Pt7 C17 99.6(9) . . . . ?
Pt1 Pt6 Pt7 C17 -153.6(7) . . . . ?
Pt3 Pt6 Pt7 C17 -95.4(7) . . . . ?
Pt5 Pt6 Pt7 C17 150.9(7) . . . . ?
Pt11 Pt6 Pt7 C17 -103.9(7) . . . . ?
Pt2 Pt6 Pt7 C17 151.9(7) . . . . ?
C16 Pt6 Pt7 C12 -112.3(11) . . . . ?
C14 Pt6 Pt7 C12 -10.1(10) . . . . ?
Pt1 Pt6 Pt7 C12 96.8(7) . . . . ?
Pt3 Pt6 Pt7 C12 155.0(7) . . . . ?
Pt5 Pt6 Pt7 C12 41.3(7) . . . . ?
Pt11 Pt6 Pt7 C12 146.5(7) . . . . ?
Pt2 Pt6 Pt7 C12 42.3(7) . . . . ?
C16 Pt6 Pt7 Pt2 -154.6(8) . . . . ?
C14 Pt6 Pt7 Pt2 -52.4(7) . . . . ?
Pt1 Pt6 Pt7 Pt2 54.46(3) . . . . ?
Pt3 Pt6 Pt7 Pt2 112.65(3) . . . . ?
Pt5 Pt6 Pt7 Pt2 -1.04(3) . . . . ?
Pt11 Pt6 Pt7 Pt2 104.21(4) . . . . ?
C16 Pt6 Pt7 Pt21 45.7(8) . . . . ?
C14 Pt6 Pt7 Pt21 148.0(7) . . . . ?
Pt1 Pt6 Pt7 Pt21 -105.22(4) . . . . ?
Pt3 Pt6 Pt7 Pt21 -47.03(3) . . . . ?
Pt5 Pt6 Pt7 Pt21 -160.72(3) . . . . ?
Pt11 Pt6 Pt7 Pt21 -55.47(4) . . . . ?
Pt2 Pt6 Pt7 Pt21 -159.68(4) . . . . ?
C16 Pt6 Pt7 Pt3 92.8(8) . . . . ?
C14 Pt6 Pt7 Pt3 -165.0(7) . . . . ?
Pt1 Pt6 Pt7 Pt3 -58.19(3) . . . . ?
Pt5 Pt6 Pt7 Pt3 -113.69(4) . . . . ?
Pt11 Pt6 Pt7 Pt3 -8.44(3) . . . . ?
Pt2 Pt6 Pt7 Pt3 -112.65(3) . . . . ?
C16 Pt6 Pt7 Pt4 141.5(8) . . . . ?
C14 Pt6 Pt7 Pt4 -116.3(7) . . . . ?
Pt1 Pt6 Pt7 Pt4 -9.46(3) . . . . ?
Pt3 Pt6 Pt7 Pt4 48.74(3) . . . . ?
Pt5 Pt6 Pt7 Pt4 -64.95(4) . . . . ?
Pt11 Pt6 Pt7 Pt4 40.30(4) . . . . ?
Pt2 Pt6 Pt7 Pt4 -63.91(3) . . . . ?
C16 Pt6 Pt7 Pt22 93.0(9) . . . . ?
C14 Pt6 Pt7 Pt22 -164.8(8) . . . . ?
Pt1 Pt6 Pt7 Pt22 -57.9(5) . . . . ?
Pt3 Pt6 Pt7 Pt22 0.2(5) . . . . ?
Pt5 Pt6 Pt7 Pt22 -113.4(5) . . . . ?
Pt11 Pt6 Pt7 Pt22 -8.2(5) . . . . ?
Pt2 Pt6 Pt7 Pt22 -112.4(5) . . . . ?
C15 Pt4 Pt7 C17 -2.5(10) . . . . ?
C13 Pt4 Pt7 C17 -102.8(9) . . . . ?
Pt22 Pt4 Pt7 C17 15.2(8) . . . . ?
Pt3 Pt4 Pt7 C17 93.0(7) . . . . ?
Pt1 Pt4 Pt7 C17 152.3(7) . . . . ?
Pt8 Pt4 Pt7 C17 -155.3(7) . . . . ?
Pt9 Pt4 Pt7 C17 103.9(7) . . . . ?
Pt2 Pt4 Pt7 C17 -150.8(7) . . . . ?
C15 Pt4 Pt7 C12 119.2(10) . . . . ?
C13 Pt4 Pt7 C12 19.0(9) . . . . ?
Pt22 Pt4 Pt7 C12 137.0(8) . . . . ?
Pt3 Pt4 Pt7 C12 -145.3(7) . . . . ?
Pt1 Pt4 Pt7 C12 -85.9(7) . . . . ?
Pt8 Pt4 Pt7 C12 -33.5(7) . . . . ?
Pt9 Pt4 Pt7 C12 -134.3(7) . . . . ?
Pt2 Pt4 Pt7 C12 -29.0(7) . . . . ?
C15 Pt4 Pt7 Pt2 148.2(8) . . . . ?
C13 Pt4 Pt7 Pt2 48.0(6) . . . . ?
Pt22 Pt4 Pt7 Pt2 165.9(5) . . . . ?
Pt3 Pt4 Pt7 Pt2 -116.28(4) . . . . ?
Pt1 Pt4 Pt7 Pt2 -56.94(3) . . . . ?
Pt8 Pt4 Pt7 Pt2 -4.52(4) . . . . ?
Pt9 Pt4 Pt7 Pt2 -105.33(4) . . . . ?
C15 Pt4 Pt7 Pt21 -46.5(8) . . . . ?
C13 Pt4 Pt7 Pt21 -146.7(6) . . . . ?
Pt22 Pt4 Pt7 Pt21 -28.8(5) . . . . ?
Pt3 Pt4 Pt7 Pt21 49.01(4) . . . . ?
Pt1 Pt4 Pt7 Pt21 108.35(4) . . . . ?
Pt8 Pt4 Pt7 Pt21 160.77(4) . . . . ?
Pt9 Pt4 Pt7 Pt21 59.96(5) . . . . ?
Pt2 Pt4 Pt7 Pt21 165.29(4) . . . . ?
C15 Pt4 Pt7 Pt3 -95.5(8) . . . . ?
C13 Pt4 Pt7 Pt3 164.3(6) . . . . ?
Pt22 Pt4 Pt7 Pt3 -77.8(5) . . . . ?
Pt1 Pt4 Pt7 Pt3 59.34(3) . . . . ?
Pt8 Pt4 Pt7 Pt3 111.76(4) . . . . ?
Pt9 Pt4 Pt7 Pt3 10.95(3) . . . . ?
Pt2 Pt4 Pt7 Pt3 116.28(4) . . . . ?
C15 Pt4 Pt7 Pt6 -145.4(8) . . . . ?
C13 Pt4 Pt7 Pt6 114.4(6) . . . . ?
Pt22 Pt4 Pt7 Pt6 -127.7(5) . . . . ?
Pt3 Pt4 Pt7 Pt6 -49.88(3) . . . . ?
Pt1 Pt4 Pt7 Pt6 9.46(3) . . . . ?
Pt8 Pt4 Pt7 Pt6 61.88(4) . . . . ?
Pt9 Pt4 Pt7 Pt6 -38.93(4) . . . . ?
Pt2 Pt4 Pt7 Pt6 66.40(3) . . . . ?
C15 Pt4 Pt7 Pt22 -17.7(9) . . . . ?
C13 Pt4 Pt7 Pt22 -117.9(8) . . . . ?
Pt3 Pt4 Pt7 Pt22 77.8(5) . . . . ?
Pt1 Pt4 Pt7 Pt22 137.1(5) . . . . ?
Pt8 Pt4 Pt7 Pt22 -170.5(5) . . . . ?
Pt9 Pt4 Pt7 Pt22 88.7(5) . . . . ?
Pt2 Pt4 Pt7 Pt22 -165.9(5) . . . . ?
C15 Pt4 Pt8 C8 -4.6(17) . . . . ?
C13 Pt4 Pt8 C8 21.3(14) . . . . ?
Pt22 Pt4 Pt8 C8 44(3) . . . . ?
Pt3 Pt4 Pt8 C8 -167.0(12) . . . . ?
Pt1 Pt4 Pt8 C8 -169.5(12) . . . . ?
Pt7 Pt4 Pt8 C8 126.0(12) . . . . ?
Pt9 Pt4 Pt8 C8 -118.1(12) . . . . ?
Pt2 Pt4 Pt8 C8 122.0(12) . . . . ?
C15 Pt4 Pt8 C13 -25.9(14) . . . . ?
Pt22 Pt4 Pt8 C13 22(3) . . . . ?
Pt3 Pt4 Pt8 C13 171.7(7) . . . . ?
Pt1 Pt4 Pt8 C13 169.2(7) . . . . ?
Pt7 Pt4 Pt8 C13 104.6(7) . . . . ?
Pt9 Pt4 Pt8 C13 -139.4(7) . . . . ?
Pt2 Pt4 Pt8 C13 100.7(7) . . . . ?
C15 Pt4 Pt8 Pt10 167.4(12) . . . . ?
C13 Pt4 Pt8 Pt10 -166.7(7) . . . . ?
Pt22 Pt4 Pt8 Pt10 -144(3) . . . . ?
Pt3 Pt4 Pt8 Pt10 5.00(5) . . . . ?
Pt1 Pt4 Pt8 Pt10 2.50(3) . . . . ?
Pt7 Pt4 Pt8 Pt10 -62.04(5) . . . . ?
Pt9 Pt4 Pt8 Pt10 53.89(4) . . . . ?
Pt2 Pt4 Pt8 Pt10 -66.01(4) . . . . ?
C15 Pt4 Pt8 Pt1 164.9(12) . . . . ?
C13 Pt4 Pt8 Pt1 -169.2(7) . . . . ?
Pt22 Pt4 Pt8 Pt1 -147(3) . . . . ?
Pt3 Pt4 Pt8 Pt1 2.51(3) . . . . ?
Pt7 Pt4 Pt8 Pt1 -64.53(4) . . . . ?
Pt9 Pt4 Pt8 Pt1 51.39(3) . . . . ?
Pt2 Pt4 Pt8 Pt1 -68.51(3) . . . . ?
C15 Pt4 Pt8 Pt13 -125.4(12) . . . . ?
C13 Pt4 Pt8 Pt13 -99.6(7) . . . . ?
Pt22 Pt4 Pt8 Pt13 -77(3) . . . . ?
Pt3 Pt4 Pt8 Pt13 72.12(5) . . . . ?
Pt1 Pt4 Pt8 Pt13 69.61(4) . . . . ?
Pt7 Pt4 Pt8 Pt13 5.08(5) . . . . ?
Pt9 Pt4 Pt8 Pt13 121.00(4) . . . . ?
Pt2 Pt4 Pt8 Pt13 1.10(3) . . . . ?
C15 Pt4 Pt8 Pt12 115.7(12) . . . . ?
C13 Pt4 Pt8 Pt12 141.5(7) . . . . ?
Pt22 Pt4 Pt8 Pt12 164(3) . . . . ?
Pt3 Pt4 Pt8 Pt12 -46.78(4) . . . . ?
Pt1 Pt4 Pt8 Pt12 -49.29(3) . . . . ?
Pt7 Pt4 Pt8 Pt12 -113.82(4) . . . . ?
Pt9 Pt4 Pt8 Pt12 2.10(3) . . . . ?
Pt2 Pt4 Pt8 Pt12 -117.80(4) . . . . ?
C15 Pt4 Pt8 Pt2 -126.5(12) . . . . ?
C13 Pt4 Pt8 Pt2 -100.7(7) . . . . ?
Pt22 Pt4 Pt8 Pt2 -78(3) . . . . ?
Pt3 Pt4 Pt8 Pt2 71.02(4) . . . . ?
Pt1 Pt4 Pt8 Pt2 68.51(3) . . . . ?
Pt7 Pt4 Pt8 Pt2 3.98(3) . . . . ?
Pt9 Pt4 Pt8 Pt2 119.90(4) . . . . ?
Pt10 Pt1 Pt8 C8 -17.1(17) . . . . ?
Pt9 Pt1 Pt8 C8 106.0(17) . . . . ?
Pt14 Pt1 Pt8 C8 2.8(17) . . . . ?
Pt11 Pt1 Pt8 C8 81.2(17) . . . . ?
Pt6 Pt1 Pt8 C8 -119.9(17) . . . . ?
Pt12 Pt1 Pt8 C8 51.0(17) . . . . ?
Pt4 Pt1 Pt8 C8 165.6(17) . . . . ?
Pt3 Pt1 Pt8 C8 163.1(17) . . . . ?
Pt5 Pt1 Pt8 C8 -64.1(17) . . . . ?
Pt2 Pt1 Pt8 C8 -119.7(17) . . . . ?
Pt10 Pt1 Pt8 C13 169.1(5) . . . . ?
Pt9 Pt1 Pt8 C13 -67.8(5) . . . . ?
Pt14 Pt1 Pt8 C13 -171.0(5) . . . . ?
Pt11 Pt1 Pt8 C13 -92.6(5) . . . . ?
Pt6 Pt1 Pt8 C13 66.3(5) . . . . ?
Pt12 Pt1 Pt8 C13 -122.8(5) . . . . ?
Pt4 Pt1 Pt8 C13 -8.3(5) . . . . ?
Pt3 Pt1 Pt8 C13 -10.8(5) . . . . ?
Pt5 Pt1 Pt8 C13 122.0(5) . . . . ?
Pt2 Pt1 Pt8 C13 66.5(5) . . . . ?
Pt9 Pt1 Pt8 Pt10 123.10(3) . . . . ?
Pt14 Pt1 Pt8 Pt10 19.91(4) . . . . ?
Pt11 Pt1 Pt8 Pt10 98.29(12) . . . . ?
Pt6 Pt1 Pt8 Pt10 -102.79(6) . . . . ?
Pt12 Pt1 Pt8 Pt10 68.07(4) . . . . ?
Pt4 Pt1 Pt8 Pt10 -177.37(3) . . . . ?
Pt3 Pt1 Pt8 Pt10 -179.85(4) . . . . ?
Pt5 Pt1 Pt8 Pt10 -47.04(3) . . . . ?
Pt2 Pt1 Pt8 Pt10 -102.59(4) . . . . ?
Pt10 Pt1 Pt8 Pt4 177.37(3) . . . . ?
Pt9 Pt1 Pt8 Pt4 -59.53(3) . . . . ?
Pt14 Pt1 Pt8 Pt4 -162.71(4) . . . . ?
Pt11 Pt1 Pt8 Pt4 -84.34(11) . . . . ?
Pt6 Pt1 Pt8 Pt4 74.58(5) . . . . ?
Pt12 Pt1 Pt8 Pt4 -114.56(4) . . . . ?
Pt3 Pt1 Pt8 Pt4 -2.47(3) . . . . ?
Pt5 Pt1 Pt8 Pt4 130.33(3) . . . . ?
Pt2 Pt1 Pt8 Pt4 74.78(3) . . . . ?
Pt10 Pt1 Pt8 Pt13 55.81(3) . . . . ?
Pt9 Pt1 Pt8 Pt13 178.91(3) . . . . ?
Pt14 Pt1 Pt8 Pt13 75.73(4) . . . . ?
Pt11 Pt1 Pt8 Pt13 154.10(11) . . . . ?
Pt6 Pt1 Pt8 Pt13 -46.98(6) . . . . ?
Pt12 Pt1 Pt8 Pt13 123.88(4) . . . . ?
Pt4 Pt1 Pt8 Pt13 -121.56(3) . . . . ?
Pt3 Pt1 Pt8 Pt13 -124.03(4) . . . . ?
Pt5 Pt1 Pt8 Pt13 8.77(3) . . . . ?
Pt2 Pt1 Pt8 Pt13 -46.78(3) . . . . ?
Pt10 Pt1 Pt8 Pt12 -68.07(4) . . . . ?
Pt9 Pt1 Pt8 Pt12 55.03(4) . . . . ?
Pt14 Pt1 Pt8 Pt12 -48.15(4) . . . . ?
Pt11 Pt1 Pt8 Pt12 30.22(11) . . . . ?
Pt6 Pt1 Pt8 Pt12 -170.86(6) . . . . ?
Pt4 Pt1 Pt8 Pt12 114.56(4) . . . . ?
Pt3 Pt1 Pt8 Pt12 112.09(5) . . . . ?
Pt5 Pt1 Pt8 Pt12 -115.11(4) . . . . ?
Pt2 Pt1 Pt8 Pt12 -170.66(4) . . . . ?
Pt10 Pt1 Pt8 Pt2 102.59(4) . . . . ?
Pt9 Pt1 Pt8 Pt2 -134.31(4) . . . . ?
Pt14 Pt1 Pt8 Pt2 122.51(4) . . . . ?
Pt11 Pt1 Pt8 Pt2 -159.12(12) . . . . ?
Pt6 Pt1 Pt8 Pt2 -0.20(5) . . . . ?
Pt12 Pt1 Pt8 Pt2 170.66(4) . . . . ?
Pt4 Pt1 Pt8 Pt2 -74.78(3) . . . . ?
Pt3 Pt1 Pt8 Pt2 -77.25(4) . . . . ?
Pt5 Pt1 Pt8 Pt2 55.55(4) . . . . ?
C11 Pt2 Pt8 C8 -1.9(11) . . . . ?
C12 Pt2 Pt8 C8 -92.4(14) . . . . ?
Pt7 Pt2 Pt8 C8 -144.5(8) . . . . ?
Pt13 Pt2 Pt8 C8 38.6(8) . . . . ?
Pt1 Pt2 Pt8 C8 151.3(8) . . . . ?
Pt5 Pt2 Pt8 C8 101.0(8) . . . . ?
Pt4 Pt2 Pt8 C8 -140.1(8) . . . . ?
Pt6 Pt2 Pt8 C8 151.5(8) . . . . ?
C11 Pt2 Pt8 C13 90.6(9) . . . . ?
C12 Pt2 Pt8 C13 0.2(13) . . . . ?
Pt7 Pt2 Pt8 C13 -52.0(6) . . . . ?
Pt13 Pt2 Pt8 C13 131.2(6) . . . . ?
Pt1 Pt2 Pt8 C13 -116.1(6) . . . . ?
Pt5 Pt2 Pt8 C13 -166.4(6) . . . . ?
Pt4 Pt2 Pt8 C13 -47.6(6) . . . . ?
Pt6 Pt2 Pt8 C13 -116.0(6) . . . . ?
C11 Pt2 Pt8 Pt10 -96.9(7) . . . . ?
C12 Pt2 Pt8 Pt10 172.7(12) . . . . ?
Pt7 Pt2 Pt8 Pt10 120.54(4) . . . . ?
Pt13 Pt2 Pt8 Pt10 -56.33(3) . . . . ?
Pt1 Pt2 Pt8 Pt10 56.39(3) . . . . ?
Pt5 Pt2 Pt8 Pt10 6.11(3) . . . . ?
Pt4 Pt2 Pt8 Pt10 124.94(4) . . . . ?
Pt6 Pt2 Pt8 Pt10 56.52(4) . . . . ?
C11 Pt2 Pt8 Pt4 138.2(7) . . . . ?
C12 Pt2 Pt8 Pt4 47.8(12) . . . . ?
Pt7 Pt2 Pt8 Pt4 -4.40(4) . . . . ?
Pt13 Pt2 Pt8 Pt4 178.73(4) . . . . ?
Pt1 Pt2 Pt8 Pt4 -68.55(3) . . . . ?
Pt5 Pt2 Pt8 Pt4 -118.83(4) . . . . ?
Pt6 Pt2 Pt8 Pt4 -68.42(4) . . . . ?
C11 Pt2 Pt8 Pt1 -153.3(7) . . . . ?
C12 Pt2 Pt8 Pt1 116.3(12) . . . . ?
Pt7 Pt2 Pt8 Pt1 64.15(4) . . . . ?
Pt13 Pt2 Pt8 Pt1 -112.72(4) . . . . ?
Pt5 Pt2 Pt8 Pt1 -50.28(3) . . . . ?
Pt4 Pt2 Pt8 Pt1 68.55(3) . . . . ?
Pt6 Pt2 Pt8 Pt1 0.13(3) . . . . ?
C11 Pt2 Pt8 Pt13 -40.5(7) . . . . ?
C12 Pt2 Pt8 Pt13 -131.0(12) . . . . ?
Pt7 Pt2 Pt8 Pt13 176.87(5) . . . . ?
Pt1 Pt2 Pt8 Pt13 112.72(4) . . . . ?
Pt5 Pt2 Pt8 Pt13 62.44(3) . . . . ?
Pt4 Pt2 Pt8 Pt13 -178.73(4) . . . . ?
Pt6 Pt2 Pt8 Pt13 112.85(4) . . . . ?
C11 Pt2 Pt8 Pt12 -144.7(7) . . . . ?
C12 Pt2 Pt8 Pt12 124.9(12) . . . . ?
Pt7 Pt2 Pt8 Pt12 72.73(5) . . . . ?
Pt13 Pt2 Pt8 Pt12 -104.15(5) . . . . ?
Pt1 Pt2 Pt8 Pt12 8.57(3) . . . . ?
Pt5 Pt2 Pt8 Pt12 -41.71(4) . . . . ?
Pt4 Pt2 Pt8 Pt12 77.12(4) . . . . ?
Pt6 Pt2 Pt8 Pt12 8.70(5) . . . . ?
C18 Pt3 Pt9 C5 -7.3(9) . . . . ?
Pt11 Pt3 Pt9 C5 -112.0(6) . . . . ?
Pt4 Pt3 Pt9 C5 112.7(6) . . . . ?
Pt21 Pt3 Pt9 C5 39.3(6) . . . . ?
Pt1 Pt3 Pt9 C5 -179.5(6) . . . . ?
Pt7 Pt3 Pt9 C5 127.0(6) . . . . ?
Pt6 Pt3 Pt9 C5 -157.7(6) . . . . ?
Pt22 Pt3 Pt9 C5 65.7(8) . . . . ?
C18 Pt3 Pt9 C3 143(2) . . . . ?
Pt11 Pt3 Pt9 C3 38(2) . . . . ?
Pt4 Pt3 Pt9 C3 -97(2) . . . . ?
Pt21 Pt3 Pt9 C3 -171(2) . . . . ?
Pt1 Pt3 Pt9 C3 -30(2) . . . . ?
Pt7 Pt3 Pt9 C3 -83(2) . . . . ?
Pt6 Pt3 Pt9 C3 -8(2) . . . . ?
Pt22 Pt3 Pt9 C3 -144(2) . . . . ?
C18 Pt3 Pt9 Pt1 172.2(6) . . . . ?
Pt11 Pt3 Pt9 Pt1 67.45(3) . . . . ?
Pt4 Pt3 Pt9 Pt1 -67.84(3) . . . . ?
Pt21 Pt3 Pt9 Pt1 -141.21(7) . . . . ?
Pt7 Pt3 Pt9 Pt1 -53.55(5) . . . . ?
Pt6 Pt3 Pt9 Pt1 21.79(4) . . . . ?
Pt22 Pt3 Pt9 Pt1 -114.8(4) . . . . ?
C18 Pt3 Pt9 Pt12 170.8(6) . . . . ?
Pt11 Pt3 Pt9 Pt12 66.10(4) . . . . ?
Pt4 Pt3 Pt9 Pt12 -69.18(4) . . . . ?
Pt21 Pt3 Pt9 Pt12 -142.55(6) . . . . ?
Pt1 Pt3 Pt9 Pt12 -1.34(4) . . . . ?
Pt7 Pt3 Pt9 Pt12 -54.90(7) . . . . ?
Pt6 Pt3 Pt9 Pt12 20.45(6) . . . . ?
Pt22 Pt3 Pt9 Pt12 -116.1(4) . . . . ?
C18 Pt3 Pt9 Pt4 -120.0(6) . . . . ?
Pt11 Pt3 Pt9 Pt4 135.29(4) . . . . ?
Pt21 Pt3 Pt9 Pt4 -73.36(6) . . . . ?
Pt1 Pt3 Pt9 Pt4 67.84(3) . . . . ?
Pt7 Pt3 Pt9 Pt4 14.29(4) . . . . ?
Pt6 Pt3 Pt9 Pt4 89.63(4) . . . . ?
Pt22 Pt3 Pt9 Pt4 -46.9(4) . . . . ?
C18 Pt3 Pt9 Pt11 104.7(6) . . . . ?
Pt4 Pt3 Pt9 Pt11 -135.29(4) . . . . ?
Pt21 Pt3 Pt9 Pt11 151.35(7) . . . . ?
Pt1 Pt3 Pt9 Pt11 -67.45(3) . . . . ?
Pt7 Pt3 Pt9 Pt11 -121.00(5) . . . . ?
Pt6 Pt3 Pt9 Pt11 -45.66(4) . . . . ?
Pt22 Pt3 Pt9 Pt11 177.8(4) . . . . ?
Pt10 Pt1 Pt9 C5 -179.1(15) . . . . ?
Pt14 Pt1 Pt9 C5 -118.1(15) . . . . ?
Pt11 Pt1 Pt9 C5 -65.5(15) . . . . ?
Pt6 Pt1 Pt9 C5 -21.1(15) . . . . ?
Pt12 Pt1 Pt9 C5 -177.5(15) . . . . ?
Pt4 Pt1 Pt9 C5 68.8(15) . . . . ?
Pt3 Pt1 Pt9 C5 1.2(15) . . . . ?
Pt8 Pt1 Pt9 C5 123.6(15) . . . . ?
Pt5 Pt1 Pt9 C5 -95.2(15) . . . . ?
Pt2 Pt1 Pt9 C5 62.2(15) . . . . ?
Pt10 Pt1 Pt9 C3 -7.3(6) . . . . ?
Pt14 Pt1 Pt9 C3 53.7(6) . . . . ?
Pt11 Pt1 Pt9 C3 106.3(6) . . . . ?
Pt6 Pt1 Pt9 C3 150.7(6) . . . . ?
Pt12 Pt1 Pt9 C3 -5.6(6) . . . . ?
Pt4 Pt1 Pt9 C3 -119.4(6) . . . . ?
Pt3 Pt1 Pt9 C3 173.0(6) . . . . ?
Pt8 Pt1 Pt9 C3 -64.5(6) . . . . ?
Pt5 Pt1 Pt9 C3 76.7(7) . . . . ?
Pt2 Pt1 Pt9 C3 -125.9(6) . . . . ?
Pt10 Pt1 Pt9 Pt3 179.71(5) . . . . ?
Pt14 Pt1 Pt9 Pt3 -119.34(4) . . . . ?
Pt11 Pt1 Pt9 Pt3 -66.68(3) . . . . ?
Pt6 Pt1 Pt9 Pt3 -22.35(4) . . . . ?
Pt12 Pt1 Pt9 Pt3 -178.67(4) . . . . ?
Pt4 Pt1 Pt9 Pt3 67.57(4) . . . . ?
Pt8 Pt1 Pt9 Pt3 122.44(4) . . . . ?
Pt5 Pt1 Pt9 Pt3 -96.37(14) . . . . ?
Pt2 Pt1 Pt9 Pt3 61.02(5) . . . . ?
Pt10 Pt1 Pt9 Pt12 -1.62(4) . . . . ?
Pt14 Pt1 Pt9 Pt12 59.33(4) . . . . ?
Pt11 Pt1 Pt9 Pt12 111.99(4) . . . . ?
Pt6 Pt1 Pt9 Pt12 156.32(5) . . . . ?
Pt4 Pt1 Pt9 Pt12 -113.76(4) . . . . ?
Pt3 Pt1 Pt9 Pt12 178.67(4) . . . . ?
Pt8 Pt1 Pt9 Pt12 -58.89(3) . . . . ?
Pt5 Pt1 Pt9 Pt12 82.30(14) . . . . ?
Pt2 Pt1 Pt9 Pt12 -120.30(6) . . . . ?
Pt10 Pt1 Pt9 Pt4 112.14(5) . . . . ?
Pt14 Pt1 Pt9 Pt4 173.09(4) . . . . ?
Pt11 Pt1 Pt9 Pt4 -134.25(3) . . . . ?
Pt6 Pt1 Pt9 Pt4 -89.92(4) . . . . ?
Pt12 Pt1 Pt9 Pt4 113.76(4) . . . . ?
Pt3 Pt1 Pt9 Pt4 -67.57(4) . . . . ?
Pt8 Pt1 Pt9 Pt4 54.87(3) . . . . ?
Pt5 Pt1 Pt9 Pt4 -163.94(15) . . . . ?
Pt2 Pt1 Pt9 Pt4 -6.54(4) . . . . ?
Pt10 Pt1 Pt9 Pt11 -113.61(5) . . . . ?
Pt14 Pt1 Pt9 Pt11 -52.67(3) . . . . ?
Pt6 Pt1 Pt9 Pt11 44.33(4) . . . . ?
Pt12 Pt1 Pt9 Pt11 -111.99(4) . . . . ?
Pt4 Pt1 Pt9 Pt11 134.25(3) . . . . ?
Pt3 Pt1 Pt9 Pt11 66.68(3) . . . . ?
Pt8 Pt1 Pt9 Pt11 -170.88(4) . . . . ?
Pt5 Pt1 Pt9 Pt11 -29.69(14) . . . . ?
Pt2 Pt1 Pt9 Pt11 127.70(5) . . . . ?
C15 Pt4 Pt9 C5 5.0(11) . . . . ?
C13 Pt4 Pt9 C5 116.0(9) . . . . ?
Pt22 Pt4 Pt9 C5 -27.2(8) . . . . ?
Pt3 Pt4 Pt9 C5 -80.9(7) . . . . ?
Pt1 Pt4 Pt9 C5 -155.1(7) . . . . ?
Pt8 Pt4 Pt9 C5 150.1(7) . . . . ?
Pt7 Pt4 Pt9 C5 -92.1(7) . . . . ?
Pt2 Pt4 Pt9 C5 -149.9(7) . . . . ?
C15 Pt4 Pt9 C3 -110.4(11) . . . . ?
C13 Pt4 Pt9 C3 0.7(10) . . . . ?
Pt22 Pt4 Pt9 C3 -142.5(9) . . . . ?
Pt3 Pt4 Pt9 C3 163.8(7) . . . . ?
Pt1 Pt4 Pt9 C3 89.6(7) . . . . ?
Pt8 Pt4 Pt9 C3 34.8(7) . . . . ?
Pt7 Pt4 Pt9 C3 152.5(7) . . . . ?
Pt2 Pt4 Pt9 C3 94.7(7) . . . . ?
C15 Pt4 Pt9 Pt3 85.9(9) . . . . ?
C13 Pt4 Pt9 Pt3 -163.1(7) . . . . ?
Pt22 Pt4 Pt9 Pt3 53.7(4) . . . . ?
Pt1 Pt4 Pt9 Pt3 -74.18(4) . . . . ?
Pt8 Pt4 Pt9 Pt3 -128.98(4) . . . . ?
Pt7 Pt4 Pt9 Pt3 -11.20(3) . . . . ?
Pt2 Pt4 Pt9 Pt3 -69.05(4) . . . . ?
C15 Pt4 Pt9 Pt1 160.0(9) . . . . ?
C13 Pt4 Pt9 Pt1 -88.9(7) . . . . ?
Pt22 Pt4 Pt9 Pt1 127.9(4) . . . . ?
Pt3 Pt4 Pt9 Pt1 74.18(4) . . . . ?
Pt8 Pt4 Pt9 Pt1 -54.80(3) . . . . ?
Pt7 Pt4 Pt9 Pt1 62.98(4) . . . . ?
Pt2 Pt4 Pt9 Pt1 5.13(3) . . . . ?
C15 Pt4 Pt9 Pt12 -147.5(9) . . . . ?
C13 Pt4 Pt9 Pt12 -36.4(7) . . . . ?
Pt22 Pt4 Pt9 Pt12 -179.6(4) . . . . ?
Pt3 Pt4 Pt9 Pt12 126.70(4) . . . . ?
Pt1 Pt4 Pt9 Pt12 52.51(3) . . . . ?
Pt8 Pt4 Pt9 Pt12 -2.29(3) . . . . ?
Pt7 Pt4 Pt9 Pt12 115.49(4) . . . . ?
Pt2 Pt4 Pt9 Pt12 57.64(4) . . . . ?
C15 Pt4 Pt9 Pt11 122.4(9) . . . . ?
C13 Pt4 Pt9 Pt11 -126.5(7) . . . . ?
Pt22 Pt4 Pt9 Pt11 90.3(4) . . . . ?
Pt3 Pt4 Pt9 Pt11 36.58(3) . . . . ?
Pt1 Pt4 Pt9 Pt11 -37.60(3) . . . . ?
Pt8 Pt4 Pt9 Pt11 -92.40(4) . . . . ?
Pt7 Pt4 Pt9 Pt11 25.37(4) . . . . ?
Pt2 Pt4 Pt9 Pt11 -32.47(4) . . . . ?
Pt9 Pt1 Pt10 C7 147(6) . . . . ?
Pt14 Pt1 Pt10 C7 63(6) . . . . ?
Pt11 Pt1 Pt10 C7 66(6) . . . . ?
Pt6 Pt1 Pt10 C7 -11(6) . . . . ?
Pt12 Pt1 Pt10 C7 145(6) . . . . ?
Pt4 Pt1 Pt10 C7 -135(6) . . . . ?
Pt3 Pt1 Pt10 C7 -107(12) . . . . ?
Pt8 Pt1 Pt10 C7 -137(6) . . . . ?
Pt5 Pt1 Pt10 C7 -15(6) . . . . ?
Pt2 Pt1 Pt10 C7 -74(6) . . . . ?
Pt9 Pt1 Pt10 Pt5 161.70(5) . . . . ?
Pt14 Pt1 Pt10 Pt5 78.30(3) . . . . ?
Pt11 Pt1 Pt10 Pt5 81.49(4) . . . . ?
Pt6 Pt1 Pt10 Pt5 4.36(4) . . . . ?
Pt12 Pt1 Pt10 Pt5 160.07(4) . . . . ?
Pt4 Pt1 Pt10 Pt5 -119.57(4) . . . . ?
Pt3 Pt1 Pt10 Pt5 -92(10) . . . . ?
Pt8 Pt1 Pt10 Pt5 -122.21(4) . . . . ?
Pt2 Pt1 Pt10 Pt5 -59.09(3) . . . . ?
Pt9 Pt1 Pt10 Pt12 1.63(4) . . . . ?
Pt14 Pt1 Pt10 Pt12 -81.77(3) . . . . ?
Pt11 Pt1 Pt10 Pt12 -78.57(4) . . . . ?
Pt6 Pt1 Pt10 Pt12 -155.71(5) . . . . ?
Pt4 Pt1 Pt10 Pt12 80.36(4) . . . . ?
Pt3 Pt1 Pt10 Pt12 108(10) . . . . ?
Pt8 Pt1 Pt10 Pt12 77.72(3) . . . . ?
Pt5 Pt1 Pt10 Pt12 -160.07(4) . . . . ?
Pt2 Pt1 Pt10 Pt12 140.84(4) . . . . ?
Pt9 Pt1 Pt10 Pt14 83.40(4) . . . . ?
Pt11 Pt1 Pt10 Pt14 3.20(4) . . . . ?
Pt6 Pt1 Pt10 Pt14 -73.94(4) . . . . ?
Pt12 Pt1 Pt10 Pt14 81.77(3) . . . . ?
Pt4 Pt1 Pt10 Pt14 162.13(4) . . . . ?
Pt3 Pt1 Pt10 Pt14 -170(100) . . . . ?
Pt8 Pt1 Pt10 Pt14 159.49(4) . . . . ?
Pt5 Pt1 Pt10 Pt14 -78.30(3) . . . . ?
Pt2 Pt1 Pt10 Pt14 -137.39(4) . . . . ?
Pt9 Pt1 Pt10 Pt8 -76.09(4) . . . . ?
Pt14 Pt1 Pt10 Pt8 -159.49(4) . . . . ?
Pt11 Pt1 Pt10 Pt8 -156.30(5) . . . . ?
Pt6 Pt1 Pt10 Pt8 126.57(4) . . . . ?
Pt12 Pt1 Pt10 Pt8 -77.72(3) . . . . ?
Pt4 Pt1 Pt10 Pt8 2.64(3) . . . . ?
Pt3 Pt1 Pt10 Pt8 31(10) . . . . ?
Pt5 Pt1 Pt10 Pt8 122.21(4) . . . . ?
Pt2 Pt1 Pt10 Pt8 63.12(3) . . . . ?
Pt9 Pt1 Pt10 Pt13 -135.45(4) . . . . ?
Pt14 Pt1 Pt10 Pt13 141.15(4) . . . . ?
Pt11 Pt1 Pt10 Pt13 144.34(4) . . . . ?
Pt6 Pt1 Pt10 Pt13 67.20(5) . . . . ?
Pt12 Pt1 Pt10 Pt13 -137.08(4) . . . . ?
Pt4 Pt1 Pt10 Pt13 -56.72(5) . . . . ?
Pt3 Pt1 Pt10 Pt13 -29(10) . . . . ?
Pt8 Pt1 Pt10 Pt13 -59.36(3) . . . . ?
Pt5 Pt1 Pt10 Pt13 62.85(4) . . . . ?
Pt2 Pt1 Pt10 Pt13 3.75(3) . . . . ?
C9 Pt5 Pt10 C7 2.7(11) . . . . ?
C14 Pt5 Pt10 C7 165(2) . . . . ?
Pt6 Pt5 Pt10 C7 173.8(8) . . . . ?
Pt1 Pt5 Pt10 C7 178.0(8) . . . . ?
Pt2 Pt5 Pt10 C7 -124.9(8) . . . . ?
Pt14 Pt5 Pt10 C7 110.2(8) . . . . ?
Pt13 Pt5 Pt10 C7 -77.5(8) . . . . ?
C9 Pt5 Pt10 Pt1 -175.3(7) . . . . ?
C14 Pt5 Pt10 Pt1 -13(2) . . . . ?
Pt6 Pt5 Pt10 Pt1 -4.18(4) . . . . ?
Pt2 Pt5 Pt10 Pt1 57.15(3) . . . . ?
Pt14 Pt5 Pt10 Pt1 -67.77(3) . . . . ?
Pt13 Pt5 Pt10 Pt1 104.56(4) . . . . ?
C9 Pt5 Pt10 Pt12 -154.8(7) . . . . ?
C14 Pt5 Pt10 Pt12 7(2) . . . . ?
Pt6 Pt5 Pt10 Pt12 16.32(6) . . . . ?
Pt1 Pt5 Pt10 Pt12 20.49(4) . . . . ?
Pt2 Pt5 Pt10 Pt12 77.65(5) . . . . ?
Pt14 Pt5 Pt10 Pt12 -47.27(4) . . . . ?
Pt13 Pt5 Pt10 Pt12 125.06(5) . . . . ?
C9 Pt5 Pt10 Pt14 -107.5(7) . . . . ?
C14 Pt5 Pt10 Pt14 55(2) . . . . ?
Pt6 Pt5 Pt10 Pt14 63.59(4) . . . . ?
Pt1 Pt5 Pt10 Pt14 67.77(3) . . . . ?
Pt2 Pt5 Pt10 Pt14 124.92(3) . . . . ?
Pt13 Pt5 Pt10 Pt14 172.33(4) . . . . ?
C9 Pt5 Pt10 Pt8 134.7(7) . . . . ?
C14 Pt5 Pt10 Pt8 -63(2) . . . . ?
Pt6 Pt5 Pt10 Pt8 -54.17(5) . . . . ?
Pt1 Pt5 Pt10 Pt8 -49.99(3) . . . . ?
Pt2 Pt5 Pt10 Pt8 7.16(3) . . . . ?
Pt14 Pt5 Pt10 Pt8 -117.76(4) . . . . ?
Pt13 Pt5 Pt10 Pt8 54.57(3) . . . . ?
C9 Pt5 Pt10 Pt13 80.2(7) . . . . ?
C14 Pt5 Pt10 Pt13 -118(2) . . . . ?
Pt6 Pt5 Pt10 Pt13 -108.74(4) . . . . ?
Pt1 Pt5 Pt10 Pt13 -104.56(4) . . . . ?
Pt2 Pt5 Pt10 Pt13 -47.41(3) . . . . ?
Pt14 Pt5 Pt10 Pt13 -172.33(4) . . . . ?
C8 Pt8 Pt10 C7 -13.1(13) . . . . ?
C13 Pt8 Pt10 C7 139.9(19) . . . . ?
Pt4 Pt8 Pt10 C7 171.5(10) . . . . ?
Pt1 Pt8 Pt10 C7 174.1(10) . . . . ?
Pt13 Pt8 Pt10 C7 67.2(10) . . . . ?
Pt12 Pt8 Pt10 C7 -117.4(10) . . . . ?
Pt2 Pt8 Pt10 C7 116.7(10) . . . . ?
C8 Pt8 Pt10 Pt1 172.8(7) . . . . ?
C13 Pt8 Pt10 Pt1 -34.1(16) . . . . ?
Pt4 Pt8 Pt10 Pt1 -2.53(3) . . . . ?
Pt13 Pt8 Pt10 Pt1 -106.89(3) . . . . ?
Pt12 Pt8 Pt10 Pt1 68.57(3) . . . . ?
Pt2 Pt8 Pt10 Pt1 -57.38(3) . . . . ?
C8 Pt8 Pt10 Pt5 -136.7(7) . . . . ?
C13 Pt8 Pt10 Pt5 16.3(16) . . . . ?
Pt4 Pt8 Pt10 Pt5 47.95(5) . . . . ?
Pt1 Pt8 Pt10 Pt5 50.47(3) . . . . ?
Pt13 Pt8 Pt10 Pt5 -56.42(4) . . . . ?
Pt12 Pt8 Pt10 Pt5 119.04(4) . . . . ?
Pt2 Pt8 Pt10 Pt5 -6.91(3) . . . . ?
C8 Pt8 Pt10 Pt12 104.3(7) . . . . ?
C13 Pt8 Pt10 Pt12 -102.7(16) . . . . ?
Pt4 Pt8 Pt10 Pt12 -71.09(4) . . . . ?
Pt1 Pt8 Pt10 Pt12 -68.57(3) . . . . ?
Pt13 Pt8 Pt10 Pt12 -175.46(4) . . . . ?
Pt2 Pt8 Pt10 Pt12 -125.94(4) . . . . ?
C8 Pt8 Pt10 Pt14 152.1(7) . . . . ?
C13 Pt8 Pt10 Pt14 -54.9(16) . . . . ?
Pt4 Pt8 Pt10 Pt14 -23.28(6) . . . . ?
Pt1 Pt8 Pt10 Pt14 -20.75(4) . . . . ?
Pt13 Pt8 Pt10 Pt14 -127.64(5) . . . . ?
Pt12 Pt8 Pt10 Pt14 47.81(4) . . . . ?
Pt2 Pt8 Pt10 Pt14 -78.13(4) . . . . ?
C8 Pt8 Pt10 Pt13 -80.3(7) . . . . ?
C13 Pt8 Pt10 Pt13 72.8(16) . . . . ?
Pt4 Pt8 Pt10 Pt13 104.37(4) . . . . ?
Pt1 Pt8 Pt10 Pt13 106.89(3) . . . . ?
Pt12 Pt8 Pt10 Pt13 175.46(4) . . . . ?
Pt2 Pt8 Pt10 Pt13 49.51(3) . . . . ?
C18 Pt3 Pt11 C6 12.1(9) . . . . ?
Pt9 Pt3 Pt11 C6 112.2(6) . . . . ?
Pt4 Pt3 Pt11 C6 158.5(6) . . . . ?
Pt21 Pt3 Pt11 C6 -39.5(6) . . . . ?
Pt1 Pt3 Pt11 C6 179.0(6) . . . . ?
Pt7 Pt3 Pt11 C6 -123.8(6) . . . . ?
Pt6 Pt3 Pt11 C6 -113.3(6) . . . . ?
Pt22 Pt3 Pt11 C6 102.6(18) . . . . ?
C18 Pt3 Pt11 C4 -169(3) . . . . ?
Pt9 Pt3 Pt11 C4 -69(3) . . . . ?
Pt4 Pt3 Pt11 C4 -22(3) . . . . ?
Pt21 Pt3 Pt11 C4 140(3) . . . . ?
Pt1 Pt3 Pt11 C4 -2(3) . . . . ?
Pt7 Pt3 Pt11 C4 55(3) . . . . ?
Pt6 Pt3 Pt11 C4 66(3) . . . . ?
Pt22 Pt3 Pt11 C4 -78(3) . . . . ?
C18 Pt3 Pt11 Pt1 -166.9(6) . . . . ?
Pt9 Pt3 Pt11 Pt1 -66.86(3) . . . . ?
Pt4 Pt3 Pt11 Pt1 -20.51(4) . . . . ?
Pt21 Pt3 Pt11 Pt1 141.46(6) . . . . ?
Pt7 Pt3 Pt11 Pt1 57.20(4) . . . . ?
Pt6 Pt3 Pt11 Pt1 67.66(3) . . . . ?
Pt22 Pt3 Pt11 Pt1 -76.4(17) . . . . ?
C18 Pt3 Pt11 Pt14 -170.1(6) . . . . ?
Pt9 Pt3 Pt11 Pt14 -70.06(4) . . . . ?
Pt4 Pt3 Pt11 Pt14 -23.71(6) . . . . ?
Pt21 Pt3 Pt11 Pt14 138.26(6) . . . . ?
Pt1 Pt3 Pt11 Pt14 -3.20(4) . . . . ?
Pt7 Pt3 Pt11 Pt14 54.01(6) . . . . ?
Pt6 Pt3 Pt11 Pt14 64.46(4) . . . . ?
Pt22 Pt3 Pt11 Pt14 -79.6(17) . . . . ?
C18 Pt3 Pt11 Pt6 125.4(6) . . . . ?
Pt9 Pt3 Pt11 Pt6 -134.52(4) . . . . ?
Pt4 Pt3 Pt11 Pt6 -88.17(4) . . . . ?
Pt21 Pt3 Pt11 Pt6 73.80(6) . . . . ?
Pt1 Pt3 Pt11 Pt6 -67.66(3) . . . . ?
Pt7 Pt3 Pt11 Pt6 -10.45(4) . . . . ?
Pt22 Pt3 Pt11 Pt6 -144.1(17) . . . . ?
C18 Pt3 Pt11 Pt9 -100.1(6) . . . . ?
Pt4 Pt3 Pt11 Pt9 46.35(4) . . . . ?
Pt21 Pt3 Pt11 Pt9 -151.68(7) . . . . ?
Pt1 Pt3 Pt11 Pt9 66.86(3) . . . . ?
Pt7 Pt3 Pt11 Pt9 124.07(5) . . . . ?
Pt6 Pt3 Pt11 Pt9 134.52(4) . . . . ?
Pt22 Pt3 Pt11 Pt9 -9.6(17) . . . . ?
Pt10 Pt1 Pt11 C6 177.8(14) . . . . ?
Pt9 Pt1 Pt11 C6 64.7(14) . . . . ?
Pt14 Pt1 Pt11 C6 -179.0(14) . . . . ?
Pt6 Pt1 Pt11 C6 -71.8(14) . . . . ?
Pt12 Pt1 Pt11 C6 119.2(14) . . . . ?
Pt4 Pt1 Pt11 C6 18.0(14) . . . . ?
Pt3 Pt1 Pt11 C6 -2.3(14) . . . . ?
Pt8 Pt1 Pt11 C6 91.7(14) . . . . ?
Pt5 Pt1 Pt11 C6 -123.1(14) . . . . ?
Pt2 Pt1 Pt11 C6 -62.0(14) . . . . ?
Pt10 Pt1 Pt11 C4 -0.4(6) . . . . ?
Pt9 Pt1 Pt11 C4 -113.5(6) . . . . ?
Pt14 Pt1 Pt11 C4 2.8(6) . . . . ?
Pt6 Pt1 Pt11 C4 110.1(6) . . . . ?
Pt12 Pt1 Pt11 C4 -59.0(6) . . . . ?
Pt4 Pt1 Pt11 C4 -160.2(6) . . . . ?
Pt3 Pt1 Pt11 C4 179.6(6) . . . . ?
Pt8 Pt1 Pt11 C4 -86.5(6) . . . . ?
Pt5 Pt1 Pt11 C4 58.7(6) . . . . ?
Pt2 Pt1 Pt11 C4 119.9(6) . . . . ?
Pt10 Pt1 Pt11 Pt3 -179.96(4) . . . . ?
Pt9 Pt1 Pt11 Pt3 66.96(3) . . . . ?
Pt14 Pt1 Pt11 Pt3 -176.79(4) . . . . ?
Pt6 Pt1 Pt11 Pt3 -69.51(3) . . . . ?
Pt12 Pt1 Pt11 Pt3 121.45(4) . . . . ?
Pt4 Pt1 Pt11 Pt3 20.22(4) . . . . ?
Pt8 Pt1 Pt11 Pt3 93.96(12) . . . . ?
Pt5 Pt1 Pt11 Pt3 -120.84(4) . . . . ?
Pt2 Pt1 Pt11 Pt3 -59.73(5) . . . . ?
Pt10 Pt1 Pt11 Pt14 -3.17(4) . . . . ?
Pt9 Pt1 Pt11 Pt14 -116.25(3) . . . . ?
Pt6 Pt1 Pt11 Pt14 107.28(4) . . . . ?
Pt12 Pt1 Pt11 Pt14 -61.76(4) . . . . ?
Pt4 Pt1 Pt11 Pt14 -162.99(4) . . . . ?
Pt3 Pt1 Pt11 Pt14 176.79(4) . . . . ?
Pt8 Pt1 Pt11 Pt14 -89.26(11) . . . . ?
Pt5 Pt1 Pt11 Pt14 55.95(3) . . . . ?
Pt2 Pt1 Pt11 Pt14 117.06(6) . . . . ?
Pt10 Pt1 Pt11 Pt6 -110.46(5) . . . . ?
Pt9 Pt1 Pt11 Pt6 136.46(4) . . . . ?
Pt14 Pt1 Pt11 Pt6 -107.28(4) . . . . ?
Pt12 Pt1 Pt11 Pt6 -169.05(4) . . . . ?
Pt4 Pt1 Pt11 Pt6 89.73(4) . . . . ?
Pt3 Pt1 Pt11 Pt6 69.51(3) . . . . ?
Pt8 Pt1 Pt11 Pt6 163.46(12) . . . . ?
Pt5 Pt1 Pt11 Pt6 -51.34(4) . . . . ?
Pt2 Pt1 Pt11 Pt6 9.77(5) . . . . ?
Pt10 Pt1 Pt11 Pt9 113.08(4) . . . . ?
Pt14 Pt1 Pt11 Pt9 116.25(3) . . . . ?
Pt6 Pt1 Pt11 Pt9 -136.46(4) . . . . ?
Pt12 Pt1 Pt11 Pt9 54.49(4) . . . . ?
Pt4 Pt1 Pt11 Pt9 -46.73(3) . . . . ?
Pt3 Pt1 Pt11 Pt9 -66.96(3) . . . . ?
Pt8 Pt1 Pt11 Pt9 27.00(11) . . . . ?
Pt5 Pt1 Pt11 Pt9 172.20(4) . . . . ?
Pt2 Pt1 Pt11 Pt9 -126.69(6) . . . . ?
C16 Pt6 Pt11 C6 -11.6(10) . . . . ?
C14 Pt6 Pt11 C6 -115.0(10) . . . . ?
Pt1 Pt6 Pt11 C6 153.8(7) . . . . ?
Pt3 Pt6 Pt11 C6 80.8(7) . . . . ?
Pt5 Pt6 Pt11 C6 -155.0(7) . . . . ?
Pt7 Pt6 Pt11 C6 89.4(7) . . . . ?
Pt2 Pt6 Pt11 C6 146.5(7) . . . . ?
C16 Pt6 Pt11 C4 100.9(10) . . . . ?
C14 Pt6 Pt11 C4 -2.5(10) . . . . ?
Pt1 Pt6 Pt11 C4 -93.6(6) . . . . ?
Pt3 Pt6 Pt11 C4 -166.7(6) . . . . ?
Pt5 Pt6 Pt11 C4 -42.5(6) . . . . ?
Pt7 Pt6 Pt11 C4 -158.0(6) . . . . ?
Pt2 Pt6 Pt11 C4 -100.9(6) . . . . ?
C16 Pt6 Pt11 Pt3 -92.4(7) . . . . ?
C14 Pt6 Pt11 Pt3 164.2(7) . . . . ?
Pt1 Pt6 Pt11 Pt3 73.06(3) . . . . ?
Pt5 Pt6 Pt11 Pt3 124.18(4) . . . . ?
Pt7 Pt6 Pt11 Pt3 8.64(3) . . . . ?
Pt2 Pt6 Pt11 Pt3 65.76(4) . . . . ?
C16 Pt6 Pt11 Pt1 -165.5(7) . . . . ?
C14 Pt6 Pt11 Pt1 91.1(7) . . . . ?
Pt3 Pt6 Pt11 Pt1 -73.06(3) . . . . ?
Pt5 Pt6 Pt11 Pt1 51.12(3) . . . . ?
Pt7 Pt6 Pt11 Pt1 -64.42(4) . . . . ?
Pt2 Pt6 Pt11 Pt1 -7.30(3) . . . . ?
C16 Pt6 Pt11 Pt14 139.0(7) . . . . ?
C14 Pt6 Pt11 Pt14 35.6(7) . . . . ?
Pt1 Pt6 Pt11 Pt14 -55.50(3) . . . . ?
Pt3 Pt6 Pt11 Pt14 -128.56(4) . . . . ?
Pt5 Pt6 Pt11 Pt14 -4.38(3) . . . . ?
Pt7 Pt6 Pt11 Pt14 -119.92(4) . . . . ?
Pt2 Pt6 Pt11 Pt14 -62.80(4) . . . . ?
C16 Pt6 Pt11 Pt9 -129.7(7) . . . . ?
C14 Pt6 Pt11 Pt9 126.9(7) . . . . ?
Pt1 Pt6 Pt11 Pt9 35.78(3) . . . . ?
Pt3 Pt6 Pt11 Pt9 -37.28(3) . . . . ?
Pt5 Pt6 Pt11 Pt9 86.90(4) . . . . ?
Pt7 Pt6 Pt11 Pt9 -28.64(4) . . . . ?
Pt2 Pt6 Pt11 Pt9 28.48(4) . . . . ?
C5 Pt9 Pt11 C6 0.4(8) . . . . ?
C3 Pt9 Pt11 C6 108.4(8) . . . . ?
Pt3 Pt9 Pt11 C6 -80.5(6) . . . . ?
Pt1 Pt9 Pt11 C6 -155.4(6) . . . . ?
Pt12 Pt9 Pt11 C6 151.1(6) . . . . ?
Pt4 Pt9 Pt11 C6 -117.6(6) . . . . ?
C5 Pt9 Pt11 C4 -113.0(8) . . . . ?
C3 Pt9 Pt11 C4 -4.9(8) . . . . ?
Pt3 Pt9 Pt11 C4 166.1(6) . . . . ?
Pt1 Pt9 Pt11 C4 91.2(6) . . . . ?
Pt12 Pt9 Pt11 C4 37.7(6) . . . . ?
Pt4 Pt9 Pt11 C4 129.1(6) . . . . ?
C5 Pt9 Pt11 Pt3 80.9(6) . . . . ?
C3 Pt9 Pt11 Pt3 -171.0(5) . . . . ?
Pt1 Pt9 Pt11 Pt3 -74.88(3) . . . . ?
Pt12 Pt9 Pt11 Pt3 -128.37(4) . . . . ?
Pt4 Pt9 Pt11 Pt3 -37.01(3) . . . . ?
C5 Pt9 Pt11 Pt1 155.8(6) . . . . ?
C3 Pt9 Pt11 Pt1 -96.1(5) . . . . ?
Pt3 Pt9 Pt11 Pt1 74.88(3) . . . . ?
Pt12 Pt9 Pt11 Pt1 -53.48(3) . . . . ?
Pt4 Pt9 Pt11 Pt1 37.88(3) . . . . ?
C5 Pt9 Pt11 Pt14 -153.5(6) . . . . ?
C3 Pt9 Pt11 Pt14 -45.5(5) . . . . ?
Pt3 Pt9 Pt11 Pt14 125.53(4) . . . . ?
Pt1 Pt9 Pt11 Pt14 50.64(3) . . . . ?
Pt12 Pt9 Pt11 Pt14 -2.84(3) . . . . ?
Pt4 Pt9 Pt11 Pt14 88.52(4) . . . . ?
C5 Pt9 Pt11 Pt6 119.4(6) . . . . ?
C3 Pt9 Pt11 Pt6 -132.5(5) . . . . ?
Pt3 Pt9 Pt11 Pt6 38.48(3) . . . . ?
Pt1 Pt9 Pt11 Pt6 -36.41(3) . . . . ?
Pt12 Pt9 Pt11 Pt6 -89.89(4) . . . . ?
Pt4 Pt9 Pt11 Pt6 1.47(4) . . . . ?
C7 Pt10 Pt12 C1 4.2(12) . . . . ?
Pt1 Pt10 Pt12 C1 179.1(7) . . . . ?
Pt5 Pt10 Pt12 C1 158.3(7) . . . . ?
Pt14 Pt10 Pt12 C1 111.9(7) . . . . ?
Pt8 Pt10 Pt12 C1 -111.1(7) . . . . ?
Pt13 Pt10 Pt12 C1 -116.5(7) . . . . ?
C7 Pt10 Pt12 C3 -160(3) . . . . ?
Pt1 Pt10 Pt12 C3 15(2) . . . . ?
Pt5 Pt10 Pt12 C3 -6(2) . . . . ?
Pt14 Pt10 Pt12 C3 -52(2) . . . . ?
Pt8 Pt10 Pt12 C3 85(2) . . . . ?
Pt13 Pt10 Pt12 C3 79(2) . . . . ?
C7 Pt10 Pt12 Pt1 -174.9(10) . . . . ?
Pt5 Pt10 Pt12 Pt1 -20.82(4) . . . . ?
Pt14 Pt10 Pt12 Pt1 -67.19(4) . . . . ?
Pt8 Pt10 Pt12 Pt1 69.79(4) . . . . ?
Pt13 Pt10 Pt12 Pt1 64.38(5) . . . . ?
C7 Pt10 Pt12 Pt9 -176.4(10) . . . . ?
Pt1 Pt10 Pt12 Pt9 -1.56(4) . . . . ?
Pt5 Pt10 Pt12 Pt9 -22.38(6) . . . . ?
Pt14 Pt10 Pt12 Pt9 -68.75(5) . . . . ?
Pt8 Pt10 Pt12 Pt9 68.23(5) . . . . ?
Pt13 Pt10 Pt12 Pt9 62.81(7) . . . . ?
C7 Pt10 Pt12 Pt8 115.3(10) . . . . ?
Pt1 Pt10 Pt12 Pt8 -69.79(4) . . . . ?
Pt5 Pt10 Pt12 Pt8 -90.61(5) . . . . ?
Pt14 Pt10 Pt12 Pt8 -136.97(4) . . . . ?
Pt13 Pt10 Pt12 Pt8 -5.41(4) . . . . ?
C7 Pt10 Pt12 Pt14 -107.7(10) . . . . ?
Pt1 Pt10 Pt12 Pt14 67.19(4) . . . . ?
Pt5 Pt10 Pt12 Pt14 46.37(4) . . . . ?
Pt8 Pt10 Pt12 Pt14 136.97(4) . . . . ?
Pt13 Pt10 Pt12 Pt14 131.56(5) . . . . ?
Pt10 Pt1 Pt12 C1 -1.9(16) . . . . ?
Pt9 Pt1 Pt12 C1 179.7(16) . . . . ?
Pt14 Pt1 Pt12 C1 64.9(16) . . . . ?
Pt11 Pt1 Pt12 C1 120.4(16) . . . . ?
Pt6 Pt1 Pt12 C1 91.7(16) . . . . ?
Pt4 Pt1 Pt12 C1 -122.6(16) . . . . ?
Pt3 Pt1 Pt12 C1 178.4(16) . . . . ?
Pt8 Pt1 Pt12 C1 -69.8(16) . . . . ?
Pt5 Pt1 Pt12 C1 17.1(16) . . . . ?
Pt2 Pt1 Pt12 C1 -58.5(16) . . . . ?
Pt10 Pt1 Pt12 C3 -176.0(7) . . . . ?
Pt9 Pt1 Pt12 C3 5.7(7) . . . . ?
Pt14 Pt1 Pt12 C3 -109.2(7) . . . . ?
Pt11 Pt1 Pt12 C3 -53.7(7) . . . . ?
Pt6 Pt1 Pt12 C3 -82.3(7) . . . . ?
Pt4 Pt1 Pt12 C3 63.3(7) . . . . ?
Pt3 Pt1 Pt12 C3 4.3(7) . . . . ?
Pt8 Pt1 Pt12 C3 116.2(7) . . . . ?
Pt5 Pt1 Pt12 C3 -157.0(7) . . . . ?
Pt2 Pt1 Pt12 C3 127.5(7) . . . . ?
Pt9 Pt1 Pt12 Pt10 -178.39(4) . . . . ?
Pt14 Pt1 Pt12 Pt10 66.79(4) . . . . ?
Pt11 Pt1 Pt12 Pt10 122.30(4) . . . . ?
Pt6 Pt1 Pt12 Pt10 93.63(11) . . . . ?
Pt4 Pt1 Pt12 Pt10 -120.70(4) . . . . ?
Pt3 Pt1 Pt12 Pt10 -179.71(5) . . . . ?
Pt8 Pt1 Pt12 Pt10 -67.86(3) . . . . ?
Pt5 Pt1 Pt12 Pt10 18.98(4) . . . . ?
Pt2 Pt1 Pt12 Pt10 -56.55(5) . . . . ?
Pt10 Pt1 Pt12 Pt9 178.39(4) . . . . ?
Pt14 Pt1 Pt12 Pt9 -114.82(4) . . . . ?
Pt11 Pt1 Pt12 Pt9 -59.31(3) . . . . ?
Pt6 Pt1 Pt12 Pt9 -87.97(11) . . . . ?
Pt4 Pt1 Pt12 Pt9 57.69(3) . . . . ?
Pt3 Pt1 Pt12 Pt9 -1.32(4) . . . . ?
Pt8 Pt1 Pt12 Pt9 110.54(4) . . . . ?
Pt5 Pt1 Pt12 Pt9 -162.63(4) . . . . ?
Pt2 Pt1 Pt12 Pt9 121.84(5) . . . . ?
Pt10 Pt1 Pt12 Pt8 67.86(3) . . . . ?
Pt9 Pt1 Pt12 Pt8 -110.54(4) . . . . ?
Pt14 Pt1 Pt12 Pt8 134.65(4) . . . . ?
Pt11 Pt1 Pt12 Pt8 -169.84(4) . . . . ?
Pt6 Pt1 Pt12 Pt8 161.49(11) . . . . ?
Pt4 Pt1 Pt12 Pt8 -52.85(3) . . . . ?
Pt3 Pt1 Pt12 Pt8 -111.86(5) . . . . ?
Pt5 Pt1 Pt12 Pt8 86.83(4) . . . . ?
Pt2 Pt1 Pt12 Pt8 11.30(5) . . . . ?
Pt10 Pt1 Pt12 Pt14 -66.79(4) . . . . ?
Pt9 Pt1 Pt12 Pt14 114.82(4) . . . . ?
Pt11 Pt1 Pt12 Pt14 55.51(3) . . . . ?
Pt6 Pt1 Pt12 Pt14 26.84(10) . . . . ?
Pt4 Pt1 Pt12 Pt14 172.51(4) . . . . ?
Pt3 Pt1 Pt12 Pt14 113.50(5) . . . . ?
Pt8 Pt1 Pt12 Pt14 -134.65(4) . . . . ?
Pt5 Pt1 Pt12 Pt14 -47.81(4) . . . . ?
Pt2 Pt1 Pt12 Pt14 -123.34(5) . . . . ?
C5 Pt9 Pt12 C1 -1.6(18) . . . . ?
C3 Pt9 Pt12 C1 -7.1(16) . . . . ?
Pt3 Pt9 Pt12 C1 -178.4(14) . . . . ?
Pt1 Pt9 Pt12 C1 -179.7(14) . . . . ?
Pt4 Pt9 Pt12 C1 129.9(14) . . . . ?
Pt11 Pt9 Pt12 C1 -128.9(14) . . . . ?
C5 Pt9 Pt12 C3 5.5(14) . . . . ?
Pt3 Pt9 Pt12 C3 -171.3(9) . . . . ?
Pt1 Pt9 Pt12 C3 -172.7(9) . . . . ?
Pt4 Pt9 Pt12 C3 137.0(9) . . . . ?
Pt11 Pt9 Pt12 C3 -121.9(9) . . . . ?
C5 Pt9 Pt12 Pt10 179.7(11) . . . . ?
C3 Pt9 Pt12 Pt10 174.2(9) . . . . ?
Pt3 Pt9 Pt12 Pt10 2.91(6) . . . . ?
Pt1 Pt9 Pt12 Pt10 1.55(4) . . . . ?
Pt4 Pt9 Pt12 Pt10 -48.79(5) . . . . ?
Pt11 Pt9 Pt12 Pt10 52.35(4) . . . . ?
C5 Pt9 Pt12 Pt1 178.1(11) . . . . ?
C3 Pt9 Pt12 Pt1 172.7(9) . . . . ?
Pt3 Pt9 Pt12 Pt1 1.35(4) . . . . ?
Pt4 Pt9 Pt12 Pt1 -50.35(3) . . . . ?
Pt11 Pt9 Pt12 Pt1 50.80(3) . . . . ?
C5 Pt9 Pt12 Pt8 -129.4(11) . . . . ?
C3 Pt9 Pt12 Pt8 -134.9(9) . . . . ?
Pt3 Pt9 Pt12 Pt8 53.82(5) . . . . ?
Pt1 Pt9 Pt12 Pt8 52.47(3) . . . . ?
Pt4 Pt9 Pt12 Pt8 2.12(3) . . . . ?
Pt11 Pt9 Pt12 Pt8 103.27(4) . . . . ?
C5 Pt9 Pt12 Pt14 129.9(11) . . . . ?
C3 Pt9 Pt12 Pt14 124.4(9) . . . . ?
Pt3 Pt9 Pt12 Pt14 -46.91(4) . . . . ?
Pt1 Pt9 Pt12 Pt14 -48.27(3) . . . . ?
Pt4 Pt9 Pt12 Pt14 -98.61(4) . . . . ?
Pt11 Pt9 Pt12 Pt14 2.53(3) . . . . ?
C8 Pt8 Pt12 C1 -7.5(10) . . . . ?
C13 Pt8 Pt12 C1 -121.7(10) . . . . ?
Pt10 Pt8 Pt12 C1 81.3(7) . . . . ?
Pt4 Pt8 Pt12 C1 -156.2(7) . . . . ?
Pt1 Pt8 Pt12 C1 152.6(7) . . . . ?
Pt13 Pt8 Pt12 C1 85.7(7) . . . . ?
Pt2 Pt8 Pt12 C1 143.7(7) . . . . ?
C8 Pt8 Pt12 C3 108.9(10) . . . . ?
C13 Pt8 Pt12 C3 -5.3(10) . . . . ?
Pt10 Pt8 Pt12 C3 -162.3(7) . . . . ?
Pt4 Pt8 Pt12 C3 -39.8(7) . . . . ?
Pt1 Pt8 Pt12 C3 -91.1(7) . . . . ?
Pt13 Pt8 Pt12 C3 -158.0(7) . . . . ?
Pt2 Pt8 Pt12 C3 -99.9(7) . . . . ?
C8 Pt8 Pt12 Pt10 -88.8(7) . . . . ?
C13 Pt8 Pt12 Pt10 157.0(7) . . . . ?
Pt4 Pt8 Pt12 Pt10 122.51(4) . . . . ?
Pt1 Pt8 Pt12 Pt10 71.24(4) . . . . ?
Pt13 Pt8 Pt12 Pt10 4.35(3) . . . . ?
Pt2 Pt8 Pt12 Pt10 62.42(4) . . . . ?
C8 Pt8 Pt12 Pt1 -160.0(7) . . . . ?
C13 Pt8 Pt12 Pt1 85.8(7) . . . . ?
Pt10 Pt8 Pt12 Pt1 -71.24(4) . . . . ?
Pt4 Pt8 Pt12 Pt1 51.27(3) . . . . ?
Pt13 Pt8 Pt12 Pt1 -66.89(4) . . . . ?
Pt2 Pt8 Pt12 Pt1 -8.82(3) . . . . ?
C8 Pt8 Pt12 Pt9 146.4(7) . . . . ?
C13 Pt8 Pt12 Pt9 32.2(7) . . . . ?
Pt10 Pt8 Pt12 Pt9 -124.79(4) . . . . ?
Pt4 Pt8 Pt12 Pt9 -2.28(3) . . . . ?
Pt1 Pt8 Pt12 Pt9 -53.54(3) . . . . ?
Pt13 Pt8 Pt12 Pt9 -120.43(4) . . . . ?
Pt2 Pt8 Pt12 Pt9 -62.36(4) . . . . ?
C8 Pt8 Pt12 Pt14 -123.5(7) . . . . ?
C13 Pt8 Pt12 Pt14 122.3(7) . . . . ?
Pt10 Pt8 Pt12 Pt14 -34.70(3) . . . . ?
Pt4 Pt8 Pt12 Pt14 87.81(4) . . . . ?
Pt1 Pt8 Pt12 Pt14 36.54(3) . . . . ?
Pt13 Pt8 Pt12 Pt14 -30.35(4) . . . . ?
Pt2 Pt8 Pt12 Pt14 27.72(4) . . . . ?
C11 Pt2 Pt13 C10 4(2) . . . . ?
C12 Pt2 Pt13 C10 29(2) . . . . ?
Pt7 Pt2 Pt13 C10 -148(2) . . . . ?
Pt1 Pt2 Pt13 C10 -165(2) . . . . ?
Pt5 Pt2 Pt13 C10 142(2) . . . . ?
Pt4 Pt2 Pt13 C10 -114(2) . . . . ?
Pt8 Pt2 Pt13 C10 -116(2) . . . . ?
Pt6 Pt2 Pt13 C10 148(2) . . . . ?
C12 Pt2 Pt13 C11 24.1(14) . . . . ?
Pt7 Pt2 Pt13 C11 -152.6(10) . . . . ?
Pt1 Pt2 Pt13 C11 -169.0(9) . . . . ?
Pt5 Pt2 Pt13 C11 138.0(9) . . . . ?
Pt4 Pt2 Pt13 C11 -118.8(9) . . . . ?
Pt8 Pt2 Pt13 C11 -120.0(9) . . . . ?
Pt6 Pt2 Pt13 C11 143.9(9) . . . . ?
C11 Pt2 Pt13 Pt10 172.8(9) . . . . ?
C12 Pt2 Pt13 Pt10 -163.1(10) . . . . ?
Pt7 Pt2 Pt13 Pt10 20.2(5) . . . . ?
Pt1 Pt2 Pt13 Pt10 3.77(3) . . . . ?
Pt5 Pt2 Pt13 Pt10 -49.17(3) . . . . ?
Pt4 Pt2 Pt13 Pt10 53.96(4) . . . . ?
Pt8 Pt2 Pt13 Pt10 52.85(3) . . . . ?
Pt6 Pt2 Pt13 Pt10 -43.30(4) . . . . ?
C11 Pt2 Pt13 Pt8 120.0(9) . . . . ?
C12 Pt2 Pt13 Pt8 144.0(10) . . . . ?
Pt7 Pt2 Pt13 Pt8 -32.7(5) . . . . ?
Pt1 Pt2 Pt13 Pt8 -49.08(3) . . . . ?
Pt5 Pt2 Pt13 Pt8 -102.02(3) . . . . ?
Pt4 Pt2 Pt13 Pt8 1.12(3) . . . . ?
Pt6 Pt2 Pt13 Pt8 -96.14(4) . . . . ?
C11 Pt2 Pt13 Pt5 -138.0(9) . . . . ?
C12 Pt2 Pt13 Pt5 -114.0(10) . . . . ?
Pt7 Pt2 Pt13 Pt5 69.3(5) . . . . ?
Pt1 Pt2 Pt13 Pt5 52.94(3) . . . . ?
Pt4 Pt2 Pt13 Pt5 103.14(4) . . . . ?
Pt8 Pt2 Pt13 Pt5 102.02(3) . . . . ?
Pt6 Pt2 Pt13 Pt5 5.87(3) . . . . ?
C7 Pt10 Pt13 C10 -15.7(12) . . . . ?
Pt1 Pt10 Pt13 C10 171.5(9) . . . . ?
Pt5 Pt10 Pt13 C10 -128.9(9) . . . . ?
Pt12 Pt10 Pt13 C10 119.1(9) . . . . ?
Pt14 Pt10 Pt13 C10 -138.8(9) . . . . ?
Pt8 Pt10 Pt13 C10 113.5(9) . . . . ?
C7 Pt10 Pt13 C11 176.8(14) . . . . ?
Pt1 Pt10 Pt13 C11 4.0(10) . . . . ?
Pt5 Pt10 Pt13 C11 63.6(10) . . . . ?
Pt12 Pt10 Pt13 C11 -48.4(10) . . . . ?
Pt14 Pt10 Pt13 C11 53.8(10) . . . . ?
Pt8 Pt10 Pt13 C11 -53.9(10) . . . . ?
C7 Pt10 Pt13 Pt2 168.7(9) . . . . ?
Pt1 Pt10 Pt13 Pt2 -4.12(4) . . . . ?
Pt5 Pt10 Pt13 Pt2 55.54(3) . . . . ?
Pt12 Pt10 Pt13 Pt2 -56.49(6) . . . . ?
Pt14 Pt10 Pt13 Pt2 45.65(6) . . . . ?
Pt8 Pt10 Pt13 Pt2 -62.04(4) . . . . ?
C7 Pt10 Pt13 Pt8 -129.3(9) . . . . ?
Pt1 Pt10 Pt13 Pt8 57.92(3) . . . . ?
Pt5 Pt10 Pt13 Pt8 117.58(4) . . . . ?
Pt12 Pt10 Pt13 Pt8 5.55(4) . . . . ?
Pt14 Pt10 Pt13 Pt8 107.69(6) . . . . ?
C7 Pt10 Pt13 Pt5 113.1(9) . . . . ?
Pt1 Pt10 Pt13 Pt5 -59.66(3) . . . . ?
Pt12 Pt10 Pt13 Pt5 -112.03(5) . . . . ?
Pt14 Pt10 Pt13 Pt5 -9.89(5) . . . . ?
Pt8 Pt10 Pt13 Pt5 -117.58(4) . . . . ?
C8 Pt8 Pt13 C10 6.6(9) . . . . ?
C13 Pt8 Pt13 C10 104.4(10) . . . . ?
Pt10 Pt8 Pt13 C10 -95.3(7) . . . . ?
Pt4 Pt8 Pt13 C10 156.8(7) . . . . ?
Pt1 Pt8 Pt13 C10 -149.6(7) . . . . ?
Pt12 Pt8 Pt13 C10 -99.5(7) . . . . ?
Pt2 Pt8 Pt13 C10 158.0(7) . . . . ?
C8 Pt8 Pt13 C11 -110.8(9) . . . . ?
C13 Pt8 Pt13 C11 -13.0(9) . . . . ?
Pt10 Pt8 Pt13 C11 147.3(6) . . . . ?
Pt4 Pt8 Pt13 C11 39.4(6) . . . . ?
Pt1 Pt8 Pt13 C11 93.0(6) . . . . ?
Pt12 Pt8 Pt13 C11 143.1(6) . . . . ?
Pt2 Pt8 Pt13 C11 40.6(6) . . . . ?
C8 Pt8 Pt13 Pt2 -151.5(6) . . . . ?
C13 Pt8 Pt13 Pt2 -53.6(6) . . . . ?
Pt10 Pt8 Pt13 Pt2 106.70(4) . . . . ?
Pt4 Pt8 Pt13 Pt2 -1.24(4) . . . . ?
Pt1 Pt8 Pt13 Pt2 52.37(3) . . . . ?
Pt12 Pt8 Pt13 Pt2 102.52(4) . . . . ?
C8 Pt8 Pt13 Pt10 101.8(6) . . . . ?
C13 Pt8 Pt13 Pt10 -160.3(6) . . . . ?
Pt4 Pt8 Pt13 Pt10 -107.94(5) . . . . ?
Pt1 Pt8 Pt13 Pt10 -54.33(3) . . . . ?
Pt12 Pt8 Pt13 Pt10 -4.19(3) . . . . ?
Pt2 Pt8 Pt13 Pt10 -106.70(4) . . . . ?
C8 Pt8 Pt13 Pt5 148.2(6) . . . . ?
C13 Pt8 Pt13 Pt5 -114.0(6) . . . . ?
Pt10 Pt8 Pt13 Pt5 46.31(3) . . . . ?
Pt4 Pt8 Pt13 Pt5 -61.63(4) . . . . ?
Pt1 Pt8 Pt13 Pt5 -8.02(3) . . . . ?
Pt12 Pt8 Pt13 Pt5 42.12(4) . . . . ?
Pt2 Pt8 Pt13 Pt5 -60.39(3) . . . . ?
C9 Pt5 Pt13 C10 -16.6(12) . . . . ?
C14 Pt5 Pt13 C10 -114.0(11) . . . . ?
Pt10 Pt5 Pt13 C10 85.4(10) . . . . ?
Pt6 Pt5 Pt13 C10 -169.4(10) . . . . ?
Pt1 Pt5 Pt13 C10 140.9(10) . . . . ?
Pt2 Pt5 Pt13 C10 -162.7(10) . . . . ?
Pt14 Pt5 Pt13 C10 92.4(10) . . . . ?
C9 Pt5 Pt13 C11 115.4(9) . . . . ?
C14 Pt5 Pt13 C11 18.0(9) . . . . ?
Pt10 Pt5 Pt13 C11 -142.6(6) . . . . ?
Pt6 Pt5 Pt13 C11 -37.4(6) . . . . ?
Pt1 Pt5 Pt13 C11 -87.1(6) . . . . ?
Pt2 Pt5 Pt13 C11 -30.7(6) . . . . ?
Pt14 Pt5 Pt13 C11 -135.6(6) . . . . ?
C9 Pt5 Pt13 Pt2 146.1(7) . . . . ?
C14 Pt5 Pt13 Pt2 48.6(6) . . . . ?
Pt10 Pt5 Pt13 Pt2 -111.94(4) . . . . ?
Pt6 Pt5 Pt13 Pt2 -6.69(4) . . . . ?
Pt1 Pt5 Pt13 Pt2 -56.43(3) . . . . ?
Pt14 Pt5 Pt13 Pt2 -104.94(4) . . . . ?
C9 Pt5 Pt13 Pt10 -102.0(7) . . . . ?
C14 Pt5 Pt13 Pt10 160.6(6) . . . . ?
Pt6 Pt5 Pt13 Pt10 105.25(4) . . . . ?
Pt1 Pt5 Pt13 Pt10 55.51(4) . . . . ?
Pt2 Pt5 Pt13 Pt10 111.94(4) . . . . ?
Pt14 Pt5 Pt13 Pt10 7.00(3) . . . . ?
C9 Pt5 Pt13 Pt8 -149.5(7) . . . . ?
C14 Pt5 Pt13 Pt8 113.0(6) . . . . ?
Pt10 Pt5 Pt13 Pt8 -47.53(3) . . . . ?
Pt6 Pt5 Pt13 Pt8 57.72(4) . . . . ?
Pt1 Pt5 Pt13 Pt8 7.99(3) . . . . ?
Pt2 Pt5 Pt13 Pt8 64.41(3) . . . . ?
Pt14 Pt5 Pt13 Pt8 -40.53(4) . . . . ?
C7 Pt10 Pt14 C2 5.9(13) . . . . ?
Pt1 Pt10 Pt14 C2 178.6(8) . . . . ?
Pt5 Pt10 Pt14 C2 108.1(8) . . . . ?
Pt12 Pt10 Pt14 C2 -113.8(8) . . . . ?
Pt8 Pt10 Pt14 C2 -160.4(8) . . . . ?
Pt13 Pt10 Pt14 C2 118.0(8) . . . . ?
C7 Pt10 Pt14 C4 165(2) . . . . ?
Pt1 Pt10 Pt14 C4 -22(2) . . . . ?
Pt5 Pt10 Pt14 C4 -93(2) . . . . ?
Pt12 Pt10 Pt14 C4 45(2) . . . . ?
Pt8 Pt10 Pt14 C4 -1(2) . . . . ?
Pt13 Pt10 Pt14 C4 -83(2) . . . . ?
C7 Pt10 Pt14 Pt1 -172.7(10) . . . . ?
Pt5 Pt10 Pt14 Pt1 -70.48(3) . . . . ?
Pt12 Pt10 Pt14 Pt1 67.59(3) . . . . ?
Pt8 Pt10 Pt14 Pt1 20.99(4) . . . . ?
Pt13 Pt10 Pt14 Pt1 -60.67(5) . . . . ?
C7 Pt10 Pt14 Pt11 -175.8(10) . . . . ?
Pt1 Pt10 Pt14 Pt11 -3.07(4) . . . . ?
Pt5 Pt10 Pt14 Pt11 -73.55(4) . . . . ?
Pt12 Pt10 Pt14 Pt11 64.53(4) . . . . ?
Pt8 Pt10 Pt14 Pt11 17.93(6) . . . . ?
Pt13 Pt10 Pt14 Pt11 -63.73(7) . . . . ?
C7 Pt10 Pt14 Pt5 -102.3(10) . . . . ?
Pt1 Pt10 Pt14 Pt5 70.48(3) . . . . ?
Pt12 Pt10 Pt14 Pt5 138.07(4) . . . . ?
Pt8 Pt10 Pt14 Pt5 91.47(5) . . . . ?
Pt13 Pt10 Pt14 Pt5 9.81(5) . . . . ?
C7 Pt10 Pt14 Pt12 119.7(10) . . . . ?
Pt1 Pt10 Pt14 Pt12 -67.59(3) . . . . ?
Pt5 Pt10 Pt14 Pt12 -138.07(4) . . . . ?
Pt8 Pt10 Pt14 Pt12 -46.60(4) . . . . ?
Pt13 Pt10 Pt14 Pt12 -128.26(6) . . . . ?
Pt10 Pt1 Pt14 C2 -2.9(18) . . . . ?
Pt9 Pt1 Pt14 C2 -122.8(18) . . . . ?
Pt11 Pt1 Pt14 C2 -179.8(18) . . . . ?
Pt6 Pt1 Pt14 C2 120.0(18) . . . . ?
Pt12 Pt1 Pt14 C2 -69.4(18) . . . . ?
Pt4 Pt1 Pt14 C2 -98.4(18) . . . . ?
Pt3 Pt1 Pt14 C2 177.0(18) . . . . ?
Pt8 Pt1 Pt14 C2 -22.8(18) . . . . ?
Pt5 Pt1 Pt14 C2 63.8(18) . . . . ?
Pt2 Pt1 Pt14 C2 56.8(18) . . . . ?
Pt10 Pt1 Pt14 C4 174.0(6) . . . . ?
Pt9 Pt1 Pt14 C4 54.1(6) . . . . ?
Pt11 Pt1 Pt14 C4 -2.8(6) . . . . ?
Pt6 Pt1 Pt14 C4 -63.1(6) . . . . ?
Pt12 Pt1 Pt14 C4 107.6(6) . . . . ?
Pt4 Pt1 Pt14 C4 78.6(6) . . . . ?
Pt3 Pt1 Pt14 C4 -6.0(6) . . . . ?
Pt8 Pt1 Pt14 C4 154.2(6) . . . . ?
Pt5 Pt1 Pt14 C4 -119.2(6) . . . . ?
Pt2 Pt1 Pt14 C4 -126.2(6) . . . . ?
Pt9 Pt1 Pt14 Pt10 -119.89(4) . . . . ?
Pt11 Pt1 Pt14 Pt10 -176.86(4) . . . . ?
Pt6 Pt1 Pt14 Pt10 122.91(4) . . . . ?
Pt12 Pt1 Pt14 Pt10 -66.45(3) . . . . ?
Pt4 Pt1 Pt14 Pt10 -95.47(15) . . . . ?
Pt3 Pt1 Pt14 Pt10 179.95(4) . . . . ?
Pt8 Pt1 Pt14 Pt10 -19.83(4) . . . . ?
Pt5 Pt1 Pt14 Pt10 66.75(3) . . . . ?
Pt2 Pt1 Pt14 Pt10 59.76(5) . . . . ?
Pt10 Pt1 Pt14 Pt11 176.86(4) . . . . ?
Pt9 Pt1 Pt14 Pt11 56.98(3) . . . . ?
Pt6 Pt1 Pt14 Pt11 -60.23(3) . . . . ?
Pt12 Pt1 Pt14 Pt11 110.42(4) . . . . ?
Pt4 Pt1 Pt14 Pt11 81.40(15) . . . . ?
Pt3 Pt1 Pt14 Pt11 -3.19(4) . . . . ?
Pt8 Pt1 Pt14 Pt11 157.03(4) . . . . ?
Pt5 Pt1 Pt14 Pt11 -116.38(3) . . . . ?
Pt2 Pt1 Pt14 Pt11 -123.37(5) . . . . ?
Pt10 Pt1 Pt14 Pt5 -66.75(3) . . . . ?
Pt9 Pt1 Pt14 Pt5 173.36(4) . . . . ?
Pt11 Pt1 Pt14 Pt5 116.38(3) . . . . ?
Pt6 Pt1 Pt14 Pt5 56.16(3) . . . . ?
Pt12 Pt1 Pt14 Pt5 -133.20(4) . . . . ?
Pt4 Pt1 Pt14 Pt5 -162.22(15) . . . . ?
Pt3 Pt1 Pt14 Pt5 113.19(4) . . . . ?
Pt8 Pt1 Pt14 Pt5 -86.58(4) . . . . ?
Pt2 Pt1 Pt14 Pt5 -6.99(4) . . . . ?
Pt10 Pt1 Pt14 Pt12 66.45(3) . . . . ?
Pt9 Pt1 Pt14 Pt12 -53.44(3) . . . . ?
Pt11 Pt1 Pt14 Pt12 -110.42(4) . . . . ?
Pt6 Pt1 Pt14 Pt12 -170.64(4) . . . . ?
Pt4 Pt1 Pt14 Pt12 -29.02(14) . . . . ?
Pt3 Pt1 Pt14 Pt12 -113.60(4) . . . . ?
Pt8 Pt1 Pt14 Pt12 46.62(4) . . . . ?
Pt5 Pt1 Pt14 Pt12 133.20(4) . . . . ?
Pt2 Pt1 Pt14 Pt12 126.21(5) . . . . ?
C6 Pt11 Pt14 C2 -0.9(19) . . . . ?
C4 Pt11 Pt14 C2 3.5(17) . . . . ?
Pt3 Pt11 Pt14 C2 -176.9(16) . . . . ?
Pt1 Pt11 Pt14 C2 179.8(16) . . . . ?
Pt6 Pt11 Pt14 C2 -126.5(16) . . . . ?
Pt9 Pt11 Pt14 C2 131.6(16) . . . . ?
C6 Pt11 Pt14 C4 -4.4(13) . . . . ?
Pt3 Pt11 Pt14 C4 179.5(8) . . . . ?
Pt1 Pt11 Pt14 C4 176.3(8) . . . . ?
Pt6 Pt11 Pt14 C4 -130.0(8) . . . . ?
Pt9 Pt11 Pt14 C4 128.1(8) . . . . ?
C6 Pt11 Pt14 Pt10 -177.7(11) . . . . ?
C4 Pt11 Pt14 Pt10 -173.3(8) . . . . ?
Pt3 Pt11 Pt14 Pt10 6.28(6) . . . . ?
Pt1 Pt11 Pt14 Pt10 3.04(3) . . . . ?
Pt6 Pt11 Pt14 Pt10 56.77(4) . . . . ?
Pt9 Pt11 Pt14 Pt10 -45.13(4) . . . . ?
C6 Pt11 Pt14 Pt1 179.3(11) . . . . ?
C4 Pt11 Pt14 Pt1 -176.3(8) . . . . ?
Pt3 Pt11 Pt14 Pt1 3.23(4) . . . . ?
Pt6 Pt11 Pt14 Pt1 53.72(3) . . . . ?
Pt9 Pt11 Pt14 Pt1 -48.17(3) . . . . ?
C6 Pt11 Pt14 Pt5 129.6(11) . . . . ?
C4 Pt11 Pt14 Pt5 134.0(8) . . . . ?
Pt3 Pt11 Pt14 Pt5 -46.45(5) . . . . ?
Pt1 Pt11 Pt14 Pt5 -49.68(3) . . . . ?
Pt6 Pt11 Pt14 Pt5 4.04(3) . . . . ?
Pt9 Pt11 Pt14 Pt5 -97.85(4) . . . . ?
C6 Pt11 Pt14 Pt12 -130.0(11) . . . . ?
C4 Pt11 Pt14 Pt12 -125.6(8) . . . . ?
Pt3 Pt11 Pt14 Pt12 53.93(4) . . . . ?
Pt1 Pt11 Pt14 Pt12 50.70(3) . . . . ?
Pt6 Pt11 Pt14 Pt12 104.42(4) . . . . ?
Pt9 Pt11 Pt14 Pt12 2.53(3) . . . . ?
C9 Pt5 Pt14 C2 4.5(12) . . . . ?
C14 Pt5 Pt14 C2 112.7(10) . . . . ?
Pt10 Pt5 Pt14 C2 -82.5(8) . . . . ?
Pt6 Pt5 Pt14 C2 151.0(8) . . . . ?
Pt1 Pt5 Pt14 C2 -154.0(8) . . . . ?
Pt2 Pt5 Pt14 C2 -148.0(8) . . . . ?
Pt13 Pt5 Pt14 C2 -89.7(8) . . . . ?
C9 Pt5 Pt14 C4 -111.4(11) . . . . ?
C14 Pt5 Pt14 C4 -3.2(8) . . . . ?
Pt10 Pt5 Pt14 C4 161.6(6) . . . . ?
Pt6 Pt5 Pt14 C4 35.2(6) . . . . ?
Pt1 Pt5 Pt14 C4 90.1(6) . . . . ?
Pt2 Pt5 Pt14 C4 96.1(6) . . . . ?
Pt13 Pt5 Pt14 C4 154.4(6) . . . . ?
C9 Pt5 Pt14 Pt10 87.0(9) . . . . ?
C14 Pt5 Pt14 Pt10 -164.8(6) . . . . ?
Pt6 Pt5 Pt14 Pt10 -126.47(4) . . . . ?
Pt1 Pt5 Pt14 Pt10 -71.48(3) . . . . ?
Pt2 Pt5 Pt14 Pt10 -65.53(4) . . . . ?
Pt13 Pt5 Pt14 Pt10 -7.18(3) . . . . ?
C9 Pt5 Pt14 Pt1 158.5(9) . . . . ?
C14 Pt5 Pt14 Pt1 -93.3(5) . . . . ?
Pt10 Pt5 Pt14 Pt1 71.48(3) . . . . ?
Pt6 Pt5 Pt14 Pt1 -54.99(3) . . . . ?
Pt2 Pt5 Pt14 Pt1 5.95(3) . . . . ?
Pt13 Pt5 Pt14 Pt1 64.30(4) . . . . ?
C9 Pt5 Pt14 Pt11 -150.8(9) . . . . ?
C14 Pt5 Pt14 Pt11 -42.6(5) . . . . ?
Pt10 Pt5 Pt14 Pt11 122.18(4) . . . . ?
Pt6 Pt5 Pt14 Pt11 -4.29(3) . . . . ?
Pt1 Pt5 Pt14 Pt11 50.69(3) . . . . ?
Pt2 Pt5 Pt14 Pt11 56.64(5) . . . . ?
Pt13 Pt5 Pt14 Pt11 115.00(4) . . . . ?
C9 Pt5 Pt14 Pt12 120.8(9) . . . . ?
C14 Pt5 Pt14 Pt12 -131.0(5) . . . . ?
Pt10 Pt5 Pt14 Pt12 33.78(3) . . . . ?
Pt6 Pt5 Pt14 Pt12 -92.70(4) . . . . ?
Pt1 Pt5 Pt14 Pt12 -37.71(3) . . . . ?
Pt2 Pt5 Pt14 Pt12 -31.76(4) . . . . ?
Pt13 Pt5 Pt14 Pt12 26.59(4) . . . . ?
C1 Pt12 Pt14 C2 -1.5(11) . . . . ?
C3 Pt12 Pt14 C2 -114.5(10) . . . . ?
Pt10 Pt12 Pt14 C2 78.7(8) . . . . ?
Pt1 Pt12 Pt14 C2 152.0(8) . . . . ?
Pt9 Pt12 Pt14 C2 -156.8(8) . . . . ?
Pt8 Pt12 Pt14 C2 114.2(8) . . . . ?
C1 Pt12 Pt14 C4 111.6(9) . . . . ?
C3 Pt12 Pt14 C4 -1.4(9) . . . . ?
Pt10 Pt12 Pt14 C4 -168.2(5) . . . . ?
Pt1 Pt12 Pt14 C4 -94.9(5) . . . . ?
Pt9 Pt12 Pt14 C4 -43.7(5) . . . . ?
Pt8 Pt12 Pt14 C4 -132.7(5) . . . . ?
C1 Pt12 Pt14 Pt10 -80.2(7) . . . . ?
C3 Pt12 Pt14 Pt10 166.8(7) . . . . ?
Pt1 Pt12 Pt14 Pt10 73.29(3) . . . . ?
Pt9 Pt12 Pt14 Pt10 124.50(4) . . . . ?
Pt8 Pt12 Pt14 Pt10 35.47(3) . . . . ?
C1 Pt12 Pt14 Pt1 -153.5(7) . . . . ?
C3 Pt12 Pt14 Pt1 93.5(7) . . . . ?
Pt10 Pt12 Pt14 Pt1 -73.29(3) . . . . ?
Pt9 Pt12 Pt14 Pt1 51.21(3) . . . . ?
Pt8 Pt12 Pt14 Pt1 -37.81(3) . . . . ?
C1 Pt12 Pt14 Pt11 152.5(7) . . . . ?
C3 Pt12 Pt14 Pt11 39.5(7) . . . . ?
Pt10 Pt12 Pt14 Pt11 -127.26(4) . . . . ?
Pt1 Pt12 Pt14 Pt11 -53.97(3) . . . . ?
Pt9 Pt12 Pt14 Pt11 -2.76(3) . . . . ?
Pt8 Pt12 Pt14 Pt11 -91.78(4) . . . . ?
C1 Pt12 Pt14 Pt5 -114.5(7) . . . . ?
C3 Pt12 Pt14 Pt5 132.5(7) . . . . ?
Pt10 Pt12 Pt14 Pt5 -34.25(3) . . . . ?
Pt1 Pt12 Pt14 Pt5 39.04(3) . . . . ?
Pt9 Pt12 Pt14 Pt5 90.25(4) . . . . ?
Pt8 Pt12 Pt14 Pt5 1.22(4) . . . . ?
C17 Pt7 Pt21 C19 -7.1(16) . . . . ?
C12 Pt7 Pt21 C19 -17(2) . . . . ?
Pt2 Pt7 Pt21 C19 166.3(14) . . . . ?
Pt3 Pt7 Pt21 C19 176.5(14) . . . . ?
Pt6 Pt7 Pt21 C19 -137.7(14) . . . . ?
Pt4 Pt7 Pt21 C19 129.9(14) . . . . ?
Pt22 Pt7 Pt21 C19 98.8(15) . . . . ?
C12 Pt7 Pt21 C17 -9.9(18) . . . . ?
Pt2 Pt7 Pt21 C17 173.4(8) . . . . ?
Pt3 Pt7 Pt21 C17 -176.4(8) . . . . ?
Pt6 Pt7 Pt21 C17 -130.6(8) . . . . ?
Pt4 Pt7 Pt21 C17 136.9(8) . . . . ?
Pt22 Pt7 Pt21 C17 105.8(9) . . . . ?
C17 Pt7 Pt21 C18 177.8(10) . . . . ?
C12 Pt7 Pt21 C18 167.9(17) . . . . ?
Pt2 Pt7 Pt21 C18 -8.8(6) . . . . ?
Pt3 Pt7 Pt21 C18 1.3(6) . . . . ?
Pt6 Pt7 Pt21 C18 47.1(6) . . . . ?
Pt4 Pt7 Pt21 C18 -45.3(6) . . . . ?
Pt22 Pt7 Pt21 C18 -76.4(8) . . . . ?
C17 Pt7 Pt21 Pt3 176.4(8) . . . . ?
C12 Pt7 Pt21 Pt3 166.5(16) . . . . ?
Pt2 Pt7 Pt21 Pt3 -10.18(11) . . . . ?
Pt6 Pt7 Pt21 Pt3 45.79(3) . . . . ?
Pt4 Pt7 Pt21 Pt3 -46.62(3) . . . . ?
Pt22 Pt7 Pt21 Pt3 -77.7(5) . . . . ?
C18 Pt3 Pt21 C19 3(2) . . . . ?
Pt9 Pt3 Pt21 C19 -59.9(19) . . . . ?
Pt11 Pt3 Pt21 C19 73.4(19) . . . . ?
Pt4 Pt3 Pt21 C19 -122.8(19) . . . . ?
Pt1 Pt3 Pt21 C19 -173.1(19) . . . . ?
Pt7 Pt3 Pt21 C19 -175.2(19) . . . . ?
Pt6 Pt3 Pt21 C19 135.7(19) . . . . ?
Pt22 Pt3 Pt21 C19 -95.7(19) . . . . ?
C18 Pt3 Pt21 C17 -179.1(10) . . . . ?
Pt9 Pt3 Pt21 C17 118.0(6) . . . . ?
Pt11 Pt3 Pt21 C17 -108.7(6) . . . . ?
Pt4 Pt3 Pt21 C17 55.1(6) . . . . ?
Pt1 Pt3 Pt21 C17 4.8(6) . . . . ?
Pt7 Pt3 Pt21 C17 2.7(6) . . . . ?
Pt6 Pt3 Pt21 C17 -46.4(6) . . . . ?
Pt22 Pt3 Pt21 C17 82.2(8) . . . . ?
Pt9 Pt3 Pt21 C18 -62.8(8) . . . . ?
Pt11 Pt3 Pt21 C18 70.5(8) . . . . ?
Pt4 Pt3 Pt21 C18 -125.8(8) . . . . ?
Pt1 Pt3 Pt21 C18 -176.1(8) . . . . ?
Pt7 Pt3 Pt21 C18 -178.2(8) . . . . ?
Pt6 Pt3 Pt21 C18 132.8(8) . . . . ?
Pt22 Pt3 Pt21 C18 -98.7(9) . . . . ?
C18 Pt3 Pt21 Pt7 178.2(8) . . . . ?
Pt9 Pt3 Pt21 Pt7 115.34(7) . . . . ?
Pt11 Pt3 Pt21 Pt7 -111.36(7) . . . . ?
Pt4 Pt3 Pt21 Pt7 52.39(4) . . . . ?
Pt1 Pt3 Pt21 Pt7 2.07(7) . . . . ?
Pt6 Pt3 Pt21 Pt7 -49.07(4) . . . . ?
Pt22 Pt3 Pt21 Pt7 79.5(5) . . . . ?
C15 Pt4 Pt22 Pt7 144.8(16) . . . . ?
C13 Pt4 Pt22 Pt7 106.3(7) . . . . ?
Pt3 Pt4 Pt22 Pt7 -65.0(2) . . . . ?
Pt1 Pt4 Pt22 Pt7 -57.1(4) . . . . ?
Pt8 Pt4 Pt22 Pt7 86(3) . . . . ?
Pt9 Pt4 Pt22 Pt7 -112.0(2) . . . . ?
Pt2 Pt4 Pt22 Pt7 12.1(4) . . . . ?
C15 Pt4 Pt22 Pt3 -150.2(16) . . . . ?
C13 Pt4 Pt22 Pt3 171.3(6) . . . . ?
Pt1 Pt4 Pt22 Pt3 7.9(5) . . . . ?
Pt8 Pt4 Pt22 Pt3 151(3) . . . . ?
Pt7 Pt4 Pt22 Pt3 65.0(2) . . . . ?
Pt9 Pt4 Pt22 Pt3 -46.9(2) . . . . ?
Pt2 Pt4 Pt22 Pt3 77.1(3) . . . . ?
C17 Pt7 Pt22 Pt4 -167.9(7) . . . . ?
C12 Pt7 Pt22 Pt4 -74.2(11) . . . . ?
Pt2 Pt7 Pt22 Pt4 -14.8(5) . . . . ?
Pt21 Pt7 Pt22 Pt4 140.7(6) . . . . ?
Pt3 Pt7 Pt22 Pt4 67.4(3) . . . . ?
Pt6 Pt7 Pt22 Pt4 67.1(4) . . . . ?
C17 Pt7 Pt22 Pt3 124.7(6) . . . . ?
C12 Pt7 Pt22 Pt3 -141.6(10) . . . . ?
Pt2 Pt7 Pt22 Pt3 -82.1(3) . . . . ?
Pt21 Pt7 Pt22 Pt3 73.4(3) . . . . ?
Pt6 Pt7 Pt22 Pt3 -0.2(4) . . . . ?
Pt4 Pt7 Pt22 Pt3 -67.4(3) . . . . ?
C18 Pt3 Pt22 Pt4 157.7(7) . . . . ?
Pt9 Pt3 Pt22 Pt4 53.7(3) . . . . ?
Pt11 Pt3 Pt22 Pt4 62.6(18) . . . . ?
Pt21 Pt3 Pt22 Pt4 -147.3(6) . . . . ?
Pt1 Pt3 Pt22 Pt4 -7.0(4) . . . . ?
Pt7 Pt3 Pt22 Pt4 -76.9(3) . . . . ?
Pt6 Pt3 Pt22 Pt4 -76.7(4) . . . . ?
C18 Pt3 Pt22 Pt7 -125.3(7) . . . . ?
Pt9 Pt3 Pt22 Pt7 130.58(18) . . . . ?
Pt11 Pt3 Pt22 Pt7 139.5(15) . . . . ?
Pt4 Pt3 Pt22 Pt7 76.9(3) . . . . ?
Pt21 Pt3 Pt22 Pt7 -70.4(3) . . . . ?
Pt1 Pt3 Pt22 Pt7 69.9(3) . . . . ?
Pt6 Pt3 Pt22 Pt7 0.3(5) . . . . ?
C3 Pt12 C1 O1 -148(24) . . . . ?
Pt10 Pt12 C1 O1 36(24) . . . . ?
Pt1 Pt12 C1 O1 38(25) . . . . ?
Pt9 Pt12 C1 O1 -143(23) . . . . ?
Pt8 Pt12 C1 O1 -20(24) . . . . ?
Pt14 Pt12 C1 O1 90(24) . . . . ?
C4 Pt14 C2 O2 64(66) . . . . ?
Pt10 Pt14 C2 O2 -122(66) . . . . ?
Pt1 Pt14 C2 O2 -119(65) . . . . ?
Pt11 Pt14 C2 O2 61(66) . . . . ?
Pt5 Pt14 C2 O2 -66(66) . . . . ?
Pt12 Pt14 C2 O2 -175(100) . . . . ?
C1 Pt12 C3 O3 -7(3) . . . . ?
Pt10 Pt12 C3 O3 157.4(16) . . . . ?
Pt1 Pt12 C3 O3 171(2) . . . . ?
Pt9 Pt12 C3 O3 177(3) . . . . ?
Pt8 Pt12 C3 O3 -127(2) . . . . ?
Pt14 Pt12 C3 O3 112(3) . . . . ?
C1 Pt12 C3 Pt9 176.2(9) . . . . ?
Pt10 Pt12 C3 Pt9 -20(3) . . . . ?
Pt1 Pt12 C3 Pt9 -6.6(8) . . . . ?
Pt8 Pt12 C3 Pt9 55.4(8) . . . . ?
Pt14 Pt12 C3 Pt9 -65.5(8) . . . . ?
C5 Pt9 C3 O3 6(3) . . . . ?
Pt3 Pt9 C3 O3 -143.6(19) . . . . ?
Pt1 Pt9 C3 O3 -170(3) . . . . ?
Pt12 Pt9 C3 O3 -177(3) . . . . ?
Pt4 Pt9 C3 O3 128(3) . . . . ?
Pt11 Pt9 C3 O3 -110(3) . . . . ?
C5 Pt9 C3 Pt12 -176.8(8) . . . . ?
Pt3 Pt9 C3 Pt12 33(3) . . . . ?
Pt1 Pt9 C3 Pt12 6.7(8) . . . . ?
Pt4 Pt9 C3 Pt12 -55.0(9) . . . . ?
Pt11 Pt9 C3 Pt12 67.1(7) . . . . ?
C2 Pt14 C4 O4 5(3) . . . . ?
Pt10 Pt14 C4 O4 -153.5(14) . . . . ?
Pt1 Pt14 C4 O4 -173(2) . . . . ?
Pt11 Pt14 C4 O4 -177(3) . . . . ?
Pt5 Pt14 C4 O4 124(2) . . . . ?
Pt12 Pt14 C4 O4 -114(2) . . . . ?
C2 Pt14 C4 Pt11 -178.1(9) . . . . ?
Pt10 Pt14 C4 Pt11 23(3) . . . . ?
Pt1 Pt14 C4 Pt11 3.3(7) . . . . ?
Pt5 Pt14 C4 Pt11 -59.3(8) . . . . ?
Pt12 Pt14 C4 Pt11 62.6(7) . . . . ?
C6 Pt11 C4 O4 -6(2) . . . . ?
Pt3 Pt11 C4 O4 175.1(11) . . . . ?
Pt1 Pt11 C4 O4 173(2) . . . . ?
Pt14 Pt11 C4 O4 177(3) . . . . ?
Pt6 Pt11 C4 O4 -125(2) . . . . ?
Pt9 Pt11 C4 O4 114(2) . . . . ?
C6 Pt11 C4 Pt14 177.5(7) . . . . ?
Pt3 Pt11 C4 Pt14 -2(3) . . . . ?
Pt1 Pt11 C4 Pt14 -3.3(7) . . . . ?
Pt6 Pt11 C4 Pt14 57.8(7) . . . . ?
Pt9 Pt11 C4 Pt14 -63.1(7) . . . . ?
C3 Pt9 C5 O5 -20(100) . . . . ?
Pt3 Pt9 C5 O5 153(100) . . . . ?
Pt1 Pt9 C5 O5 152(100) . . . . ?
Pt12 Pt9 C5 O5 -24(100) . . . . ?
Pt4 Pt9 C5 O5 -151(100) . . . . ?
Pt11 Pt9 C5 O5 98(100) . . . . ?
C4 Pt11 C6 O6 126(20) . . . . ?
Pt3 Pt11 C6 O6 -54(21) . . . . ?
Pt1 Pt11 C6 O6 -52(21) . . . . ?
Pt14 Pt11 C6 O6 129(20) . . . . ?
Pt6 Pt11 C6 O6 -112(20) . . . . ?
Pt9 Pt11 C6 O6 1(21) . . . . ?
Pt1 Pt10 C7 O7 -166(27) . . . . ?
Pt5 Pt10 C7 O7 180(100) . . . . ?
Pt12 Pt10 C7 O7 -24(32) . . . . ?
Pt14 Pt10 C7 O7 -106(32) . . . . ?
Pt8 Pt10 C7 O7 60(32) . . . . ?
Pt13 Pt10 C7 O7 116(32) . . . . ?
C13 Pt8 C8 O8 -136(17) . . . . ?
Pt10 Pt8 C8 O8 35(17) . . . . ?
Pt4 Pt8 C8 O8 -152(17) . . . . ?
Pt1 Pt8 C8 O8 50(18) . . . . ?
Pt13 Pt8 C8 O8 -24(17) . . . . ?
Pt12 Pt8 C8 O8 92(17) . . . . ?
Pt2 Pt8 C8 O8 -53(18) . . . . ?
C14 Pt5 C9 O9 136(13) . . . . ?
Pt10 Pt5 C9 O9 -49(13) . . . . ?
Pt6 Pt5 C9 O9 145(12) . . . . ?
Pt1 Pt5 C9 O9 -59(13) . . . . ?
Pt2 Pt5 C9 O9 42(13) . . . . ?
Pt14 Pt5 C9 O9 -106(13) . . . . ?
Pt13 Pt5 C9 O9 8(13) . . . . ?
C11 Pt13 C10 O10 24(10) . . . . ?
Pt2 Pt13 C10 O10 20(11) . . . . ?
Pt10 Pt13 C10 O10 -148(9) . . . . ?
Pt8 Pt13 C10 O10 -86(10) . . . . ?
Pt5 Pt13 C10 O10 152(9) . . . . ?
C12 Pt2 C11 O11 16(3) . . . . ?
Pt7 Pt2 C11 O11 -4(3) . . . . ?
Pt13 Pt2 C11 O11 180(3) . . . . ?
Pt1 Pt2 C11 O11 -164(2) . . . . ?
Pt5 Pt2 C11 O11 141(3) . . . . ?
Pt4 Pt2 C11 O11 -89(3) . . . . ?
Pt8 Pt2 C11 O11 -131(3) . . . . ?
Pt6 Pt2 C11 O11 102(3) . . . . ?
C12 Pt2 C11 Pt13 -163.6(10) . . . . ?
Pt7 Pt2 C11 Pt13 176.52(12) . . . . ?
Pt1 Pt2 C11 Pt13 16.2(13) . . . . ?
Pt5 Pt2 C11 Pt13 -38.4(7) . . . . ?
Pt4 Pt2 C11 Pt13 91.1(8) . . . . ?
Pt8 Pt2 C11 Pt13 49.1(6) . . . . ?
Pt6 Pt2 C11 Pt13 -77.7(11) . . . . ?
C10 Pt13 C11 O11 2(3) . . . . ?
Pt2 Pt13 C11 O11 -180(3) . . . . ?
Pt10 Pt13 C11 O11 170(2) . . . . ?
Pt8 Pt13 C11 O11 127(3) . . . . ?
Pt5 Pt13 C11 O11 -142(3) . . . . ?
C10 Pt13 C11 Pt2 -178.3(9) . . . . ?
Pt10 Pt13 C11 Pt2 -10.9(13) . . . . ?
Pt8 Pt13 C11 Pt2 -53.3(6) . . . . ?
Pt5 Pt13 C11 Pt2 37.3(7) . . . . ?
C11 Pt2 C12 O12 21(3) . . . . ?
Pt7 Pt2 C12 O12 -177(3) . . . . ?
Pt13 Pt2 C12 O12 3(4) . . . . ?
Pt1 Pt2 C12 O12 -159(2) . . . . ?
Pt5 Pt2 C12 O12 -85(3) . . . . ?
Pt4 Pt2 C12 O12 149(3) . . . . ?
Pt8 Pt2 C12 O12 111(3) . . . . ?
Pt6 Pt2 C12 O12 -127(3) . . . . ?
C11 Pt2 C12 Pt7 -161.8(10) . . . . ?
Pt13 Pt2 C12 Pt7 -179.60(14) . . . . ?
Pt1 Pt2 C12 Pt7 18.4(13) . . . . ?
Pt5 Pt2 C12 Pt7 92.4(8) . . . . ?
Pt4 Pt2 C12 Pt7 -33.9(7) . . . . ?
Pt8 Pt2 C12 Pt7 -71.3(13) . . . . ?
Pt6 Pt2 C12 Pt7 50.2(6) . . . . ?
C17 Pt7 C12 O12 -9(3) . . . . ?
Pt2 Pt7 C12 O12 177(3) . . . . ?
Pt21 Pt7 C12 O12 -1(4) . . . . ?
Pt3 Pt7 C12 O12 159(2) . . . . ?
Pt6 Pt7 C12 O12 120(3) . . . . ?
Pt4 Pt7 C12 O12 -147(3) . . . . ?
Pt22 Pt7 C12 O12 -92(3) . . . . ?
C17 Pt7 C12 Pt2 173.7(8) . . . . ?
Pt21 Pt7 C12 Pt2 -178.3(9) . . . . ?
Pt3 Pt7 C12 Pt2 -18.6(16) . . . . ?
Pt6 Pt7 C12 Pt2 -56.8(7) . . . . ?
Pt4 Pt7 C12 Pt2 36.2(8) . . . . ?
Pt22 Pt7 C12 Pt2 90.6(10) . . . . ?
C8 Pt8 C13 O13 12(2) . . . . ?
Pt10 Pt8 C13 O13 -140.9(18) . . . . ?
Pt4 Pt8 C13 O13 180(3) . . . . ?
Pt1 Pt8 C13 O13 -170(2) . . . . ?
Pt13 Pt8 C13 O13 -77(2) . . . . ?
Pt12 Pt8 C13 O13 130(2) . . . . ?
Pt2 Pt8 C13 O13 -117(2) . . . . ?
C8 Pt8 C13 Pt4 -167.7(8) . . . . ?
Pt10 Pt8 C13 Pt4 39.3(19) . . . . ?
Pt1 Pt8 C13 Pt4 9.6(6) . . . . ?
Pt13 Pt8 C13 Pt4 103.1(5) . . . . ?
Pt12 Pt8 C13 Pt4 -50.1(8) . . . . ?
Pt2 Pt8 C13 Pt4 62.8(4) . . . . ?
C15 Pt4 C13 O13 -15(2) . . . . ?
Pt22 Pt4 C13 O13 4(3) . . . . ?
Pt3 Pt4 C13 O13 149.7(16) . . . . ?
Pt1 Pt4 C13 O13 170(2) . . . . ?
Pt8 Pt4 C13 O13 -180(3) . . . . ?
Pt7 Pt4 C13 O13 80(2) . . . . ?
Pt9 Pt4 C13 O13 -129(2) . . . . ?
Pt2 Pt4 C13 O13 116(2) . . . . ?
C15 Pt4 C13 Pt8 164.6(9) . . . . ?
Pt22 Pt4 C13 Pt8 -176.0(5) . . . . ?
Pt3 Pt4 C13 Pt8 -30(2) . . . . ?
Pt1 Pt4 C13 Pt8 -9.8(6) . . . . ?
Pt7 Pt4 C13 Pt8 -100.4(5) . . . . ?
Pt9 Pt4 C13 Pt8 50.5(8) . . . . ?
Pt2 Pt4 C13 Pt8 -63.8(5) . . . . ?
C16 Pt6 C14 O14 19(3) . . . . ?
Pt1 Pt6 C14 O14 -175(3) . . . . ?
Pt3 Pt6 C14 O14 -156.2(15) . . . . ?
Pt5 Pt6 C14 O14 -176(3) . . . . ?
Pt7 Pt6 C14 O14 -83(3) . . . . ?
Pt11 Pt6 C14 O14 123(3) . . . . ?
Pt2 Pt6 C14 O14 -121(3) . . . . ?
C16 Pt6 C14 Pt5 -165.0(9) . . . . ?
Pt1 Pt6 C14 Pt5 0.5(8) . . . . ?
Pt3 Pt6 C14 Pt5 20(3) . . . . ?
Pt7 Pt6 C14 Pt5 92.9(6) . . . . ?
Pt11 Pt6 C14 Pt5 -61.5(9) . . . . ?
Pt2 Pt6 C14 Pt5 54.3(6) . . . . ?
C9 Pt5 C14 O14 -11(3) . . . . ?
Pt10 Pt5 C14 O14 -172.9(11) . . . . ?
Pt6 Pt5 C14 O14 176(3) . . . . ?
Pt1 Pt5 C14 O14 176(2) . . . . ?
Pt2 Pt5 C14 O14 117(2) . . . . ?
Pt14 Pt5 C14 O14 -125(2) . . . . ?
Pt13 Pt5 C14 O14 81(3) . . . . ?
C9 Pt5 C14 Pt6 173.2(8) . . . . ?
Pt10 Pt5 C14 Pt6 11(3) . . . . ?
Pt1 Pt5 C14 Pt6 -0.4(8) . . . . ?
Pt2 Pt5 C14 Pt6 -59.0(6) . . . . ?
Pt14 Pt5 C14 Pt6 58.4(8) . . . . ?
Pt13 Pt5 C14 Pt6 -95.5(7) . . . . ?
C13 Pt4 C15 O15 0(18) . . . . ?
Pt22 Pt4 C15 O15 -149(19) . . . . ?
Pt3 Pt4 C15 O15 -177(18) . . . . ?
Pt1 Pt4 C15 O15 167(17) . . . . ?
Pt8 Pt4 C15 O15 19(19) . . . . ?
Pt7 Pt4 C15 O15 -118(18) . . . . ?
Pt9 Pt4 C15 O15 127(18) . . . . ?
Pt2 Pt4 C15 O15 -84(18) . . . . ?
C14 Pt6 C16 O16 -33(57) . . . . ?
Pt1 Pt6 C16 O16 177(100) . . . . ?
Pt3 Pt6 C16 O16 146(57) . . . . ?
Pt5 Pt6 C16 O16 -51(57) . . . . ?
Pt7 Pt6 C16 O16 87(57) . . . . ?
Pt11 Pt6 C16 O16 -157(57) . . . . ?
Pt2 Pt6 C16 O16 55(57) . . . . ?
C12 Pt7 C17 O17 -13(3) . . . . ?
Pt2 Pt7 C17 O17 -3(4) . . . . ?
Pt21 Pt7 C17 O17 172(3) . . . . ?
Pt3 Pt7 C17 O17 175(3) . . . . ?
Pt6 Pt7 C17 O17 -119(3) . . . . ?
Pt4 Pt7 C17 O17 110(3) . . . . ?
Pt22 Pt7 C17 O17 123(3) . . . . ?
C12 Pt7 C17 Pt21 175.6(8) . . . . ?
Pt2 Pt7 C17 Pt21 -174.7(6) . . . . ?
Pt3 Pt7 C17 Pt21 3.4(7) . . . . ?
Pt6 Pt7 C17 Pt21 69.7(7) . . . . ?
Pt4 Pt7 C17 Pt21 -61.3(8) . . . . ?
Pt22 Pt7 C17 Pt21 -48.6(6) . . . . ?
C19 Pt21 C17 O17 3(2) . . . . ?
C18 Pt21 C17 O17 -177.4(19) . . . . ?
Pt7 Pt21 C17 O17 -173(3) . . . . ?
Pt3 Pt21 C17 O17 -176(2) . . . . ?
C19 Pt21 C17 Pt7 175.8(9) . . . . ?
C18 Pt21 C17 Pt7 -5(2) . . . . ?
Pt3 Pt21 C17 Pt7 -3.3(7) . . . . ?
Pt9 Pt3 C18 O18 -27(3) . . . . ?
Pt11 Pt3 C18 O18 44(3) . . . . ?
Pt4 Pt3 C18 O18 -100(3) . . . . ?
Pt21 Pt3 C18 O18 -173(3) . . . . ?
Pt1 Pt3 C18 O18 -2(5) . . . . ?
Pt7 Pt3 C18 O18 -172(3) . . . . ?
Pt6 Pt3 C18 O18 117(3) . . . . ?
Pt22 Pt3 C18 O18 -122(3) . . . . ?
Pt9 Pt3 C18 Pt21 146.1(4) . . . . ?
Pt11 Pt3 C18 Pt21 -142.5(3) . . . . ?
Pt4 Pt3 C18 Pt21 73.8(7) . . . . ?
Pt1 Pt3 C18 Pt21 171.6(17) . . . . ?
Pt7 Pt3 C18 Pt21 1.6(7) . . . . ?
Pt6 Pt3 C18 Pt21 -69.3(8) . . . . ?
Pt22 Pt3 C18 Pt21 51.5(6) . . . . ?
C19 Pt21 C18 O18 -4(3) . . . . ?
C17 Pt21 C18 O18 176.3(18) . . . . ?
Pt7 Pt21 C18 O18 173(2) . . . . ?
Pt3 Pt21 C18 O18 174(3) . . . . ?
C19 Pt21 C18 Pt3 -178.6(9) . . . . ?
C17 Pt21 C18 Pt3 2(2) . . . . ?
Pt7 Pt21 C18 Pt3 -1.7(7) . . . . ?
C17 Pt21 C19 O19 2(28) . . . . ?
C18 Pt21 C19 O19 -178(100) . . . . ?
Pt7 Pt21 C19 O19 7(28) . . . . ?
Pt3 Pt21 C19 O19 180(100) . . . . ?
C105 N1 C101 C102 179.7(17) . . . . ?
C107 N1 C101 C102 59(2) . . . . ?
C103 N1 C101 C102 -61(2) . . . . ?
C101 N1 C103 C104 -53(2) . . . . ?
C105 N1 C103 C104 63(2) . . . . ?
C107 N1 C103 C104 -175.4(17) . . . . ?
C101 N1 C105 C106 -62.7(19) . . . . ?
C107 N1 C105 C106 58.0(19) . . . . ?
C103 N1 C105 C106 177.1(15) . . . . ?
C101 N1 C107 C108 173.0(15) . . . . ?
C105 N1 C107 C108 55.2(19) . . . . ?
C103 N1 C107 C108 -64.8(19) . . . . ?
C207 N2 C201 C202 60.6(19) . . . . ?
C203 N2 C201 C202 -58.4(19) . . . . ?
C205 N2 C201 C202 -177.5(16) . . . . ?
C207 N2 C203 C204 -177.2(19) . . . . ?
C205 N2 C203 C204 61(2) . . . . ?
C201 N2 C203 C204 -55(2) . . . . ?
C207 N2 C205 C206 -62(2) . . . . ?
C203 N2 C205 C206 56.4(19) . . . . ?
C201 N2 C205 C206 176.0(16) . . . . ?
C203 N2 C207 C208 -175.8(19) . . . . ?
C205 N2 C207 C208 -55(2) . . . . ?
C201 N2 C207 C208 62(2) . . . . ?
C303 N3 C301 C302 -59(2) . . . . ?
C307 N3 C301 C302 59(2) . . . . ?
C305 N3 C301 C302 -177.8(19) . . . . ?
C307 N3 C303 C304 -173.6(18) . . . . ?
C301 N3 C303 C304 -53(2) . . . . ?
C305 N3 C303 C304 62(2) . . . . ?
C303 N3 C305 C306 63(2) . . . . ?
C307 N3 C305 C306 -58(2) . . . . ?
C301 N3 C305 C306 -180(2) . . . . ?
C303 N3 C307 C308 177.0(19) . . . . ?
C301 N3 C307 C308 58(2) . . . . ?
C305 N3 C307 C308 -61(2) . . . . ?
C403 N4 C401 C402 60(3) . . . . ?
C407 N4 C401 C402 -62(3) . . . . ?
C405 N4 C401 C402 178(3) . . . . ?
C401 N4 C403 C404 52(3) . . . . ?
C407 N4 C403 C404 176(3) . . . . ?
C405 N4 C403 C404 -61(3) . . . . ?
C403 N4 C405 C406 -62(3) . . . . ?
C401 N4 C405 C406 179(3) . . . . ?
C407 N4 C405 C406 59(3) . . . . ?
C403 N4 C407 C408 -168(3) . . . . ?
C401 N4 C407 C408 -44(3) . . . . ?
C405 N4 C407 C408 71(3) . . . . ?
